data_1544250
loop_
_publ_author_name
'Wang, Zhi'
'Senanayake, Ravithree'
'Aikens, Christine M.'
'Chen, Wen-Miao'
'Tung, Chen-Ho'
'Sun, Di'

_publ_section_title
;
 Gold-doped silver nanocluster [Au3Ag38(SCH2Ph)24X5](2-) (X = Cl or Br).
;
_journal_issue 45
_journal_name_full Nanoscale
_journal_page_first 18905
_journal_page_last 18911
_journal_paper_doi 10.1039/c6nr06615a
_journal_volume 8
_journal_year 2016
_chemical_formula_moiety 'C168 H168 Ag38 Au3 Br1.9 Cl3.1 S24, 2(C24 H20 P), 4(C2 H2 Cl4), 2(C H Cl3)'
_chemical_formula_sum 'C226 H218 Ag38 Au3 Br1.9 Cl25.1 P2 S24'
_chemical_formula_weight 9496.96
_chemical_properties_physical ', Air-sensitive'
_space_group_crystal_system monoclinic
_space_group_IT_number 14
_space_group_name_Hall '-P 2ybc'
_space_group_name_H-M_alt 'P 1 21/c 1'
_symmetry_space_group_name_Hall '-P 2ybc'
_symmetry_space_group_name_H-M 'P 1 21/c 1'
_atom_sites_solution_hydrogens geom
_audit_creation_date 2016-01-04
_audit_creation_method
;
Olex2 1.2
(compiled 2015.09.30 svn.r3233 for OlexSys, GUI svn.r5103)
;
_audit_update_record
;
2016-06-18 deposited with the CCDC.
2016-10-05 downloaded from the CCDC.
;
_cell_angle_alpha 90
_cell_angle_beta 100.595(2)
_cell_angle_gamma 90
_cell_formula_units_Z 4
_cell_length_a 35.113(4)
_cell_length_b 34.407(4)
_cell_length_c 24.991(3)
_cell_measurement_reflns_used 9999
_cell_measurement_temperature 120(2)
_cell_measurement_theta_max 27.45
_cell_measurement_theta_min 2.498
_cell_volume 29678(6)
_computing_molecular_graphics 'Olex2 (Dolomanov et al., 2009)'
_computing_publication_material 'Olex2 (Dolomanov et al., 2009)'
_computing_structure_refinement 'ShelXL (Sheldrick, 2015)'
_diffrn_ambient_temperature 120.15
_diffrn_measured_fraction_theta_full 0.987
_diffrn_measured_fraction_theta_max 0.987
_diffrn_measurement_device_type 'Bruker APEXII'
_diffrn_radiation_type MoK\a
_diffrn_radiation_wavelength 0.71073
_diffrn_reflns_av_R_equivalents 0.0652
_diffrn_reflns_av_unetI/netI 0.1179
_diffrn_reflns_Laue_measured_fraction_full 0.987
_diffrn_reflns_Laue_measured_fraction_max 0.987
_diffrn_reflns_limit_h_max 41
_diffrn_reflns_limit_h_min -38
_diffrn_reflns_limit_k_max 40
_diffrn_reflns_limit_k_min -38
_diffrn_reflns_limit_l_max 28
_diffrn_reflns_limit_l_min -29
_diffrn_reflns_number 121553
_diffrn_reflns_point_group_measured_fraction_full 0.987
_diffrn_reflns_point_group_measured_fraction_max 0.987
_diffrn_reflns_theta_full 25.000
_diffrn_reflns_theta_max 25.000
_diffrn_reflns_theta_min 2.427
_exptl_absorpt_coefficient_mu 4.619
_exptl_crystal_density_diffrn 2.125
_exptl_crystal_description diamond
_exptl_crystal_F_000 18017
_exptl_crystal_size_max 0.06
_exptl_crystal_size_mid 0.05
_exptl_crystal_size_min 0.03
_refine_diff_density_max 3.437
_refine_diff_density_min -2.111
_refine_diff_density_rms 0.295
_refine_ls_extinction_method none
_refine_ls_goodness_of_fit_ref 1.059
_refine_ls_hydrogen_treatment constr
_refine_ls_matrix_type full
_refine_ls_number_parameters 2696
_refine_ls_number_reflns 51586
_refine_ls_number_restraints 883
_refine_ls_restrained_S_all 1.053
_refine_ls_R_factor_all 0.1507
_refine_ls_R_factor_gt 0.0999
_refine_ls_shift/su_max 0.010
_refine_ls_shift/su_mean 0.000
_refine_ls_structure_factor_coef Fsqd
_refine_ls_weighting_details 'w=1/[\s^2^(Fo^2^)+(0.1617P)^2^] where P=(Fo^2^+2Fc^2^)/3'
_refine_ls_weighting_scheme calc
_refine_ls_wR_factor_gt 0.2695
_refine_ls_wR_factor_ref 0.2929
_reflns_Friedel_coverage 0.000
_reflns_number_gt 28716
_reflns_number_total 51586
_reflns_threshold_expression 'I > 2\s(I)'
_cod_data_source_file c6nr06615a2.cif
_cod_data_source_block p
_cod_depositor_comments 'Adding full bibliography for 1544250.cif.'
_cod_original_formula_sum 'C226 H218 Ag38 Au3 Br1.90 Cl25.10 P2 S24'
_cod_database_code 1544250
_shelx_space_group_comment
;
The symmetry employed for this shelxl refinement is uniquely defined
by the following loop, which should always be used as a source of
symmetry information in preference to the above space-group names.
They are only intended as comments.
;
_shelx_estimated_absorpt_t_max 0.874
_shelx_estimated_absorpt_t_min 0.769
_olex2_refinement_description
;
1. Fixed Uiso
 At 1.2 times of:
  All C(H) groups, All C(H,H) groups
2. Shared sites
{Br1, Cl1A}
{Br2, Cl2A}
{Br3, Cl3A}
{Br4, Cl4A}
{Br5, Cl5A}
{Ag13, Au13}
{Ag30, Au30}
3. Restrained distances
 C170-Cl2
 1.75 with sigma of 0.01
 C170-Cl3
 1.75 with sigma of 0.01
 C170-Cl1
 1.75 with sigma of 0.01
 C43-C44
 1.55 with sigma of 0.01
 C43-C49
 2.35 with sigma of 0.01
 C43-S12
 1.85 with sigma of 0.01
 Cl2-Cl1
 2.9 with sigma of 0.01
 C43-C49
 2.4 with sigma of 0.01
 C43-C45
 2.4 with sigma of 0.01
 C141-C142
 1.55 with sigma of 0.01
4. Restrained planarity
 C43, C44, C45, C49
 with sigma of 0.01
5. Uiso/Uaniso restraints and constraints
C155 \\sim C156 \\sim C157 \\sim C158 \\sim C159 \\sim C160 \\sim C161: within
1.7A with sigma of 0.004 and sigma for terminal atoms of 0.08
C51 \\sim C52 \\sim C53 \\sim C54 \\sim C55 \\sim C56: within 1.7A with sigma
of 0.004 and sigma for terminal atoms of 0.08
C169 \\sim Cl4 \\sim Cl5 \\sim Cl6 \\sim C170 \\sim Cl1 \\sim Cl2 \\sim Cl3:
within 1.7A with sigma of 0.004 and sigma for terminal atoms of 0.08
C43 \\sim C44 \\sim C45 \\sim C46 \\sim C47 \\sim C48 \\sim C49 \\sim S12:
within 1.7A with sigma of 0.001 and sigma for terminal atoms of 0.08
C89 \\sim C88 \\sim C87 \\sim C86 \\sim C91 \\sim C84 \\sim C79 \\sim C80 \\sim
C81 \\sim C82 \\sim C83 \\sim C68 \\sim C69 \\sim C70 \\sim C23 \\sim C24 \\sim
C25 \\sim C26 \\sim C27 \\sim C28 \\sim C14 \\sim C13 \\sim C12 \\sim C11 \\sim
C10 \\sim C37 \\sim C42 \\sim C41 \\sim C40 \\sim C39 \\sim C38 \\sim C122
\\sim C123 \\sim C124 \\sim C125 \\sim C126 \\sim C121 \\sim C119 \\sim C118
\\sim C117 \\sim C116 \\sim C115 \\sim C168 \\sim C167 \\sim C166 \\sim C165
\\sim C164 \\sim C35 \\sim C34 \\sim C33 \\sim C32 \\sim C31 \\sim C71 \\sim
C73 \\sim C77 \\sim C76 \\sim C75 \\sim C74 \\sim C72 \\sim C112 \\sim C111
\\sim C110 \\sim C106 \\sim C107 \\sim C92 \\sim C93 \\sim C98 \\sim C97 \\sim
C96 \\sim C95 \\sim C94 \\sim C100 \\sim C101 \\sim C102 \\sim C103 \\sim C104
\\sim C105 \\sim C58 \\sim C63 \\sim C62 \\sim C61 \\sim C60 \\sim C59 \\sim
C131 \\sim C132 \\sim C133 \\sim C128 \\sim C129 \\sim C130 \\sim C151 \\sim
C152 \\sim C153 \\sim C154 \\sim C150 \\sim C149 \\sim C120 \\sim C113 \\sim C2
\\sim C7 \\sim C6 \\sim C5 \\sim C4 \\sim C3 \\sim C90: within 1.7A with sigma
of 0.004 and sigma for terminal atoms of 0.08
C134 \\sim C135 \\sim C140 \\sim C138 \\sim C139 \\sim C136: within 1.7A with
sigma of 0.004 and sigma for terminal atoms of 0.08
C215 \\sim C220 \\sim C219 \\sim C218 \\sim C217 \\sim C216 \\sim C197 \\sim
C202 \\sim C201 \\sim C200 \\sim C199 \\sim C192 \\sim C191 \\sim C196 \\sim
C182 \\sim C181 \\sim C180 \\sim C188 \\sim C187 \\sim C186: within 1.7A with
sigma of 0.004 and sigma for terminal atoms of 0.08
C208 \\sim C203 \\sim C204 \\sim C206 \\sim C226 \\sim C221 \\sim C225 \\sim
C224 \\sim C223 \\sim C222: within 1.7A with sigma of 0.004 and sigma for
terminal atoms of 0.08
C173 \\sim C174 \\sim C176 \\sim C175 \\sim C177 \\sim C178 \\sim C171 \\sim
C172: within 1.7A with sigma of 0.004 and sigma for terminal atoms of 0.08
S7 \\sim C141 \\sim C142 \\sim C147 \\sim C144 \\sim C145 \\sim C143 \\sim
C146: within 1.7A with sigma of 0.004 and sigma for terminal atoms of 0.08
Uanis(Br4) = Uanis(Cl4A)
Uanis(Ag13) = Uanis(Au13)
Uanis(Ag30) = Uanis(Au30)
Uanis(Br3) = Uanis(Cl3A)
Uanis(Br5) = Uanis(Cl5A)
Uanis(Br1) = Uanis(Cl1A)
Uanis(Br2) = Uanis(Cl2A)
6. Others
 Fixed Sof: Ag4(0.8) Ag13(0.5) Au13(0.5) Ag30(0.5) Au30(0.5) Br1(0.35)
 Br2(0.35) Br3(0.35) Br4(0.5) Br5(0.35) Cl1A(0.65) Cl2A(0.65) Cl3A(0.65)
 Cl4A(0.5) Cl5A(0.65) Ag4A(0.2)
7.a Ternary CH refined with riding coordinates:
 C177(H177), C178(H178), C171(H171), C172(H172), C175(H175), C176(H176),
 C173(H173), C174(H174), C169(H169), C170(H170)
7.b Secondary CH2 refined with riding coordinates:
 C1(H1A,H1B), C8(H8A,H8B), C15(H15A,H15B), C22(H22A,H22B), C29(H29A,H29B),
 C36(H36A,H36B), C43(H43A,H43B), C50(H50A,H50B), C57(H57A,H57B), C64(H64A,H64B),
  C71(H71A,H71B), C78(H78A,H78B), C85(H85A,H85B), C92(H92A,H92B), C99(H99A,
 H99B), C106(H10A,H10B), C113(H11A,H11B), C120(H12A,H12B), C127(H12C,H12D),
 C134(H13A,H13B), C148(H14A,H14B), C155(H15C,H15D), C162(H16A,H16B), C141(H14C,
 H14D)
7.c Aromatic/amide H refined with riding coordinates:
 C3(H3), C4(H4), C5(H5), C6(H6), C7(H7), C10(H10), C11(H11), C12(H12),
 C13(H13), C14(H14), C17(H17), C18(H18), C19(H19), C20(H20), C21(H21), C24(H24),
  C25(H25), C26(H26), C27(H27), C28(H28), C31(H31), C32(H32), C33(H33),
 C34(H34), C35(H35), C38(H38), C39(H39), C40(H40), C41(H41), C42(H42), C45(H45),
  C49(H49), C48(H48), C47(H47), C46(H46), C55(H55), C56(H56), C52(H52),
 C53(H53), C54(H54), C59(H59), C60(H60), C61(H61), C62(H62), C63(H63), C66(H66),
  C67(H67), C68(H68), C69(H69), C70(H70), C73(H73), C74(H74), C75(H75),
 C76(H76), C77(H77), C80(H80), C81(H81), C82(H82), C83(H83), C84(H84), C91(H91),
  C90(H90), C89(H89), C88(H88), C87(H87), C94(H94), C95(H95), C96(H96),
 C97(H97), C98(H98), C101(H101), C102(H102), C103(H103), C104(H104), C105(H105),
  C108(H108), C109(H109), C110(H110), C111(H111), C112(H112), C115(H115),
 C116(H116), C117(H117), C118(H118), C119(H119), C124(H124), C125(H125),
 C126(H126), C122(H122), C123(H123), C129(H129), C130(H130), C131(H131),
 C132(H132), C133(H133), C136(H136), C137(H137), C138(H138), C139(H139),
 C140(H140), C150(H150), C151(H151), C152(H152), C153(H153), C154(H154),
 C160(H160), C161(H161), C157(H157), C158(H158), C159(H159), C164(H164),
 C165(H165), C166(H166), C167(H167), C168(H168), C203(H203), C204(H204),
 C205(H205), C206(H206), C207(H207), C210(H210), C211(H211), C212(H212),
 C213(H213), C214(H214), C220(H220), C219(H219), C218(H218), C217(H217),
 C216(H216), C222(H222), C223(H223), C224(H224), C225(H225), C226(H226),
 C180(H180), C181(H181), C182(H182), C183(H183), C184(H184), C186(H186),
 C187(H187), C188(H188), C189(H189), C190(H190), C192(H192), C193(H193),
 C194(H194), C195(H195), C196(H196), C198(H198), C199(H199), C200(H200),
 C201(H201), C202(H202), C143(H143), C144(H144), C145(H145), C146(H146),
 C147(H147)
7.d Fitted hexagon refined as free rotating group:
 C45(C44,C49,C48,C47,C46), C55(C56,C51,C52,C53,C54), C86(C91,C90,C89,C88,C87),
 C124(C125,C126,C121,C122,C123), C160(C161,C156,C157,C158,C159), C215(C220,C219,
 C218,C217,C216), C142(C143,C144,C145,C146,C147)
;
_shelx_shelxl_version_number 2014/7
_olex2_submission_special_instructions 'No special instructions were received'

loop_
_space_group_symop_operation_xyz
'x, y, z'
'-x, y+1/2, -z+1/2'
'-x, -y, -z'
'x, -y-1/2, z-1/2'

loop_
_atom_site_label
_atom_site_type_symbol
_atom_site_fract_x
_atom_site_fract_y
_atom_site_fract_z
_atom_site_U_iso_or_equiv
_atom_site_adp_type
_atom_site_occupancy
_atom_site_site_symmetry_order
_atom_site_calc_flag
_atom_site_refinement_flags_posn
_atom_site_refinement_flags_adp
_atom_site_refinement_flags_occupancy
Ag1 Ag 0.65324(6) 0.38609(5) 0.69922(7) 0.0531(5) Uani 1 1 d . . .
Ag2 Ag 0.58499(6) 0.50368(7) 0.70023(8) 0.0665(6) Uani 1 1 d . . .
Ag3 Ag 0.64603(5) 0.39685(5) 0.81178(6) 0.0425(4) Uani 1 1 d . . .
Ag10 Ag 0.65601(5) 0.46506(5) 0.73584(6) 0.0440(4) Uani 1 1 d . . .
Ag5 Ag 0.72174(5) 0.41832(5) 0.78902(6) 0.0402(4) Uani 1 1 d . . .
Ag6 Ag 0.60226(5) 0.47185(5) 0.80894(7) 0.0458(4) Uani 1 1 d . . .
Ag7 Ag 0.63903(5) 0.42925(5) 0.91862(6) 0.0399(4) Uani 1 1 d . . .
Ag8 Ag 0.67839(6) 0.35963(5) 0.98433(7) 0.0503(4) Uani 1 1 d . . .
Ag9 Ag 0.71345(5) 0.39788(4) 0.89837(6) 0.0388(4) Uani 1 1 d . . .
Ag4 Ag 0.76791(14) 0.44320(12) 0.6773(2) 0.0672(11) Uani 0.8 1 d . . P
Ag11 Ag 0.84412(6) 0.49630(6) 0.69685(7) 0.0589(5) Uani 1 1 d . . .
Ag12 Ag 0.78324(5) 0.53572(5) 0.73670(6) 0.0449(4) Uani 1 1 d . . .
Ag13 Ag 0.80174(4) 0.46345(3) 0.79679(5) 0.0471(3) Uani 0.5 1 d . . P
Au13 Au 0.80174(4) 0.46345(3) 0.79679(5) 0.0471(3) Uani 0.5 1 d . . P
Ag14 Ag 0.72518(5) 0.50010(5) 0.77973(6) 0.0401(4) Uani 1 1 d . . .
Ag15 Ag 0.78970(5) 0.38060(5) 0.85123(7) 0.0480(4) Uani 1 1 d . . .
Ag16 Ag 0.54813(6) 0.51008(6) 0.85708(8) 0.0624(5) Uani 1 1 d . . .
Ag17 Ag 0.63294(5) 0.48088(5) 1.01146(7) 0.0469(4) Uani 1 1 d . . .
Ag18 Ag 0.63808(5) 0.51767(5) 0.90768(6) 0.0425(4) Uani 1 1 d . . .
Ag19 Ag 0.70682(5) 0.47628(4) 0.96555(6) 0.0378(4) Uani 1 1 d . . .
Ag20 Ag 0.78070(5) 0.43002(6) 0.99130(7) 0.0542(5) Uani 1 1 d . . .
Ag21 Ag 0.76016(4) 0.46111(4) 0.88350(5) 0.0272(3) Uani 1 1 d . . .
Ag22 Ag 0.84510(5) 0.47768(5) 0.90691(6) 0.0422(4) Uani 1 1 d . . .
Ag23 Ag 0.87673(5) 0.51323(5) 1.01307(7) 0.0460(4) Uani 1 1 d . . .
Ag24 Ag 0.91983(5) 0.48501(5) 0.85718(7) 0.0520(4) Uani 1 1 d . . .
Ag25 Ag 0.85490(5) 0.52561(5) 0.80844(7) 0.0462(4) Uani 1 1 d . . .
Ag26 Ag 0.84799(5) 0.56478(5) 0.92375(6) 0.0432(4) Uani 1 1 d . . .
Ag27 Ag 0.83596(6) 0.63747(5) 0.98401(7) 0.0527(5) Uani 1 1 d . . .
Ag28 Ag 0.76943(5) 0.59736(5) 0.90960(7) 0.0425(4) Uani 1 1 d . . .
Ag29 Ag 0.71765(4) 0.53425(4) 0.88666(5) 0.0285(3) Uani 1 1 d . . .
Ag30 Ag 0.65291(4) 0.53532(4) 0.79986(5) 0.0491(3) Uani 0.5 1 d . . P
Au30 Au 0.65291(4) 0.53532(4) 0.79986(5) 0.0491(3) Uani 0.5 1 d . . P
Ag31 Ag 0.68015(5) 0.61481(5) 0.85943(7) 0.0484(4) Uani 1 1 d . . .
Ag32 Ag 0.73372(5) 0.58123(5) 0.79687(6) 0.0421(4) Uani 1 1 d . . .
Ag33 Ag 0.80418(6) 0.67644(5) 0.87289(7) 0.0537(5) Uani 1 1 d . . .
Ag34 Ag 0.81482(5) 0.60123(5) 0.82182(7) 0.0462(4) Uani 1 1 d . . .
Ag35 Ag 0.78380(6) 0.61759(5) 0.70950(7) 0.0571(5) Uani 1 1 d . . .
Ag36 Ag 0.65323(6) 0.57053(7) 0.68235(8) 0.0716(6) Uani 1 1 d . . .
Ag37 Ag 0.66887(5) 0.32326(5) 0.86475(7) 0.0489(4) Uani 1 1 d . . .
Ag38 Ag 0.72692(5) 0.55777(5) 0.99912(7) 0.0529(5) Uani 1 1 d . . .
Ag39 Ag 0.79088(5) 0.51643(5) 0.96482(6) 0.0387(4) Uani 1 1 d . . .
Au1 Au 0.68056(2) 0.46642(2) 0.85100(3) 0.03615(19) Uani 1 1 d . . .
Au2 Au 0.78871(2) 0.53031(2) 0.85279(3) 0.0378(2) Uani 1 1 d . . .
Br1 Br 0.89411(12) 0.58845(12) 0.85098(15) 0.0544(9) Uani 0.35 1 d . . P
Br2 Br 0.65863(13) 0.59156(12) 0.95067(16) 0.0607(10) Uani 0.35 1 d . . P
Br3 Br 0.83514(13) 0.40274(13) 0.94631(18) 0.0651(11) Uani 0.35 1 d . . P
Br4 Br 0.70959(9) 0.50186(9) 0.66909(12) 0.0452(7) Uani 0.5 1 d . . P
Br5 Br 0.57472(11) 0.40398(11) 0.83938(15) 0.0511(9) Uani 0.35 1 d . . P
Cl1A Cl 0.89411(12) 0.58845(12) 0.85098(15) 0.0544(9) Uani 0.65 1 d . . P
Cl2A Cl 0.65863(13) 0.59156(12) 0.95067(16) 0.0607(10) Uani 0.65 1 d . . P
Cl3A Cl 0.83514(13) 0.40274(13) 0.94631(18) 0.0651(11) Uani 0.65 1 d . . P
Cl4A Cl 0.70959(9) 0.50186(9) 0.66909(12) 0.0452(7) Uani 0.5 1 d . . P
Cl5A Cl 0.57472(11) 0.40398(11) 0.83938(15) 0.0511(9) Uani 0.65 1 d . . P
C1 C 0.5917(8) 0.3183(6) 0.7455(9) 0.063(7) Uani 1 1 d . . .
H1A H 0.5833 0.3041 0.7757 0.075 Uiso 1 1 calc R . .
H1B H 0.5762 0.3424 0.7385 0.075 Uiso 1 1 calc R . .
C2 C 0.5858(10) 0.2945(12) 0.6975(13) 0.100(5) Uani 1 1 d . U .
C3 C 0.5827(10) 0.2533(11) 0.6967(13) 0.100(5) Uani 1 1 d . U .
H3 H 0.5889 0.2400 0.7306 0.120 Uiso 1 1 calc R . .
C4 C 0.5722(10) 0.2326(12) 0.6540(13) 0.102(5) Uani 1 1 d . U .
H4 H 0.5673 0.2056 0.6565 0.122 Uiso 1 1 calc R . .
C5 C 0.5681(10) 0.2508(12) 0.6044(13) 0.103(5) Uani 1 1 d . U .
H5 H 0.5588 0.2355 0.5730 0.124 Uiso 1 1 calc R . .
C6 C 0.5756(10) 0.2862(12) 0.5969(13) 0.103(5) Uani 1 1 d . U .
H6 H 0.5783 0.2952 0.5619 0.124 Uiso 1 1 calc R . .
C7 C 0.5801(10) 0.3128(12) 0.6429(12) 0.102(5) Uani 1 1 d . U .
H7 H 0.5795 0.3402 0.6382 0.122 Uiso 1 1 calc R . .
C8 C 0.5962(7) 0.3104(8) 0.9437(10) 0.064(7) Uani 1 1 d . . .
H8A H 0.5906 0.3152 0.9806 0.077 Uiso 1 1 calc R . .
H8B H 0.5893 0.3341 0.9217 0.077 Uiso 1 1 calc R . .
C9 C 0.5735(7) 0.2791(10) 0.9198(10) 0.067(8) Uani 1 1 d . . .
C10 C 0.5700(10) 0.2432(11) 0.9448(16) 0.103(6) Uani 1 1 d . U .
H10 H 0.5848 0.2359 0.9790 0.124 Uiso 1 1 calc R . .
C11 C 0.5405(10) 0.2180(12) 0.9116(16) 0.104(6) Uani 1 1 d . U .
H11 H 0.5335 0.1954 0.9295 0.124 Uiso 1 1 calc R . .
C12 C 0.5236(10) 0.2222(12) 0.8636(16) 0.104(6) Uani 1 1 d . U .
H12 H 0.5070 0.2021 0.8469 0.124 Uiso 1 1 calc R . .
C13 C 0.5284(10) 0.2560(11) 0.8331(16) 0.103(6) Uani 1 1 d . U .
H13 H 0.5163 0.2601 0.7963 0.124 Uiso 1 1 calc R . .
C14 C 0.5541(9) 0.2834(12) 0.8657(15) 0.103(6) Uani 1 1 d . U .
H14 H 0.5583 0.3072 0.8485 0.123 Uiso 1 1 calc R . .
C15 C 0.5670(6) 0.4080(7) 0.9935(7) 0.046(6) Uani 1 1 d . . .
H15A H 0.5563 0.4300 0.9700 0.055 Uiso 1 1 calc R . .
H15B H 0.5585 0.3836 0.9740 0.055 Uiso 1 1 calc R . .
C16 C 0.5518(7) 0.4094(7) 1.0458(10) 0.057(6) Uani 1 1 d . . .
C17 C 0.5377(7) 0.3749(8) 1.0664(11) 0.062(7) Uani 1 1 d . . .
H17 H 0.5375 0.3514 1.0463 0.075 Uiso 1 1 calc R . .
C18 C 0.5242(7) 0.3747(8) 1.1152(10) 0.060(7) Uani 1 1 d . . .
H18 H 0.5147 0.3515 1.1285 0.073 Uiso 1 1 calc R . .
C19 C 0.5247(7) 0.4092(8) 1.1444(10) 0.057(7) Uani 1 1 d . . .
H19 H 0.5161 0.4098 1.1783 0.069 Uiso 1 1 calc R . .
C20 C 0.5378(8) 0.4422(8) 1.1235(9) 0.064(7) Uani 1 1 d . . .
H20 H 0.5376 0.4661 1.1425 0.076 Uiso 1 1 calc R . .
C21 C 0.5514(8) 0.4413(7) 1.0749(8) 0.056(7) Uani 1 1 d . . .
H21 H 0.5609 0.4647 1.0621 0.067 Uiso 1 1 calc R . .
C22 C 0.5626(7) 0.5607(7) 0.9768(10) 0.054(6) Uani 1 1 d . . .
H22A H 0.5827 0.5797 0.9709 0.065 Uiso 1 1 calc R . .
H22B H 0.5373 0.5700 0.9570 0.065 Uiso 1 1 calc R . .
C23 C 0.5616(9) 0.5582(8) 1.0356(12) 0.073(4) Uani 1 1 d . U .
C24 C 0.5978(9) 0.5625(8) 1.0736(12) 0.074(4) Uani 1 1 d . U .
H24 H 0.6205 0.5703 1.0607 0.089 Uiso 1 1 calc R . .
C25 C 0.5993(9) 0.5562(8) 1.1232(12) 0.077(4) Uani 1 1 d . U .
H25 H 0.6238 0.5568 1.1470 0.092 Uiso 1 1 calc R . .
C26 C 0.5664(9) 0.5483(8) 1.1442(13) 0.077(4) Uani 1 1 d . U .
H26 H 0.5687 0.5427 1.1819 0.093 Uiso 1 1 calc R . .
C27 C 0.5307(9) 0.5484(8) 1.1117(12) 0.076(4) Uani 1 1 d . U .
H27 H 0.5077 0.5466 1.1266 0.092 Uiso 1 1 calc R . .
C28 C 0.5290(9) 0.5514(8) 1.0542(12) 0.074(4) Uani 1 1 d . U .
H28 H 0.5050 0.5486 1.0298 0.088 Uiso 1 1 calc R . .
C29 C 0.5823(7) 0.5977(8) 0.8152(10) 0.065(7) Uani 1 1 d . . .
H29A H 0.5631 0.5809 0.7920 0.078 Uiso 1 1 calc R . .
H29B H 0.5893 0.5850 0.8512 0.078 Uiso 1 1 calc R . .
C30 C 0.5641(7) 0.6360(7) 0.8221(9) 0.050(6) Uani 1 1 d . . .
C31 C 0.5754(8) 0.6578(9) 0.8649(13) 0.081(5) Uani 1 1 d . U .
H31 H 0.5965 0.6502 0.8924 0.097 Uiso 1 1 calc R . .
C32 C 0.5549(8) 0.6942(9) 0.8696(13) 0.081(4) Uani 1 1 d . U .
H32 H 0.5596 0.7084 0.9028 0.097 Uiso 1 1 calc R . .
C33 C 0.5284(8) 0.7082(10) 0.8248(12) 0.080(4) Uani 1 1 d . U .
H33 H 0.5184 0.7339 0.8240 0.096 Uiso 1 1 calc R . .
C34 C 0.5174(8) 0.6829(9) 0.7823(13) 0.079(4) Uani 1 1 d . U .
H34 H 0.4970 0.6899 0.7536 0.095 Uiso 1 1 calc R . .
C35 C 0.5344(8) 0.6499(9) 0.7807(12) 0.077(5) Uani 1 1 d . U .
H35 H 0.5264 0.6339 0.7497 0.093 Uiso 1 1 calc R . .
C36 C 0.5579(12) 0.5915(10) 0.6506(13) 0.105(12) Uani 1 1 d . . .
H36A H 0.5319 0.5800 0.6486 0.127 Uiso 1 1 calc R . .
H36B H 0.5675 0.5991 0.6889 0.127 Uiso 1 1 calc R . .
C37 C 0.5540(13) 0.6253(12) 0.6186(19) 0.123(6) Uani 1 1 d . U .
C38 C 0.5673(12) 0.6576(12) 0.6358(18) 0.123(6) Uani 1 1 d . U .
H38 H 0.5778 0.6578 0.6736 0.147 Uiso 1 1 calc R . .
C39 C 0.5696(12) 0.6910(12) 0.6125(18) 0.124(6) Uani 1 1 d . U .
H39 H 0.5836 0.7124 0.6305 0.149 Uiso 1 1 calc R . .
C40 C 0.5507(12) 0.6929(12) 0.5609(18) 0.125(6) Uani 1 1 d . U .
H40 H 0.5495 0.7163 0.5405 0.150 Uiso 1 1 calc R . .
C41 C 0.5304(12) 0.6542(11) 0.5355(18) 0.125(6) Uani 1 1 d . U .
H41 H 0.5133 0.6544 0.5013 0.150 Uiso 1 1 calc R . .
C42 C 0.5375(12) 0.6246(12) 0.5607(18) 0.124(6) Uani 1 1 d . U .
H42 H 0.5321 0.6004 0.5427 0.149 Uiso 1 1 calc R . .
C43 C 0.504(2) 0.4610(16) 0.754(3) 0.435(10) Uiso 1 1 d D U .
H43A H 0.5183 0.4363 0.7583 0.522 Uiso 1 1 calc R . .
H43B H 0.4841 0.4616 0.7776 0.522 Uiso 1 1 calc R . .
C45 C 0.4512(16) 0.4863(17) 0.682(3) 0.435(10) Uiso 1 1 d D U .
H45 H 0.4362 0.4930 0.7087 0.522 Uiso 1 1 calc R . .
C44 C 0.4874(15) 0.4693(10) 0.698(3) 0.435(10) Uiso 1 1 d DG U .
C49 C 0.5095(17) 0.4596(15) 0.659(3) 0.435(10) Uiso 1 1 d DG U .
H49 H 0.5343 0.4479 0.6699 0.522 Uiso 1 1 calc R . .
C48 C 0.495(3) 0.467(2) 0.604(3) 0.435(10) Uiso 1 1 d G U .
H48 H 0.5105 0.4603 0.5778 0.522 Uiso 1 1 calc R . .
C47 C 0.459(3) 0.4840(17) 0.588(3) 0.435(10) Uiso 1 1 d G U .
H47 H 0.4495 0.4890 0.5511 0.522 Uiso 1 1 calc R . .
C46 C 0.437(2) 0.4937(18) 0.627(3) 0.435(10) Uiso 1 1 d G U .
H46 H 0.4124 0.5053 0.6165 0.522 Uiso 1 1 calc R . .
C50 C 0.6174(11) 0.4525(8) 0.5997(10) 0.096(12) Uani 1 1 d . . .
H50A H 0.6001 0.4743 0.5853 0.115 Uiso 1 1 calc R . .
H50B H 0.6443 0.4625 0.6069 0.115 Uiso 1 1 calc R . .
C55 C 0.6434(9) 0.3641(10) 0.5266(11) 0.160(9) Uani 1 1 d . U .
H55 H 0.6655 0.3480 0.5272 0.191 Uiso 1 1 calc R . .
C56 C 0.6465(8) 0.3979(10) 0.5576(10) 0.159(9) Uani 1 1 d G U .
H56 H 0.6707 0.4049 0.5793 0.191 Uiso 1 1 calc R . .
C51 C 0.6142(11) 0.4215(8) 0.5568(10) 0.159(9) Uani 1 1 d G U .
C52 C 0.5789(9) 0.4112(10) 0.5250(11) 0.160(9) Uani 1 1 d G U .
H52 H 0.5568 0.4273 0.5245 0.192 Uiso 1 1 calc R . .
C53 C 0.5758(8) 0.3774(10) 0.4941(10) 0.161(9) Uani 1 1 d G U .
H53 H 0.5517 0.3704 0.4724 0.193 Uiso 1 1 calc R . .
C54 C 0.6081(10) 0.3539(8) 0.4949(10) 0.160(9) Uani 1 1 d G U .
H54 H 0.6060 0.3308 0.4737 0.192 Uiso 1 1 calc R . .
C57 C 0.7425(7) 0.3415(7) 0.7061(9) 0.059(7) Uani 1 1 d . . .
H57A H 0.7711 0.3423 0.7172 0.071 Uiso 1 1 calc R . .
H57B H 0.7319 0.3286 0.7357 0.071 Uiso 1 1 calc R . .
C58 C 0.7323(10) 0.3175(8) 0.6549(11) 0.078(4) Uani 1 1 d . U .
C59 C 0.6947(10) 0.3037(8) 0.6376(11) 0.079(4) Uani 1 1 d . U .
H59 H 0.6756 0.3066 0.6597 0.095 Uiso 1 1 calc R . .
C60 C 0.6858(10) 0.2855(8) 0.5875(11) 0.080(4) Uani 1 1 d . U .
H60 H 0.6605 0.2751 0.5768 0.097 Uiso 1 1 calc R . .
C61 C 0.7109(10) 0.2815(9) 0.5528(12) 0.081(4) Uani 1 1 d . U .
H61 H 0.7036 0.2681 0.5192 0.097 Uiso 1 1 calc R . .
C62 C 0.7466(10) 0.2971(8) 0.5672(11) 0.080(4) Uani 1 1 d . U .
H62 H 0.7647 0.2967 0.5432 0.096 Uiso 1 1 calc R . .
C63 C 0.7560(10) 0.3140(8) 0.6194(11) 0.079(4) Uani 1 1 d . U .
H63 H 0.7816 0.3238 0.6301 0.094 Uiso 1 1 calc R . .
C64 C 0.7676(7) 0.3155(7) 0.9480(9) 0.056(6) Uani 1 1 d . . .
H64A H 0.7857 0.3354 0.9665 0.067 Uiso 1 1 calc R . .
H64B H 0.7476 0.3108 0.9706 0.067 Uiso 1 1 calc R . .
C65 C 0.7889(8) 0.2791(7) 0.9435(9) 0.054(6) Uani 1 1 d . . .
C66 C 0.7682(7) 0.2434(6) 0.9408(9) 0.052(6) Uani 1 1 d . . .
H66 H 0.7412 0.2420 0.9412 0.062 Uiso 1 1 calc R . .
C67 C 0.7921(11) 0.2091(8) 0.9375(11) 0.083(10) Uani 1 1 d . . .
H67 H 0.7795 0.1845 0.9341 0.100 Uiso 1 1 calc R . .
C68 C 0.8288(12) 0.2093(11) 0.9388(18) 0.115(8) Uani 1 1 d . U .
H68 H 0.8426 0.1857 0.9376 0.138 Uiso 1 1 calc R . .
C69 C 0.8475(11) 0.2442(11) 0.9419(17) 0.115(8) Uani 1 1 d . U .
H69 H 0.8746 0.2442 0.9427 0.138 Uiso 1 1 calc R . .
C70 C 0.8281(11) 0.2812(11) 0.9442(17) 0.114(8) Uani 1 1 d . U .
H70 H 0.8416 0.3052 0.9460 0.137 Uiso 1 1 calc R . .
C71 C 0.7478(8) 0.3885(7) 1.0961(9) 0.056(3) Uani 1 1 d . U .
H71A H 0.7567 0.4109 1.1199 0.067 Uiso 1 1 calc R . .
H71B H 0.7279 0.3745 1.1121 0.067 Uiso 1 1 calc R . .
C72 C 0.7803(8) 0.3627(7) 1.0948(9) 0.058(3) Uani 1 1 d . U .
C73 C 0.7750(8) 0.3222(7) 1.0840(9) 0.058(3) Uani 1 1 d . U .
H73 H 0.7493 0.3122 1.0782 0.070 Uiso 1 1 calc R . .
C74 C 0.8039(8) 0.2971(7) 1.0814(9) 0.060(3) Uani 1 1 d . U .
H74 H 0.7978 0.2703 1.0754 0.072 Uiso 1 1 calc R . .
C75 C 0.8447(8) 0.3093(7) 1.0876(9) 0.062(3) Uani 1 1 d . U .
H75 H 0.8652 0.2920 1.0841 0.075 Uiso 1 1 calc R . .
C76 C 0.8503(8) 0.3494(7) 1.0994(9) 0.063(3) Uani 1 1 d . U .
H76 H 0.8759 0.3595 1.1043 0.076 Uiso 1 1 calc R . .
C77 C 0.8199(8) 0.3752(7) 1.1043(9) 0.061(3) Uani 1 1 d . U .
H77 H 0.8258 0.4015 1.1141 0.073 Uiso 1 1 calc R . .
C78 C 0.7144(8) 0.4893(7) 1.1115(8) 0.056(6) Uani 1 1 d . . .
H78A H 0.7167 0.4619 1.1004 0.067 Uiso 1 1 calc R . .
H78B H 0.7408 0.4998 1.1233 0.067 Uiso 1 1 calc R . .
C79 C 0.6931(9) 0.4908(8) 1.1579(10) 0.068(4) Uani 1 1 d . U .
C80 C 0.6621(9) 0.4671(8) 1.1595(10) 0.069(4) Uani 1 1 d . U .
H80 H 0.6546 0.4501 1.1295 0.083 Uiso 1 1 calc R . .
C81 C 0.6412(9) 0.4655(8) 1.1992(10) 0.072(4) Uani 1 1 d . U .
H81 H 0.6202 0.4479 1.1982 0.086 Uiso 1 1 calc R . .
C82 C 0.6524(9) 0.4913(8) 1.2422(11) 0.072(4) Uani 1 1 d . U .
H82 H 0.6377 0.4924 1.2705 0.087 Uiso 1 1 calc R . .
C83 C 0.6833(9) 0.5145(8) 1.2444(11) 0.072(4) Uani 1 1 d . U .
H83 H 0.6907 0.5313 1.2747 0.087 Uiso 1 1 calc R . .
C84 C 0.7041(9) 0.5140(8) 1.2032(10) 0.070(4) Uani 1 1 d . U .
H84 H 0.7265 0.5299 1.2059 0.084 Uiso 1 1 calc R . .
C85 C 0.8168(7) 0.5076(7) 1.1097(8) 0.051(6) Uani 1 1 d . . .
H85A H 0.8112 0.5350 1.0993 0.061 Uiso 1 1 calc R . .
H85B H 0.7939 0.4968 1.1224 0.061 Uiso 1 1 calc R . .
C86 C 0.8508(5) 0.5056(6) 1.1541(6) 0.084(4) Uani 1 1 d . U .
C91 C 0.8814(6) 0.5314(5) 1.1555(6) 0.084(4) Uani 1 1 d G U .
H91 H 0.8807 0.5502 1.1275 0.101 Uiso 1 1 calc R . .
C90 C 0.9132(5) 0.5297(5) 1.1978(7) 0.086(4) Uani 1 1 d G U .
H90 H 0.9341 0.5473 1.1988 0.103 Uiso 1 1 calc R . .
C89 C 0.9143(5) 0.5022(6) 1.2388(6) 0.086(4) Uani 1 1 d G U .
H89 H 0.9359 0.5010 1.2678 0.103 Uiso 1 1 calc R . .
C88 C 0.8836(6) 0.4764(5) 1.2375(6) 0.086(4) Uani 1 1 d G U .
H88 H 0.8844 0.4576 1.2655 0.104 Uiso 1 1 calc R . .
C87 C 0.8519(5) 0.4781(5) 1.1951(7) 0.085(4) Uani 1 1 d G U .
H87 H 0.8309 0.4605 1.1942 0.102 Uiso 1 1 calc R . .
C92 C 0.9357(6) 0.5935(8) 0.9982(10) 0.060(3) Uani 1 1 d . U .
H92A H 0.9420 0.5731 0.9733 0.072 Uiso 1 1 calc R . .
H92B H 0.9369 0.6192 0.9806 0.072 Uiso 1 1 calc R . .
C93 C 0.9653(7) 0.5920(8) 1.0548(10) 0.062(3) Uani 1 1 d . U .
C94 C 0.9746(7) 0.5577(9) 1.0768(10) 0.064(3) Uani 1 1 d . U .
H94 H 0.9654 0.5347 1.0577 0.076 Uiso 1 1 calc R . .
C95 C 0.9986(7) 0.5550(9) 1.1296(11) 0.065(3) Uani 1 1 d . U .
H95 H 1.0024 0.5307 1.1479 0.078 Uiso 1 1 calc R . .
C96 C 1.0163(7) 0.5884(8) 1.1538(11) 0.066(3) Uani 1 1 d . U .
H96 H 1.0342 0.5868 1.1872 0.079 Uiso 1 1 calc R . .
C97 C 1.0080(7) 0.6231(8) 1.1294(11) 0.066(3) Uani 1 1 d . U .
H97 H 1.0200 0.6461 1.1455 0.079 Uiso 1 1 calc R . .
C98 C 0.9802(7) 0.6251(8) 1.0782(10) 0.064(3) Uani 1 1 d . U .
H98 H 0.9728 0.6495 1.0616 0.077 Uiso 1 1 calc R . .
C99 C 0.9361(8) 0.4342(7) 0.9754(9) 0.056(6) Uani 1 1 d . . .
H99A H 0.9148 0.4152 0.9647 0.067 Uiso 1 1 calc R . .
H99B H 0.9587 0.4258 0.9597 0.067 Uiso 1 1 calc R . .
C100 C 0.9467(7) 0.4370(8) 1.0361(11) 0.062(3) Uani 1 1 d . U .
C101 C 0.9199(8) 0.4305(7) 1.0738(10) 0.063(3) Uani 1 1 d . U .
H101 H 0.8938 0.4246 1.0580 0.075 Uiso 1 1 calc R . .
C102 C 0.9280(8) 0.4320(7) 1.1258(11) 0.064(3) Uani 1 1 d . U .
H102 H 0.9087 0.4272 1.1471 0.076 Uiso 1 1 calc R . .
C103 C 0.9674(7) 0.4411(7) 1.1515(11) 0.063(3) Uani 1 1 d . U .
H103 H 0.9741 0.4442 1.1898 0.076 Uiso 1 1 calc R . .
C104 C 0.9952(8) 0.4452(7) 1.1190(10) 0.062(3) Uani 1 1 d . U .
H104 H 1.0216 0.4480 1.1357 0.075 Uiso 1 1 calc R . .
C105 C 0.9848(7) 0.4454(7) 1.0614(10) 0.061(3) Uani 1 1 d . U .
H105 H 1.0038 0.4511 1.0400 0.073 Uiso 1 1 calc R . .
C106 C 0.7756(9) 0.6245(8) 1.0781(11) 0.073(4) Uani 1 1 d . U .
H10A H 0.7491 0.6352 1.0681 0.088 Uiso 1 1 calc R . .
H10B H 0.7769 0.6085 1.1112 0.088 Uiso 1 1 calc R . .
C107 C 0.8035(9) 0.6563(9) 1.0889(11) 0.073(4) Uani 1 1 d . U .
C108 C 0.8432(7) 0.6471(8) 1.1117(10) 0.064(7) Uani 1 1 d . . .
H108 H 0.8511 0.6213 1.1218 0.077 Uiso 1 1 calc R . .
C109 C 0.8701(9) 0.6790(9) 1.1185(11) 0.076(8) Uani 1 1 d . . .
H109 H 0.8971 0.6737 1.1259 0.091 Uiso 1 1 calc R . .
C110 C 0.8581(9) 0.7165(9) 1.1146(12) 0.076(4) Uani 1 1 d . U .
H110 H 0.8760 0.7366 1.1272 0.091 Uiso 1 1 calc R . .
C111 C 0.8213(9) 0.7257(9) 1.0933(11) 0.075(4) Uani 1 1 d . U .
H111 H 0.8139 0.7519 1.0854 0.090 Uiso 1 1 calc R . .
C112 C 0.7932(9) 0.6947(8) 1.0828(11) 0.074(4) Uani 1 1 d . U .
H112 H 0.7667 0.7012 1.0712 0.089 Uiso 1 1 calc R . .
C113 C 0.8888(8) 0.7118(8) 0.9574(13) 0.081(9) Uani 1 1 d . U .
H11A H 0.9035 0.7035 0.9932 0.097 Uiso 1 1 calc R . .
H11B H 0.8966 0.6948 0.9293 0.097 Uiso 1 1 calc R . .
C114 C 0.8990(8) 0.7509(8) 0.9474(13) 0.074(8) Uani 1 1 d . . .
C115 C 0.8877(9) 0.7835(9) 0.9752(13) 0.087(5) Uani 1 1 d . U .
H115 H 0.8720 0.7799 1.0020 0.104 Uiso 1 1 calc R . .
C116 C 0.8994(9) 0.8210(10) 0.9638(13) 0.087(5) Uani 1 1 d . U .
H116 H 0.8955 0.8421 0.9869 0.105 Uiso 1 1 calc R . .
C117 C 0.9150(9) 0.8270(10) 0.9233(13) 0.088(4) Uani 1 1 d . U .
H117 H 0.9177 0.8532 0.9126 0.105 Uiso 1 1 calc R . .
C118 C 0.9285(9) 0.7981(9) 0.8932(13) 0.089(5) Uani 1 1 d . U .
H118 H 0.9433 0.8036 0.8659 0.106 Uiso 1 1 calc R . .
C119 C 0.9187(10) 0.7599(10) 0.9058(13) 0.089(5) Uani 1 1 d . U .
H119 H 0.9259 0.7392 0.8846 0.106 Uiso 1 1 calc R . .
C120 C 0.8616(11) 0.6772(11) 0.7763(14) 0.107(5) Uani 1 1 d . U .
H12A H 0.8679 0.7042 0.7885 0.128 Uiso 1 1 calc R . .
H12B H 0.8779 0.6595 0.8022 0.128 Uiso 1 1 calc R . .
C124 C 0.8970(7) 0.6591(7) 0.6230(8) 0.109(5) Uani 1 1 d . U .
H124 H 0.9057 0.6547 0.5897 0.131 Uiso 1 1 calc R . .
C125 C 0.9196(6) 0.6471(7) 0.6719(10) 0.110(5) Uani 1 1 d G U .
H125 H 0.9437 0.6347 0.6719 0.132 Uiso 1 1 calc R . .
C126 C 0.9069(7) 0.6535(7) 0.7206(8) 0.110(5) Uani 1 1 d G U .
H126 H 0.9223 0.6454 0.7540 0.132 Uiso 1 1 calc R . .
C121 C 0.8716(7) 0.6718(7) 0.7205(8) 0.108(5) Uani 1 1 d G U .
C122 C 0.8490(6) 0.6837(7) 0.6716(10) 0.107(5) Uani 1 1 d G U .
H122 H 0.8248 0.6962 0.6715 0.129 Uiso 1 1 calc R . .
C123 C 0.8617(7) 0.6773(7) 0.6229(8) 0.108(5) Uani 1 1 d G U .
H123 H 0.8462 0.6855 0.5895 0.129 Uiso 1 1 calc R . .
C127 C 0.6956(8) 0.6593(7) 0.7257(9) 0.055(6) Uani 1 1 d . . .
H12C H 0.6687 0.6588 0.7326 0.066 Uiso 1 1 calc R . .
H12D H 0.7130 0.6694 0.7585 0.066 Uiso 1 1 calc R . .
C128 C 0.6985(9) 0.6854(8) 0.6734(11) 0.070(4) Uani 1 1 d . U .
C129 C 0.6703(9) 0.6880(8) 0.6306(11) 0.071(4) Uani 1 1 d . U .
H129 H 0.6471 0.6739 0.6311 0.086 Uiso 1 1 calc R . .
C130 C 0.6726(9) 0.7090(8) 0.5874(11) 0.072(4) Uani 1 1 d . U .
H130 H 0.6516 0.7082 0.5573 0.086 Uiso 1 1 calc R . .
C131 C 0.7022(9) 0.7305(8) 0.5842(11) 0.072(4) Uani 1 1 d . U .
H131 H 0.7022 0.7469 0.5535 0.087 Uiso 1 1 calc R . .
C132 C 0.7360(9) 0.7292(8) 0.6290(11) 0.072(4) Uani 1 1 d . U .
H132 H 0.7594 0.7425 0.6272 0.086 Uiso 1 1 calc R . .
C133 C 0.7312(9) 0.7071(8) 0.6744(11) 0.071(4) Uani 1 1 d . U .
H133 H 0.7509 0.7071 0.7060 0.086 Uiso 1 1 calc R . .
C134 C 0.7837(10) 0.5557(9) 0.5984(10) 0.082(4) Uani 1 1 d . U .
H13A H 0.7927 0.5318 0.5823 0.098 Uiso 1 1 calc R . .
H13B H 0.7568 0.5513 0.6036 0.098 Uiso 1 1 calc R . .
C135 C 0.7849(10) 0.5902(9) 0.5595(11) 0.082(4) Uani 1 1 d . U .
C136 C 0.7657(10) 0.6260(9) 0.5616(11) 0.083(4) Uani 1 1 d . U .
H136 H 0.7473 0.6283 0.5849 0.100 Uiso 1 1 calc R . .
C137 C 0.7727(13) 0.6577(12) 0.5313(13) 0.14(2) Uani 1 1 d . . .
H137 H 0.7639 0.6831 0.5372 0.168 Uiso 1 1 calc R . .
C138 C 0.7930(10) 0.6492(10) 0.4930(12) 0.086(5) Uani 1 1 d . U .
H138 H 0.7943 0.6689 0.4667 0.103 Uiso 1 1 calc R . .
C139 C 0.8097(10) 0.6200(9) 0.4878(11) 0.084(4) Uani 1 1 d . U .
H139 H 0.8254 0.6185 0.4606 0.101 Uiso 1 1 calc R . .
C140 C 0.8070(10) 0.5851(9) 0.5229(11) 0.083(4) Uani 1 1 d . U .
H140 H 0.8200 0.5613 0.5190 0.099 Uiso 1 1 calc R . .
C148 C 0.8738(8) 0.3987(6) 0.8094(10) 0.059(7) Uani 1 1 d . . .
H14A H 0.8880 0.4168 0.7892 0.071 Uiso 1 1 calc R . .
H14B H 0.8761 0.4088 0.8469 0.071 Uiso 1 1 calc R . .
C149 C 0.8925(8) 0.3605(9) 0.8116(14) 0.085(4) Uani 1 1 d . U .
C150 C 0.8926(8) 0.3400(9) 0.8619(14) 0.086(4) Uani 1 1 d . U .
H150 H 0.8807 0.3498 0.8903 0.103 Uiso 1 1 calc R . .
C151 C 0.9142(8) 0.3003(9) 0.8652(15) 0.087(4) Uani 1 1 d . U .
H151 H 0.9193 0.2854 0.8977 0.104 Uiso 1 1 calc R . .
C152 C 0.9253(8) 0.2882(10) 0.8178(15) 0.085(4) Uani 1 1 d . U .
H152 H 0.9338 0.2620 0.8166 0.102 Uiso 1 1 calc R . .
C153 C 0.9254(8) 0.3082(9) 0.7766(15) 0.084(4) Uani 1 1 d . U .
H153 H 0.9379 0.2985 0.7488 0.101 Uiso 1 1 calc R . .
C154 C 0.9079(8) 0.3439(9) 0.7698(14) 0.084(4) Uani 1 1 d . U .
H154 H 0.9064 0.3573 0.7363 0.101 Uiso 1 1 calc R . .
C155 C 0.9325(14) 0.5349(17) 0.7466(15) 0.163(8) Uani 1 1 d . U .
H15C H 0.9156 0.5575 0.7501 0.196 Uiso 1 1 calc R . .
H15D H 0.9560 0.5376 0.7751 0.196 Uiso 1 1 calc R . .
C160 C 0.9314(8) 0.5531(11) 0.5965(9) 0.166(8) Uani 1 1 d . U .
H160 H 0.9143 0.5629 0.5655 0.199 Uiso 1 1 calc R . .
C161 C 0.9195(7) 0.5515(11) 0.6465(11) 0.166(8) Uani 1 1 d G U .
H161 H 0.8944 0.5602 0.6498 0.199 Uiso 1 1 calc R . .
C156 C 0.9446(9) 0.5372(11) 0.6919(9) 0.164(8) Uani 1 1 d G U .
C157 C 0.9814(9) 0.5245(11) 0.6872(9) 0.166(8) Uani 1 1 d G U .
H157 H 0.9985 0.5147 0.7182 0.199 Uiso 1 1 calc R . .
C158 C 0.9932(7) 0.5261(11) 0.6371(11) 0.166(8) Uani 1 1 d G U .
H158 H 1.0184 0.5174 0.6339 0.199 Uiso 1 1 calc R . .
C159 C 0.9682(9) 0.5404(11) 0.5917(9) 0.166(8) Uani 1 1 d G U .
H159 H 0.9763 0.5415 0.5575 0.199 Uiso 1 1 calc R . .
C162 C 0.7284(6) 0.6798(6) 0.9512(8) 0.041(5) Uani 1 1 d . . .
H16A H 0.7150 0.6602 0.9702 0.049 Uiso 1 1 calc R . .
H16B H 0.7544 0.6842 0.9733 0.049 Uiso 1 1 calc R . .
C163 C 0.7076(7) 0.7143(7) 0.9474(8) 0.049(6) Uani 1 1 d . . .
C164 C 0.6681(8) 0.7144(8) 0.9457(9) 0.066(4) Uani 1 1 d . U .
H164 H 0.6550 0.6903 0.9459 0.079 Uiso 1 1 calc R . .
C165 C 0.6453(9) 0.7507(8) 0.9436(10) 0.066(4) Uani 1 1 d . U .
H165 H 0.6189 0.7502 0.9473 0.079 Uiso 1 1 calc R . .
C166 C 0.6631(8) 0.7841(8) 0.9363(10) 0.066(3) Uani 1 1 d . U .
H166 H 0.6485 0.8073 0.9286 0.079 Uiso 1 1 calc R . .
C167 C 0.7067(8) 0.7847(8) 0.9405(9) 0.064(4) Uani 1 1 d . U .
H167 H 0.7201 0.8086 0.9392 0.077 Uiso 1 1 calc R . .
C168 C 0.7254(8) 0.7522(8) 0.9458(9) 0.062(4) Uani 1 1 d . U .
H168 H 0.7528 0.7532 0.9490 0.074 Uiso 1 1 calc R . .
S1 S 0.5908(2) 0.5532(2) 0.6317(2) 0.0591(16) Uani 1 1 d . . .
S2 S 0.6051(2) 0.4363(2) 0.6631(2) 0.0604(17) Uani 1 1 d . . .
S3 S 0.62624(16) 0.60116(16) 0.7844(2) 0.0453(13) Uani 1 1 d . . .
S4 S 0.71039(18) 0.61206(17) 0.7083(2) 0.0490(14) Uani 1 1 d . . .
S5 S 0.72425(18) 0.39063(17) 0.6984(2) 0.0468(14) Uani 1 1 d . . .
S6 S 0.81535(19) 0.56548(19) 0.6654(2) 0.0549(15) Uani 1 1 d . . .
S7 S 0.8167(2) 0.4546(2) 0.6204(3) 0.073(2) Uani 1 1 d . U .
S8 S 0.81165(19) 0.66776(18) 0.7783(3) 0.0561(16) Uani 1 1 d . . .
S9 S 0.90829(18) 0.4931(2) 0.7601(3) 0.0569(16) Uani 1 1 d . . .
S10 S 0.83719(18) 0.70467(17) 0.9569(3) 0.0541(15) Uani 1 1 d . . .
S11 S 0.73358(17) 0.66068(16) 0.8858(2) 0.0448(13) Uani 1 1 d . . .
S12 S 0.5352(2) 0.5046(2) 0.7610(3) 0.071(2) Uani 1 1 d D U .
S13 S 0.57356(19) 0.51277(18) 0.9496(3) 0.0567(16) Uani 1 1 d . . .
S14 S 0.78667(17) 0.59410(16) 1.0218(2) 0.0458(13) Uani 1 1 d . . .
S15 S 0.88678(16) 0.58528(16) 1.0141(2) 0.0442(13) Uani 1 1 d . . .
S16 S 0.92037(17) 0.48353(17) 0.9515(2) 0.0471(13) Uani 1 1 d . . .
S17 S 0.82311(17) 0.39842(17) 0.7773(2) 0.0468(13) Uani 1 1 d . . .
S18 S 0.82555(17) 0.47984(17) 1.0498(2) 0.0458(13) Uani 1 1 d . . .
S19 S 0.72462(17) 0.40726(16) 1.0258(2) 0.0474(13) Uani 1 1 d . . .
S20 S 0.74373(17) 0.33403(16) 0.8797(2) 0.0429(13) Uani 1 1 d . . .
S21 S 0.65046(18) 0.29959(16) 0.9488(2) 0.0474(14) Uani 1 1 d . . .
S22 S 0.64606(17) 0.33114(16) 0.7651(2) 0.0471(14) Uani 1 1 d . . .
S23 S 0.62005(16) 0.41061(16) 1.0064(2) 0.0411(12) Uani 1 1 d . . .
S24 S 0.68934(16) 0.51738(17) 1.0527(2) 0.0424(12) Uani 1 1 d . . .
C203 C 0.6840(8) 0.6872(7) 0.1550(9) 0.060(4) Uani 1 1 d . U .
H203 H 0.6838 0.7143 0.1626 0.072 Uiso 1 1 calc R . .
C204 C 0.6758(8) 0.6738(7) 0.1014(10) 0.061(4) Uani 1 1 d . U .
H204 H 0.6691 0.6915 0.0720 0.073 Uiso 1 1 calc R . .
C205 C 0.6776(6) 0.6349(7) 0.0921(10) 0.056(6) Uani 1 1 d . . .
H205 H 0.6732 0.6252 0.0559 0.068 Uiso 1 1 calc R . .
C206 C 0.6860(8) 0.6088(8) 0.1368(9) 0.065(8) Uani 1 1 d . U .
H206 H 0.6861 0.5816 0.1302 0.078 Uiso 1 1 calc R . .
C207 C 0.6939(7) 0.6222(7) 0.1884(10) 0.052(6) Uani 1 1 d . . .
H207 H 0.7004 0.6049 0.2183 0.063 Uiso 1 1 calc R . .
C208 C 0.6923(8) 0.6607(7) 0.1964(9) 0.059(4) Uani 1 1 d . U .
C209 C 0.6705(7) 0.7193(7) 0.2710(9) 0.048(6) Uani 1 1 d . . .
C210 C 0.6365(10) 0.7140(8) 0.2455(13) 0.081(9) Uani 1 1 d . . .
H210 H 0.6312 0.6918 0.2228 0.097 Uiso 1 1 calc R . .
C211 C 0.6053(8) 0.7407(9) 0.2497(13) 0.081(9) Uani 1 1 d . . .
H211 H 0.5791 0.7342 0.2355 0.097 Uiso 1 1 calc R . .
C212 C 0.6151(8) 0.7754(8) 0.2749(12) 0.070(8) Uani 1 1 d . . .
H212 H 0.5966 0.7957 0.2741 0.084 Uiso 1 1 calc R . .
C213 C 0.6536(8) 0.7801(7) 0.3018(10) 0.063(7) Uani 1 1 d . . .
H213 H 0.6612 0.8027 0.3229 0.076 Uiso 1 1 calc R . .
C214 C 0.6797(8) 0.7516(6) 0.2971(9) 0.051(6) Uani 1 1 d . . .
H214 H 0.7059 0.7555 0.3139 0.062 Uiso 1 1 calc R . .
C215 C 0.7022(7) 0.6430(6) 0.3143(8) 0.101(5) Uani 1 1 d . U .
C220 C 0.7331(6) 0.6177(7) 0.3302(9) 0.101(5) Uani 1 1 d G U .
H220 H 0.7562 0.6206 0.3160 0.121 Uiso 1 1 calc R . .
C219 C 0.7301(6) 0.5880(6) 0.3669(9) 0.102(5) Uani 1 1 d G U .
H219 H 0.7511 0.5706 0.3778 0.123 Uiso 1 1 calc R . .
C218 C 0.6962(7) 0.5836(6) 0.3877(8) 0.103(5) Uani 1 1 d G U .
H218 H 0.6942 0.5633 0.4128 0.124 Uiso 1 1 calc R . .
C217 C 0.6654(6) 0.6089(7) 0.3718(9) 0.104(5) Uani 1 1 d G U .
H217 H 0.6422 0.6059 0.3860 0.124 Uiso 1 1 calc R . .
C216 C 0.6684(6) 0.6386(6) 0.3350(9) 0.103(5) Uani 1 1 d G U .
H216 H 0.6473 0.6559 0.3242 0.123 Uiso 1 1 calc R . .
C221 C 0.7531(8) 0.6973(7) 0.2755(11) 0.062(3) Uani 1 1 d . U .
C222 C 0.7748(7) 0.6992(7) 0.2358(11) 0.063(3) Uani 1 1 d . U .
H222 H 0.7630 0.6933 0.1994 0.076 Uiso 1 1 calc R . .
C223 C 0.8140(8) 0.7095(7) 0.2469(11) 0.064(3) Uani 1 1 d . U .
H223 H 0.8292 0.7089 0.2190 0.077 Uiso 1 1 calc R . .
C224 C 0.8306(8) 0.7209(7) 0.3006(11) 0.064(3) Uani 1 1 d . U .
H224 H 0.8565 0.7302 0.3080 0.077 Uiso 1 1 calc R . .
C225 C 0.8112(8) 0.7188(7) 0.3403(11) 0.064(3) Uani 1 1 d . U .
H225 H 0.8235 0.7239 0.3767 0.077 Uiso 1 1 calc R . .
C226 C 0.7719(7) 0.7089(7) 0.3282(11) 0.063(3) Uani 1 1 d . U .
H226 H 0.7573 0.7099 0.3566 0.075 Uiso 1 1 calc R . .
P2 P 0.70456(19) 0.68111(18) 0.2638(2) 0.0508(15) Uani 1 1 d . . .
C179 C 0.6925(7) 0.3284(7) 0.2003(9) 0.056(6) Uani 1 1 d . . .
C180 C 0.6630(7) 0.3543(8) 0.1994(10) 0.060(4) Uani 1 1 d . U .
H180 H 0.6605 0.3685 0.2311 0.073 Uiso 1 1 calc R . .
C181 C 0.6357(7) 0.3596(8) 0.1494(10) 0.061(4) Uani 1 1 d . U .
H181 H 0.6154 0.3781 0.1465 0.073 Uiso 1 1 calc R . .
C182 C 0.6404(8) 0.3374(8) 0.1076(11) 0.061(4) Uani 1 1 d . U .
H182 H 0.6221 0.3400 0.0747 0.073 Uiso 1 1 calc R . .
C183 C 0.6679(8) 0.3127(9) 0.1087(11) 0.070(8) Uani 1 1 d . . .
H183 H 0.6683 0.2979 0.0768 0.084 Uiso 1 1 calc R . .
C184 C 0.6972(7) 0.3061(7) 0.1534(8) 0.054(6) Uani 1 1 d . . .
H184 H 0.7180 0.2886 0.1530 0.065 Uiso 1 1 calc R . .
C185 C 0.7010(8) 0.3115(7) 0.3132(10) 0.063(7) Uani 1 1 d . . .
C186 C 0.7069(8) 0.3380(7) 0.3617(9) 0.063(4) Uani 1 1 d . U .
H186 H 0.7247 0.3590 0.3668 0.075 Uiso 1 1 calc R . .
C187 C 0.6826(8) 0.3278(7) 0.3992(10) 0.063(4) Uani 1 1 d . U .
H187 H 0.6846 0.3429 0.4315 0.076 Uiso 1 1 calc R . .
C188 C 0.6564(8) 0.2976(7) 0.3920(10) 0.065(4) Uani 1 1 d . U .
H188 H 0.6414 0.2915 0.4189 0.077 Uiso 1 1 calc R . .
C189 C 0.6523(7) 0.2761(7) 0.3434(9) 0.050(6) Uani 1 1 d . . .
H189 H 0.6343 0.2552 0.3375 0.060 Uiso 1 1 calc R . .
C190 C 0.6739(7) 0.2846(6) 0.3043(10) 0.049(6) Uani 1 1 d . . .
H190 H 0.6693 0.2710 0.2706 0.059 Uiso 1 1 calc R . .
C191 C 0.7629(7) 0.2849(7) 0.2568(9) 0.050(3) Uani 1 1 d . U .
C192 C 0.7652(7) 0.2542(6) 0.2919(9) 0.048(4) Uani 1 1 d . U .
H192 H 0.7471 0.2512 0.3156 0.058 Uiso 1 1 calc R . .
C193 C 0.7961(9) 0.2265(7) 0.2921(10) 0.071(8) Uani 1 1 d . . .
H193 H 0.8002 0.2063 0.3184 0.086 Uiso 1 1 calc R . .
C194 C 0.8201(7) 0.2297(8) 0.2530(9) 0.056(6) Uani 1 1 d . . .
H194 H 0.8379 0.2097 0.2488 0.067 Uiso 1 1 calc R . .
C195 C 0.8171(7) 0.2618(7) 0.2218(10) 0.056(6) Uani 1 1 d . . .
H195 H 0.8347 0.2647 0.1975 0.068 Uiso 1 1 calc R . .
C196 C 0.7891(7) 0.2916(7) 0.2231(9) 0.050(4) Uani 1 1 d . U .
H196 H 0.7886 0.3147 0.2021 0.060 Uiso 1 1 calc R . .
C197 C 0.7550(8) 0.3686(7) 0.2750(10) 0.063(4) Uani 1 1 d . U .
C198 C 0.7432(9) 0.4028(8) 0.2532(10) 0.072(8) Uani 1 1 d . . .
H198 H 0.7190 0.4050 0.2291 0.086 Uiso 1 1 calc R . .
C199 C 0.7671(9) 0.4362(8) 0.2664(11) 0.070(4) Uani 1 1 d . U .
H199 H 0.7598 0.4609 0.2509 0.084 Uiso 1 1 calc R . .
C200 C 0.7999(9) 0.4310(8) 0.3010(11) 0.069(4) Uani 1 1 d . U .
H200 H 0.8170 0.4526 0.3076 0.083 Uiso 1 1 calc R . .
C201 C 0.8109(9) 0.3988(7) 0.3271(11) 0.068(4) Uani 1 1 d . U .
H201 H 0.8338 0.3987 0.3541 0.081 Uiso 1 1 calc R . .
C202 C 0.7902(8) 0.3656(7) 0.3161(10) 0.065(4) Uani 1 1 d . U .
H202 H 0.7981 0.3418 0.3341 0.078 Uiso 1 1 calc R . .
P1 P 0.72828(18) 0.32317(17) 0.2615(2) 0.0457(14) Uani 1 1 d . . .
C177 C 0.7257(10) 0.4615(11) 0.5021(18) 0.113(9) Uani 1 1 d . U .
H177 H 0.7202 0.4635 0.5399 0.136 Uiso 1 1 calc R . .
C178 C 0.7543(10) 0.4331(11) 0.4934(16) 0.113(9) Uani 1 1 d . U .
H178 H 0.7784 0.4426 0.5175 0.135 Uiso 1 1 calc R . .
Cl19 Cl 0.7467(4) 0.3878(3) 0.5212(5) 0.148(5) Uani 1 1 d . . .
Cl20 Cl 0.6852(5) 0.4476(5) 0.4486(7) 0.188(6) Uani 1 1 d . . .
Cl21 Cl 0.7709(6) 0.4208(5) 0.4293(6) 0.207(8) Uani 1 1 d . . .
Cl22 Cl 0.7466(5) 0.5068(3) 0.4735(6) 0.173(6) Uani 1 1 d . . .
C171 C 0.1689(14) 0.4349(14) 0.7366(16) 0.140(12) Uani 1 1 d . U .
H171 H 0.1533 0.4521 0.7566 0.168 Uiso 1 1 calc R . .
C172 C 0.1415(14) 0.4093(14) 0.6921(16) 0.140(12) Uani 1 1 d . U .
H172 H 0.1232 0.4264 0.6671 0.168 Uiso 1 1 calc R . .
Cl7 Cl 0.2012(4) 0.4052(3) 0.7825(4) 0.129(4) Uani 1 1 d . . .
Cl8 Cl 0.1954(4) 0.4619(3) 0.6991(7) 0.153(5) Uani 1 1 d . . .
Cl9 Cl 0.1138(7) 0.3819(6) 0.7426(11) 0.271(11) Uani 1 1 d . . .
Cl10 Cl 0.1613(3) 0.3791(3) 0.6580(4) 0.109(3) Uani 1 1 d . . .
C175 C 0.9726(10) 0.1635(10) 0.5383(15) 0.097(8) Uani 1 1 d . U .
H175 H 0.9829 0.1400 0.5225 0.117 Uiso 1 1 calc R . .
C176 C 0.9806(10) 0.1596(10) 0.6001(15) 0.098(8) Uani 1 1 d . U .
H176 H 0.9674 0.1352 0.6088 0.117 Uiso 1 1 calc R . .
Cl15 Cl 0.9232(3) 0.1678(3) 0.5105(4) 0.105(3) Uani 1 1 d . . .
Cl16 Cl 0.9966(4) 0.2054(4) 0.5181(6) 0.161(5) Uani 1 1 d . . .
Cl17 Cl 0.9593(5) 0.1981(5) 0.6301(6) 0.175(6) Uani 1 1 d . . .
Cl18 Cl 1.0281(3) 0.1528(3) 0.6216(5) 0.139(4) Uani 1 1 d . . .
C173 C 0.4600(10) 0.1633(13) 0.4647(18) 0.122(11) Uani 1 1 d . U .
H173 H 0.4755 0.1416 0.4843 0.147 Uiso 1 1 calc R . .
C174 C 0.4533(10) 0.1527(13) 0.4092(18) 0.122(11) Uani 1 1 d . U .
H174 H 0.4370 0.1288 0.4042 0.146 Uiso 1 1 calc R . .
Cl11 Cl 0.4154(3) 0.1636(3) 0.4890(4) 0.112(3) Uani 1 1 d . . .
Cl12 Cl 0.4858(3) 0.2052(3) 0.4859(6) 0.149(5) Uani 1 1 d . . .
Cl13 Cl 0.4275(4) 0.1916(4) 0.3712(6) 0.157(5) Uani 1 1 d . . .
Cl14 Cl 0.4974(3) 0.1433(3) 0.3877(5) 0.142(4) Uani 1 1 d . . .
C169 C 0.4130(18) 0.6303(18) 0.662(2) 0.19(2) Uiso 1 1 d . U .
H169 H 0.4082 0.6471 0.6287 0.233 Uiso 1 1 calc R . .
Cl4 Cl 0.4182(4) 0.6527(4) 0.7335(5) 0.150(4) Uiso 1 1 d . U .
Cl5 Cl 0.3744(5) 0.5901(5) 0.6739(6) 0.171(5) Uiso 1 1 d . U .
Cl6 Cl 0.4567(10) 0.5970(10) 0.6756(12) 0.338(14) Uiso 1 1 d . U .
C170 C 0.9488(8) 0.7481(7) 0.7120(9) 0.143(16) Uiso 1 1 d D U .
H170 H 0.9335 0.7284 0.6878 0.171 Uiso 1 1 calc R . .
Cl1 Cl 0.9900(7) 0.7291(9) 0.7546(13) 0.360(16) Uiso 1 1 d D U .
Cl2 Cl 0.9212(6) 0.7766(6) 0.7482(9) 0.242(9) Uiso 1 1 d D U .
Cl3 Cl 0.9679(6) 0.7853(6) 0.6769(9) 0.233(8) Uiso 1 1 d D U .
C141 C 0.8442(18) 0.408(2) 0.622(3) 0.263(15) Uiso 1 1 d D U .
H14C H 0.8569 0.4016 0.6599 0.316 Uiso 1 1 calc R . .
H14D H 0.8265 0.3863 0.6079 0.316 Uiso 1 1 calc R . .
C142 C 0.8749(17) 0.4141(18) 0.586(3) 0.265(14) Uiso 1 1 d D U .
C143 C 0.908(2) 0.4359(15) 0.6011(18) 0.266(14) Uiso 1 1 d G U .
H143 H 0.9131 0.4487 0.6354 0.320 Uiso 1 1 calc R . .
C144 C 0.9351(14) 0.4390(14) 0.566(3) 0.267(15) Uiso 1 1 d G U .
H144 H 0.9580 0.4539 0.5771 0.320 Uiso 1 1 calc R . .
C145 C 0.9282(17) 0.4202(18) 0.516(3) 0.268(15) Uiso 1 1 d G U .
H145 H 0.9464 0.4224 0.4927 0.322 Uiso 1 1 calc R . .
C146 C 0.895(2) 0.3984(15) 0.5009(18) 0.268(15) Uiso 1 1 d G U .
H146 H 0.8899 0.3856 0.4667 0.322 Uiso 1 1 calc R . .
C147 C 0.8680(14) 0.3953(14) 0.536(3) 0.267(14) Uiso 1 1 d G U .
H147 H 0.8451 0.3804 0.5250 0.320 Uiso 1 1 calc R . .
Ag4A Ag 0.7783(6) 0.4264(5) 0.6762(8) 0.068(5) Uani 0.2 1 d . . P

loop_
_atom_site_aniso_label
_atom_site_aniso_U_11
_atom_site_aniso_U_22
_atom_site_aniso_U_33
_atom_site_aniso_U_23
_atom_site_aniso_U_13
_atom_site_aniso_U_12
Ag1 0.0597(12) 0.0538(11) 0.0430(9) -0.0041(8) 0.0021(8) -0.0067(9)
Ag2 0.0563(13) 0.0850(15) 0.0560(11) 0.0197(11) 0.0044(9) 0.0052(11)
Ag3 0.0455(10) 0.0413(9) 0.0380(8) -0.0032(7) 0.0005(7) -0.0058(7)
Ag10 0.0427(10) 0.0481(10) 0.0375(8) -0.0022(7) -0.0019(7) -0.0029(8)
Ag5 0.0423(10) 0.0421(9) 0.0346(8) -0.0034(7) 0.0030(7) -0.0008(7)
Ag6 0.0408(10) 0.0494(10) 0.0436(9) 0.0032(8) -0.0015(7) -0.0026(8)
Ag7 0.0409(10) 0.0416(9) 0.0358(8) -0.0010(7) 0.0032(7) -0.0022(7)
Ag8 0.0689(13) 0.0399(9) 0.0420(9) -0.0034(7) 0.0098(8) -0.0061(8)
Ag9 0.0426(10) 0.0343(8) 0.0382(8) 0.0013(7) 0.0043(7) 0.0001(7)
Ag4 0.065(3) 0.074(3) 0.0623(18) 0.016(2) 0.0112(18) -0.006(2)
Ag11 0.0550(12) 0.0702(13) 0.0505(10) -0.0064(9) 0.0069(9) 0.0033(10)
Ag12 0.0459(10) 0.0472(10) 0.0409(9) 0.0054(7) 0.0064(7) -0.0004(8)
Ag13 0.0496(7) 0.0465(7) 0.0438(6) -0.0002(5) 0.0051(5) 0.0014(5)
Au13 0.0496(7) 0.0465(7) 0.0438(6) -0.0002(5) 0.0051(5) 0.0014(5)
Ag14 0.0361(9) 0.0435(9) 0.0380(8) 0.0034(7) 0.0002(7) -0.0027(7)
Ag15 0.0444(10) 0.0539(10) 0.0437(9) 0.0055(8) 0.0029(8) -0.0003(8)
Ag16 0.0485(12) 0.0749(14) 0.0638(12) 0.0212(10) 0.0106(9) 0.0087(10)
Ag17 0.0477(11) 0.0493(10) 0.0427(9) -0.0060(8) 0.0059(8) -0.0051(8)
Ag18 0.0447(10) 0.0432(9) 0.0378(8) 0.0020(7) 0.0027(7) 0.0074(8)
Ag19 0.0393(9) 0.0388(9) 0.0334(8) -0.0006(6) 0.0014(7) 0.0014(7)
Ag20 0.0467(11) 0.0585(11) 0.0521(10) 0.0121(9) -0.0049(8) -0.0050(9)
Ag21 0.0290(8) 0.0277(7) 0.0235(6) -0.0001(5) 0.0006(6) -0.0037(6)
Ag22 0.0411(10) 0.0449(9) 0.0378(8) -0.0024(7) -0.0002(7) 0.0050(7)
Ag23 0.0405(10) 0.0496(10) 0.0449(9) 0.0007(8) 0.0001(7) 0.0009(8)
Ag24 0.0469(11) 0.0583(11) 0.0495(10) 0.0005(8) 0.0058(8) 0.0021(9)
Ag25 0.0429(10) 0.0472(10) 0.0482(9) 0.0023(8) 0.0077(8) -0.0013(8)
Ag26 0.0381(10) 0.0438(9) 0.0445(9) 0.0013(7) -0.0002(7) -0.0008(7)
Ag27 0.0593(12) 0.0393(9) 0.0562(11) 0.0017(8) 0.0017(9) -0.0024(8)
Ag28 0.0401(10) 0.0370(9) 0.0486(9) -0.0031(7) 0.0035(7) -0.0007(7)
Ag29 0.0287(8) 0.0258(7) 0.0278(7) 0.0024(6) -0.0034(6) -0.0028(6)
Ag30 0.0492(7) 0.0490(7) 0.0468(7) 0.0054(5) 0.0029(5) 0.0003(6)
Au30 0.0492(7) 0.0490(7) 0.0468(7) 0.0054(5) 0.0029(5) 0.0003(6)
Ag31 0.0445(10) 0.0515(10) 0.0479(10) -0.0011(8) 0.0051(8) -0.0037(8)
Ag32 0.0423(10) 0.0392(9) 0.0432(9) 0.0061(7) 0.0034(7) 0.0028(7)
Ag33 0.0592(12) 0.0465(10) 0.0550(10) 0.0055(8) 0.0094(9) -0.0030(9)
Ag34 0.0454(10) 0.0444(9) 0.0481(9) 0.0085(8) 0.0063(8) -0.0030(8)
Ag35 0.0642(13) 0.0521(11) 0.0558(11) 0.0118(9) 0.0130(9) 0.0029(9)
Ag36 0.0623(14) 0.0960(17) 0.0553(12) -0.0048(11) 0.0077(10) -0.0104(12)
Ag37 0.0604(12) 0.0414(9) 0.0429(9) 0.0003(7) 0.0044(8) -0.0048(8)
Ag38 0.0493(11) 0.0513(11) 0.0595(11) -0.0092(9) 0.0135(9) -0.0059(8)
Ag39 0.0393(9) 0.0395(9) 0.0349(8) -0.0016(7) 0.0001(7) 0.0006(7)
Au1 0.0387(5) 0.0359(4) 0.0314(4) -0.0002(3) 0.0002(3) -0.0023(4)
Au2 0.0383(5) 0.0373(4) 0.0358(4) 0.0027(3) 0.0019(3) -0.0007(4)
Br1 0.052(2) 0.057(2) 0.054(2) 0.0008(18) 0.0069(18) -0.0046(18)
Br2 0.065(3) 0.057(2) 0.058(2) 0.005(2) 0.007(2) -0.002(2)
Br3 0.064(3) 0.062(3) 0.068(3) -0.002(2) 0.008(2) -0.004(2)
Br4 0.049(2) 0.0486(18) 0.0372(15) 0.0047(13) 0.0057(14) 0.0035(15)
Br5 0.052(2) 0.053(2) 0.048(2) 0.0015(17) 0.0072(17) -0.0111(18)
Cl1A 0.052(2) 0.057(2) 0.054(2) 0.0008(18) 0.0069(18) -0.0046(18)
Cl2A 0.065(3) 0.057(2) 0.058(2) 0.005(2) 0.007(2) -0.002(2)
Cl3A 0.064(3) 0.062(3) 0.068(3) -0.002(2) 0.008(2) -0.004(2)
Cl4A 0.049(2) 0.0486(18) 0.0372(15) 0.0047(13) 0.0057(14) 0.0035(15)
Cl5A 0.052(2) 0.053(2) 0.048(2) 0.0015(17) 0.0072(17) -0.0111(18)
C1 0.10(2) 0.027(12) 0.049(14) 0.006(10) -0.008(13) 0.001(12)
C2 0.093(10) 0.135(14) 0.072(8) -0.041(10) 0.022(8) -0.051(10)
C3 0.093(10) 0.135(14) 0.074(8) -0.042(10) 0.021(8) -0.049(10)
C4 0.094(10) 0.136(14) 0.076(8) -0.043(10) 0.020(8) -0.048(10)
C5 0.096(10) 0.138(14) 0.077(8) -0.043(10) 0.020(8) -0.048(10)
C6 0.097(10) 0.138(14) 0.075(8) -0.041(10) 0.020(8) -0.049(10)
C7 0.096(10) 0.137(14) 0.074(8) -0.041(10) 0.020(8) -0.050(10)
C8 0.064(18) 0.09(2) 0.044(13) 0.014(13) 0.021(12) 0.018(15)
C9 0.044(16) 0.11(2) 0.050(15) 0.005(15) 0.002(12) -0.012(15)
C10 0.073(12) 0.121(14) 0.118(14) -0.046(12) 0.028(10) -0.024(10)
C11 0.073(11) 0.123(14) 0.118(13) -0.045(12) 0.028(10) -0.025(10)
C12 0.074(11) 0.124(14) 0.117(13) -0.045(12) 0.028(10) -0.025(10)
C13 0.074(11) 0.124(14) 0.117(13) -0.046(12) 0.028(10) -0.024(10)
C14 0.073(12) 0.124(14) 0.116(14) -0.045(12) 0.030(10) -0.024(10)
C15 0.051(14) 0.065(15) 0.023(10) -0.005(10) 0.012(9) -0.026(11)
C16 0.053(16) 0.052(15) 0.063(15) 0.014(13) -0.001(12) 0.006(12)
C17 0.048(16) 0.065(17) 0.071(17) 0.017(14) 0.002(13) -0.007(13)
C18 0.032(14) 0.078(19) 0.068(16) 0.025(15) -0.001(12) 0.007(12)
C19 0.047(15) 0.061(16) 0.054(14) 0.013(13) -0.016(11) -0.011(12)
C20 0.072(19) 0.079(19) 0.044(14) -0.011(13) 0.021(13) 0.016(15)
C21 0.084(19) 0.050(14) 0.031(11) -0.013(10) 0.003(11) -0.018(13)
C22 0.047(15) 0.045(14) 0.067(16) 0.006(12) 0.000(12) 0.013(11)
C23 0.083(9) 0.054(7) 0.088(9) 0.011(7) 0.034(7) -0.006(7)
C24 0.084(9) 0.057(7) 0.088(9) 0.010(7) 0.032(7) -0.007(7)
C25 0.086(9) 0.060(7) 0.090(9) 0.011(7) 0.031(8) -0.007(7)
C26 0.088(9) 0.060(7) 0.091(9) 0.011(7) 0.031(7) -0.009(7)
C27 0.087(9) 0.058(7) 0.091(9) 0.010(7) 0.033(7) -0.007(7)
C28 0.084(9) 0.055(7) 0.089(9) 0.010(7) 0.034(7) -0.006(7)
C29 0.058(17) 0.068(17) 0.057(15) 0.014(13) -0.024(12) -0.021(13)
C30 0.048(15) 0.058(15) 0.047(13) 0.009(11) 0.014(11) 0.014(12)
C31 0.057(9) 0.092(11) 0.094(11) 0.024(9) 0.014(8) 0.019(8)
C32 0.057(9) 0.093(11) 0.093(10) 0.024(9) 0.016(8) 0.016(7)
C33 0.056(9) 0.094(11) 0.093(10) 0.026(9) 0.017(7) 0.014(7)
C34 0.054(9) 0.095(11) 0.090(10) 0.028(9) 0.017(8) 0.013(7)
C35 0.053(9) 0.094(11) 0.087(10) 0.029(9) 0.018(8) 0.011(8)
C36 0.14(3) 0.09(2) 0.08(2) -0.008(19) -0.01(2) 0.03(2)
C37 0.127(14) 0.094(11) 0.143(14) 0.033(12) 0.014(11) 0.056(11)
C38 0.127(14) 0.094(11) 0.143(14) 0.032(12) 0.014(11) 0.056(12)
C39 0.129(14) 0.095(11) 0.145(14) 0.031(12) 0.014(11) 0.056(11)
C40 0.129(14) 0.095(11) 0.145(14) 0.032(12) 0.014(11) 0.056(11)
C41 0.129(14) 0.096(11) 0.145(14) 0.032(12) 0.014(11) 0.056(11)
C42 0.129(14) 0.095(11) 0.145(14) 0.032(12) 0.014(11) 0.055(11)
C50 0.18(4) 0.048(16) 0.047(15) -0.017(13) -0.026(18) 0.020(19)
C55 0.17(2) 0.23(2) 0.078(11) -0.039(12) 0.016(12) -0.049(17)
C56 0.17(2) 0.23(2) 0.078(11) -0.038(12) 0.017(12) -0.049(17)
C51 0.17(2) 0.23(2) 0.077(11) -0.039(12) 0.016(12) -0.049(17)
C52 0.17(2) 0.23(2) 0.079(11) -0.041(12) 0.015(12) -0.048(17)
C53 0.17(2) 0.23(2) 0.080(11) -0.041(12) 0.015(12) -0.048(17)
C54 0.17(2) 0.23(2) 0.079(11) -0.040(12) 0.015(12) -0.048(17)
C57 0.044(15) 0.077(18) 0.055(14) -0.021(13) 0.003(11) 0.031(13)
C58 0.103(11) 0.065(8) 0.062(8) -0.013(7) 0.005(7) -0.003(8)
C59 0.104(11) 0.066(8) 0.064(8) -0.013(7) 0.005(7) -0.004(8)
C60 0.104(11) 0.067(8) 0.065(8) -0.013(7) 0.004(7) -0.003(8)
C61 0.105(11) 0.068(8) 0.065(8) -0.013(7) 0.004(7) -0.003(8)
C62 0.105(11) 0.068(8) 0.064(8) -0.014(7) 0.005(7) -0.003(8)
C63 0.104(11) 0.066(8) 0.062(8) -0.013(7) 0.005(7) -0.003(8)
C64 0.065(17) 0.060(16) 0.040(12) 0.017(11) 0.001(11) 0.007(13)
C65 0.067(18) 0.052(15) 0.038(12) 0.006(11) -0.005(11) -0.004(12)
C66 0.058(16) 0.035(12) 0.062(15) -0.014(11) 0.010(12) 0.003(11)
C67 0.13(3) 0.048(16) 0.057(16) -0.010(13) -0.030(17) 0.004(17)
C68 0.088(16) 0.091(15) 0.17(2) 0.017(17) 0.042(15) 0.033(13)
C69 0.087(16) 0.091(15) 0.17(2) 0.017(16) 0.042(15) 0.033(12)
C70 0.087(16) 0.091(15) 0.17(2) 0.017(16) 0.043(15) 0.033(12)
C71 0.076(8) 0.051(7) 0.038(6) 0.007(6) 0.001(6) 0.001(6)
C72 0.077(8) 0.052(6) 0.041(5) 0.008(5) 0.002(5) 0.000(5)
C73 0.078(8) 0.051(6) 0.041(5) 0.008(5) 0.001(6) -0.001(5)
C74 0.080(8) 0.052(6) 0.043(6) 0.008(5) 0.002(6) -0.001(6)
C75 0.082(8) 0.054(6) 0.047(6) 0.008(5) 0.001(6) 0.000(6)
C76 0.081(8) 0.055(6) 0.049(6) 0.009(5) 0.001(6) 0.000(6)
C77 0.079(8) 0.053(6) 0.046(5) 0.009(5) 0.001(6) 0.000(6)
C78 0.072(18) 0.060(15) 0.033(12) 0.007(11) 0.000(11) 0.017(13)
C79 0.092(10) 0.061(8) 0.051(7) 0.006(6) 0.010(6) -0.015(7)
C80 0.091(10) 0.063(8) 0.052(7) 0.007(6) 0.010(6) -0.015(7)
C81 0.093(10) 0.065(8) 0.054(7) 0.009(6) 0.008(6) -0.014(7)
C82 0.094(10) 0.066(8) 0.055(7) 0.007(6) 0.008(7) -0.012(7)
C83 0.095(10) 0.065(8) 0.055(7) 0.004(6) 0.007(7) -0.012(7)
C84 0.093(10) 0.062(8) 0.053(7) 0.004(6) 0.008(6) -0.014(7)
C85 0.057(15) 0.061(15) 0.025(10) -0.008(10) -0.017(10) -0.007(12)
C86 0.108(12) 0.093(10) 0.045(7) -0.019(7) 0.004(7) 0.026(8)
C91 0.108(12) 0.095(10) 0.047(7) -0.020(7) 0.006(7) 0.026(8)
C90 0.109(12) 0.096(10) 0.048(7) -0.022(7) 0.006(7) 0.027(8)
C89 0.109(12) 0.096(10) 0.048(7) -0.022(7) 0.004(7) 0.027(8)
C88 0.110(12) 0.096(10) 0.048(7) -0.019(7) 0.003(7) 0.028(8)
C87 0.110(12) 0.094(10) 0.046(7) -0.018(7) 0.002(7) 0.026(8)
C92 0.037(7) 0.074(8) 0.068(7) -0.009(7) 0.008(6) -0.007(6)
C93 0.038(6) 0.077(7) 0.069(7) -0.009(6) 0.007(5) -0.005(5)
C94 0.040(6) 0.080(7) 0.069(7) -0.008(6) 0.005(5) -0.004(6)
C95 0.041(6) 0.082(8) 0.070(7) -0.007(6) 0.006(5) -0.002(6)
C96 0.043(6) 0.081(8) 0.072(7) -0.008(6) 0.006(5) -0.004(6)
C97 0.043(6) 0.080(8) 0.073(7) -0.009(6) 0.006(5) -0.003(6)
C98 0.040(6) 0.078(7) 0.071(7) -0.009(6) 0.006(5) -0.004(6)
C99 0.072(18) 0.045(14) 0.057(14) -0.007(11) 0.028(13) 0.014(12)
C100 0.053(7) 0.062(7) 0.066(7) -0.007(6) 0.000(6) -0.001(6)
C101 0.055(7) 0.062(7) 0.067(7) -0.007(6) 0.000(6) 0.000(6)
C102 0.056(7) 0.063(7) 0.067(7) -0.008(6) 0.001(6) -0.002(6)
C103 0.056(7) 0.064(7) 0.067(7) -0.009(6) 0.003(6) -0.003(6)
C104 0.055(7) 0.063(7) 0.066(7) -0.009(6) 0.003(6) -0.003(6)
C105 0.053(7) 0.061(7) 0.066(7) -0.008(6) 0.002(6) -0.003(6)
C106 0.076(10) 0.074(9) 0.072(9) -0.012(8) 0.017(8) 0.007(8)
C107 0.075(10) 0.073(9) 0.071(8) -0.013(8) 0.018(8) 0.007(7)
C108 0.042(15) 0.076(18) 0.071(17) 0.011(14) 0.001(12) 0.015(13)
C109 0.054(18) 0.10(2) 0.073(18) -0.008(17) 0.001(14) 0.000(16)
C110 0.077(10) 0.073(9) 0.078(9) -0.014(8) 0.014(8) 0.003(8)
C111 0.077(10) 0.072(9) 0.076(9) -0.014(8) 0.016(8) 0.005(8)
C112 0.076(10) 0.073(9) 0.073(8) -0.014(8) 0.016(8) 0.007(7)
C113 0.051(17) 0.07(2) 0.11(2) 0.011(17) -0.017(15) 0.034(15)
C114 0.048(17) 0.066(18) 0.11(2) -0.024(17) 0.014(15) -0.024(14)
C115 0.083(11) 0.082(11) 0.094(11) 0.014(9) 0.015(9) -0.012(9)
C116 0.084(11) 0.082(10) 0.094(11) 0.015(9) 0.014(8) -0.011(9)
C117 0.085(11) 0.084(10) 0.093(11) 0.016(9) 0.014(8) -0.011(9)
C118 0.086(11) 0.087(10) 0.093(11) 0.017(9) 0.013(9) -0.012(9)
C119 0.085(11) 0.088(11) 0.092(11) 0.016(9) 0.013(9) -0.011(9)
C120 0.113(13) 0.104(11) 0.110(11) 0.014(10) 0.041(10) 0.003(9)
C124 0.117(12) 0.110(11) 0.110(11) 0.014(9) 0.045(10) 0.004(9)
C125 0.117(12) 0.111(11) 0.112(11) 0.014(9) 0.043(10) 0.005(9)
C126 0.117(12) 0.110(11) 0.112(11) 0.014(9) 0.043(9) 0.004(9)
C121 0.114(12) 0.107(11) 0.110(11) 0.014(9) 0.042(9) 0.003(9)
C122 0.115(12) 0.107(11) 0.109(11) 0.015(9) 0.044(9) 0.004(9)
C123 0.115(12) 0.108(11) 0.109(11) 0.015(9) 0.045(10) 0.003(9)
C127 0.073(18) 0.059(15) 0.041(12) 0.003(11) 0.026(12) 0.003(13)
C128 0.081(10) 0.066(8) 0.065(8) 0.016(6) 0.018(7) -0.003(7)
C129 0.082(10) 0.067(8) 0.067(8) 0.017(6) 0.017(7) -0.003(7)
C130 0.083(10) 0.067(8) 0.067(8) 0.016(6) 0.016(7) -0.003(7)
C131 0.084(10) 0.068(8) 0.067(8) 0.017(6) 0.018(7) -0.003(7)
C132 0.082(10) 0.067(8) 0.068(8) 0.016(6) 0.017(7) -0.002(7)
C133 0.082(10) 0.066(8) 0.067(8) 0.016(6) 0.016(7) -0.002(7)
C134 0.107(12) 0.084(10) 0.054(8) 0.001(8) 0.015(8) 0.003(9)
C135 0.108(11) 0.084(9) 0.055(7) 0.003(7) 0.016(7) 0.006(8)
C136 0.109(12) 0.085(10) 0.056(8) 0.002(8) 0.016(8) 0.005(9)
C137 0.21(4) 0.15(3) 0.09(2) 0.09(2) 0.09(3) 0.14(3)
C138 0.111(12) 0.084(10) 0.061(8) 0.006(8) 0.013(8) 0.007(9)
C139 0.109(11) 0.084(10) 0.058(7) 0.005(7) 0.015(7) 0.007(8)
C140 0.108(11) 0.084(9) 0.056(7) 0.005(7) 0.016(7) 0.007(8)
C148 0.09(2) 0.033(12) 0.063(15) -0.006(11) 0.034(14) 0.007(12)
C149 0.055(8) 0.073(9) 0.124(12) 0.003(8) 0.011(8) 0.010(7)
C150 0.057(8) 0.074(9) 0.125(12) 0.004(8) 0.011(8) 0.010(7)
C151 0.058(8) 0.074(9) 0.125(12) 0.004(8) 0.010(8) 0.011(7)
C152 0.056(8) 0.073(9) 0.125(12) 0.003(8) 0.011(8) 0.011(7)
C153 0.055(8) 0.072(9) 0.123(12) 0.002(8) 0.012(8) 0.011(7)
C154 0.055(8) 0.072(9) 0.123(12) 0.002(8) 0.012(8) 0.010(7)
C155 0.135(16) 0.29(2) 0.078(11) -0.015(14) 0.049(11) -0.012(16)
C160 0.137(16) 0.29(2) 0.081(10) -0.014(13) 0.046(10) -0.011(16)
C161 0.137(15) 0.29(2) 0.080(10) -0.014(13) 0.047(10) -0.012(16)
C156 0.136(15) 0.29(2) 0.079(10) -0.015(13) 0.048(10) -0.012(16)
C157 0.137(15) 0.29(2) 0.080(10) -0.015(13) 0.046(10) -0.011(16)
C158 0.137(16) 0.29(2) 0.080(10) -0.015(13) 0.046(10) -0.011(16)
C159 0.137(16) 0.29(2) 0.081(10) -0.014(13) 0.047(10) -0.011(16)
C162 0.034(12) 0.053(13) 0.033(11) 0.008(10) -0.001(9) 0.012(10)
C163 0.052(15) 0.070(16) 0.021(10) 0.000(10) -0.004(9) -0.004(12)
C164 0.072(10) 0.071(9) 0.051(7) -0.009(7) 0.004(7) 0.006(8)
C165 0.074(9) 0.071(8) 0.050(7) -0.008(7) 0.002(7) 0.007(7)
C166 0.076(9) 0.068(8) 0.049(6) -0.008(7) 0.001(6) 0.008(7)
C167 0.076(9) 0.067(8) 0.046(7) -0.007(7) 0.003(7) 0.007(7)
C168 0.075(9) 0.065(9) 0.043(7) -0.007(7) 0.003(7) 0.006(8)
S1 0.060(4) 0.072(4) 0.042(3) 0.007(3) 0.000(3) 0.010(3)
S2 0.065(4) 0.067(4) 0.041(3) 0.005(3) -0.010(3) -0.005(3)
S3 0.039(3) 0.047(3) 0.048(3) 0.009(3) 0.003(2) -0.002(2)
S4 0.049(4) 0.052(3) 0.045(3) 0.009(3) 0.008(3) 0.003(3)
S5 0.056(4) 0.048(3) 0.036(3) -0.002(2) 0.007(3) -0.004(3)
S6 0.063(4) 0.060(4) 0.042(3) 0.011(3) 0.010(3) -0.001(3)
S7 0.086(5) 0.085(5) 0.052(4) -0.012(4) 0.024(4) -0.024(4)
S8 0.060(4) 0.050(4) 0.058(4) 0.012(3) 0.011(3) -0.003(3)
S9 0.044(4) 0.070(4) 0.058(4) 0.003(3) 0.012(3) 0.007(3)
S10 0.050(4) 0.043(3) 0.069(4) 0.008(3) 0.010(3) -0.002(3)
S11 0.044(3) 0.043(3) 0.046(3) 0.001(2) 0.003(2) 0.001(2)
S12 0.048(4) 0.103(6) 0.059(4) 0.023(4) 0.001(3) -0.003(4)
S13 0.052(4) 0.043(3) 0.070(4) 0.002(3) -0.001(3) 0.000(3)
S14 0.047(3) 0.041(3) 0.048(3) 0.003(3) 0.006(3) 0.005(3)
S15 0.034(3) 0.048(3) 0.048(3) -0.003(3) 0.002(2) -0.002(2)
S16 0.047(4) 0.043(3) 0.049(3) -0.003(3) 0.006(3) -0.002(3)
S17 0.046(4) 0.049(3) 0.045(3) -0.003(3) 0.009(3) -0.001(3)
S18 0.043(3) 0.048(3) 0.044(3) -0.001(3) 0.003(2) -0.002(3)
S19 0.048(4) 0.041(3) 0.049(3) -0.001(3) 0.000(3) -0.001(3)
S20 0.049(3) 0.040(3) 0.039(3) -0.004(2) 0.005(2) 0.004(2)
S21 0.063(4) 0.044(3) 0.034(3) -0.006(2) 0.005(3) -0.001(3)
S22 0.054(4) 0.043(3) 0.040(3) -0.008(2) -0.003(3) -0.011(3)
S23 0.040(3) 0.041(3) 0.042(3) -0.001(2) 0.007(2) 0.004(2)
S24 0.036(3) 0.055(3) 0.033(3) -0.002(2) -0.002(2) 0.002(2)
C203 0.081(11) 0.049(9) 0.048(8) 0.004(7) 0.005(8) 0.012(8)
C204 0.081(12) 0.052(9) 0.048(8) 0.004(7) 0.005(8) 0.013(8)
C205 0.028(13) 0.067(17) 0.071(16) 0.018(13) 0.001(11) 0.000(11)
C206 0.078(19) 0.070(17) 0.042(13) -0.008(12) -0.004(12) -0.044(15)
C207 0.048(15) 0.045(13) 0.058(15) 0.003(11) -0.005(11) -0.006(11)
C208 0.080(12) 0.048(9) 0.046(8) 0.003(7) 0.006(8) 0.013(8)
C209 0.047(15) 0.047(14) 0.050(13) -0.006(11) 0.011(11) 0.006(11)
C210 0.09(2) 0.056(17) 0.10(2) -0.029(16) 0.03(2) 0.024(16)
C211 0.052(18) 0.08(2) 0.11(2) -0.031(18) 0.013(16) -0.013(15)
C212 0.059(18) 0.050(16) 0.11(2) -0.018(15) 0.027(16) 0.000(13)
C213 0.07(2) 0.048(15) 0.070(17) -0.028(13) 0.008(14) 0.004(13)
C214 0.074(18) 0.031(12) 0.051(13) 0.000(10) 0.015(12) 0.002(11)
C215 0.123(14) 0.100(11) 0.083(10) 0.014(8) 0.028(9) 0.021(10)
C220 0.123(14) 0.100(11) 0.083(10) 0.016(8) 0.027(9) 0.021(10)
C219 0.124(14) 0.101(11) 0.085(10) 0.017(8) 0.028(9) 0.021(10)
C218 0.125(14) 0.103(11) 0.085(10) 0.017(8) 0.029(9) 0.021(10)
C217 0.125(14) 0.104(11) 0.086(10) 0.017(8) 0.030(9) 0.020(10)
C216 0.125(14) 0.102(11) 0.085(10) 0.016(8) 0.029(9) 0.020(10)
C221 0.054(7) 0.055(7) 0.073(8) -0.011(6) -0.001(6) 0.000(6)
C222 0.055(7) 0.056(7) 0.073(8) -0.009(6) 0.000(6) -0.001(6)
C223 0.056(7) 0.057(7) 0.075(8) -0.009(6) -0.003(6) -0.001(6)
C224 0.056(7) 0.055(7) 0.076(8) -0.009(6) -0.004(6) 0.000(6)
C225 0.056(7) 0.054(7) 0.076(8) -0.011(6) -0.004(6) -0.001(6)
C226 0.055(7) 0.054(7) 0.074(8) -0.012(6) -0.002(6) 0.000(6)
P2 0.059(4) 0.043(3) 0.050(3) -0.013(3) 0.007(3) -0.002(3)
C179 0.052(16) 0.059(15) 0.047(13) 0.004(12) -0.014(11) -0.003(12)
C180 0.047(9) 0.069(11) 0.062(10) 0.017(8) 0.005(8) -0.005(8)
C181 0.048(9) 0.069(11) 0.064(9) 0.019(8) 0.004(7) -0.005(8)
C182 0.048(9) 0.068(11) 0.064(10) 0.021(8) 0.007(8) -0.006(8)
C183 0.049(17) 0.10(2) 0.064(17) 0.027(15) 0.011(13) -0.010(15)
C184 0.046(15) 0.074(17) 0.036(12) 0.019(12) -0.004(10) 0.005(12)
C185 0.08(2) 0.051(15) 0.057(15) 0.023(12) 0.012(13) 0.004(14)
C186 0.090(13) 0.055(9) 0.044(8) 0.001(7) 0.015(8) 0.000(8)
C187 0.090(13) 0.056(9) 0.044(8) 0.000(7) 0.015(8) 0.000(8)
C188 0.091(13) 0.057(9) 0.046(8) 0.001(8) 0.013(8) 0.001(8)
C189 0.045(14) 0.055(14) 0.044(13) 0.015(11) -0.007(10) 0.011(11)
C190 0.055(15) 0.029(11) 0.064(15) -0.002(10) 0.012(12) -0.005(11)
C191 0.051(9) 0.045(8) 0.053(8) -0.002(6) 0.011(6) 0.002(7)
C192 0.050(9) 0.044(8) 0.052(8) -0.005(7) 0.012(7) 0.001(7)
C193 0.09(2) 0.051(15) 0.059(16) 0.021(13) -0.020(15) -0.005(14)
C194 0.055(16) 0.074(18) 0.040(13) -0.003(12) 0.011(11) -0.002(13)
C195 0.051(16) 0.056(15) 0.064(15) 0.000(13) 0.017(12) 0.006(12)
C196 0.053(9) 0.046(8) 0.053(8) 0.001(7) 0.012(7) 0.002(7)
C197 0.083(10) 0.045(7) 0.064(9) 0.002(7) 0.018(7) -0.015(7)
C198 0.10(2) 0.066(18) 0.050(15) 0.010(13) 0.013(14) 0.004(16)
C199 0.088(10) 0.049(8) 0.071(9) 0.000(7) 0.013(7) -0.012(8)
C200 0.088(10) 0.049(7) 0.071(8) 0.001(7) 0.014(7) -0.014(7)
C201 0.087(10) 0.048(7) 0.068(8) 0.001(6) 0.014(7) -0.015(7)
C202 0.085(10) 0.046(7) 0.065(8) 0.003(6) 0.015(7) -0.015(7)
P1 0.050(4) 0.042(3) 0.043(3) 0.007(3) 0.005(3) 0.001(3)
C177 0.070(18) 0.12(2) 0.14(2) -0.022(19) -0.003(16) -0.002(14)
C178 0.070(18) 0.12(2) 0.14(2) -0.023(19) -0.003(16) -0.001(14)
Cl19 0.179(12) 0.093(7) 0.156(10) 0.012(7) -0.014(9) -0.029(7)
Cl20 0.180(15) 0.160(12) 0.207(15) 0.027(12) -0.009(11) -0.031(11)
Cl21 0.27(2) 0.216(17) 0.145(11) -0.089(11) 0.050(12) -0.092(15)
Cl22 0.236(16) 0.088(7) 0.165(12) 0.023(8) -0.046(11) -0.020(9)
C171 0.18(3) 0.16(3) 0.11(2) -0.035(19) 0.09(2) -0.05(2)
C172 0.18(3) 0.16(3) 0.11(2) -0.035(19) 0.09(2) -0.05(2)
Cl7 0.156(10) 0.131(9) 0.091(6) 0.006(6) -0.003(6) 0.030(8)
Cl8 0.139(10) 0.080(6) 0.250(15) 0.023(8) 0.059(10) -0.023(6)
Cl9 0.25(2) 0.195(18) 0.36(3) 0.01(2) 0.03(2) -0.070(17)
Cl10 0.120(8) 0.092(6) 0.113(7) -0.029(5) 0.012(6) -0.001(5)
C175 0.081(17) 0.090(16) 0.126(19) -0.009(17) 0.032(16) -0.028(13)
C176 0.082(17) 0.090(16) 0.126(19) -0.010(17) 0.031(16) -0.028(13)
Cl15 0.098(7) 0.096(6) 0.115(7) 0.010(5) 0.002(5) 0.008(5)
Cl16 0.162(12) 0.118(9) 0.207(13) 0.022(9) 0.042(10) -0.052(8)
Cl17 0.186(14) 0.186(14) 0.150(11) -0.050(10) 0.024(9) 0.044(11)
Cl18 0.099(8) 0.109(8) 0.191(11) 0.006(8) -0.021(7) -0.013(6)
C173 0.059(16) 0.14(2) 0.16(3) 0.04(3) -0.002(19) -0.016(15)
C174 0.059(16) 0.14(2) 0.16(3) 0.04(3) 0.000(19) -0.015(15)
Cl11 0.100(7) 0.115(7) 0.117(7) -0.007(6) 0.012(6) -0.010(6)
Cl12 0.115(9) 0.088(7) 0.214(13) 0.052(8) -0.051(8) -0.017(6)
Cl13 0.140(11) 0.139(10) 0.168(11) 0.056(9) -0.029(8) 0.011(8)
Cl14 0.096(8) 0.129(9) 0.188(11) 0.058(8) -0.008(7) -0.017(6)
Ag4A 0.070(11) 0.066(11) 0.064(8) 0.028(9) 0.003(7) 0.002(7)

loop_
_atom_type_symbol
_atom_type_description
_atom_type_scat_dispersion_real
_atom_type_scat_dispersion_imag
_atom_type_scat_source
C C 0.0033 0.0016 'International Tables Vol C Tables 4.2.6.8 and 6.1.1.4'
H H 0.0000 0.0000 'International Tables Vol C Tables 4.2.6.8 and 6.1.1.4'
Ag Ag -0.8971 1.1015 'International Tables Vol C Tables 4.2.6.8 and 6.1.1.4'
Au Au -2.0133 8.8022 'International Tables Vol C Tables 4.2.6.8 and 6.1.1.4'
Br Br -0.2901 2.4595 'International Tables Vol C Tables 4.2.6.8 and 6.1.1.4'
Cl Cl 0.1484 0.1585 'International Tables Vol C Tables 4.2.6.8 and 6.1.1.4'
P P 0.1023 0.0942 'International Tables Vol C Tables 4.2.6.8 and 6.1.1.4'
S S 0.1246 0.1234 'International Tables Vol C Tables 4.2.6.8 and 6.1.1.4'

loop_
_geom_angle_atom_site_label_1
_geom_angle_atom_site_label_2
_geom_angle_atom_site_label_3
_geom_angle
Ag3 Ag1 Ag5 57.19(5)
Ag10 Ag1 Ag3 64.65(6)
Ag10 Ag1 Ag5 57.68(5)
S2 Ag1 Ag3 95.11(16)
S2 Ag1 Ag10 55.48(15)
S2 Ag1 Ag5 113.12(16)
S2 Ag1 S5 124.7(2)
S2 Ag1 S22 127.8(2)
S5 Ag1 Ag3 105.41(14)
S5 Ag1 Ag10 88.17(15)
S5 Ag1 Ag5 50.00(13)
S5 Ag1 S22 105.6(2)
S22 Ag1 Ag3 55.31(13)
S22 Ag1 Ag10 119.95(14)
S22 Ag1 Ag5 87.41(13)
Ag10 Ag2 Ag6 60.28(6)
Ag10 Ag2 Ag30 56.16(5)
Ag6 Ag2 Ag30 54.39(5)
S1 Ag2 Ag10 111.41(18)
S1 Ag2 Ag6 152.95(19)
S1 Ag2 Ag30 98.96(17)
S1 Ag2 S2 107.6(2)
S1 Ag2 S12 124.7(2)
S2 Ag2 Ag10 54.53(14)
S2 Ag2 Ag6 88.53(15)
S2 Ag2 Ag30 110.62(15)
S12 Ag2 Ag10 119.14(17)
S12 Ag2 Ag6 59.08(16)
S12 Ag2 Ag30 91.52(18)
S12 Ag2 S2 118.8(3)
Ag1 Ag3 Ag10 57.19(6)
Ag1 Ag3 Ag5 66.22(6)
Ag1 Ag3 Ag6 102.90(7)
Ag1 Ag3 Ag7 165.10(8)
Ag1 Ag3 Ag9 121.45(8)
Ag1 Ag3 Ag37 105.41(7)
Ag5 Ag3 Ag10 58.34(5)
Ag5 Ag3 Ag6 105.02(7)
Ag5 Ag3 Ag7 108.19(7)
Ag6 Ag3 Ag10 56.30(5)
Ag7 Ag3 Ag10 107.95(7)
Ag7 Ag3 Ag6 64.38(6)
Ag9 Ag3 Ag10 106.32(7)
Ag9 Ag3 Ag5 59.57(5)
Ag9 Ag3 Ag6 110.60(7)
Ag9 Ag3 Ag7 60.76(5)
Ag9 Ag3 Ag37 63.30(6)
Ag37 Ag3 Ag10 153.32(8)
Ag37 Ag3 Ag5 97.17(7)
Ag37 Ag3 Ag6 149.27(8)
Ag37 Ag3 Ag7 88.79(6)
Au1 Ag3 Ag1 110.03(7)
Au1 Ag3 Ag10 57.93(5)
Au1 Ag3 Ag5 59.73(5)
Au1 Ag3 Ag6 57.00(5)
Au1 Ag3 Ag7 57.17(5)
Au1 Ag3 Ag9 58.86(5)
Au1 Ag3 Ag37 121.65(7)
Br5 Ag3 Ag1 120.38(10)
Br5 Ag3 Ag10 107.52(10)
Br5 Ag3 Ag5 159.92(11)
Br5 Ag3 Ag6 55.81(9)
Br5 Ag3 Ag7 60.21(9)
Br5 Ag3 Ag9 118.14(10)
Br5 Ag3 Ag37 98.78(10)
Br5 Ag3 Au1 101.22(10)
S22 Ag3 Ag1 55.45(13)
S22 Ag3 Ag10 112.63(14)
S22 Ag3 Ag5 93.35(15)
S22 Ag3 Ag6 142.88(15)
S22 Ag3 Ag7 139.42(14)
S22 Ag3 Ag9 106.52(15)
S22 Ag3 Ag37 53.89(13)
S22 Ag3 Au1 152.89(15)
S22 Ag3 Br5 105.89(17)
Ag1 Ag10 Ag3 58.16(6)
Ag1 Ag10 Ag5 66.48(6)
Ag1 Ag10 Ag6 107.06(7)
Ag1 Ag10 Ag30 163.94(8)
Ag1 Ag10 Br4 102.12(9)
Ag2 Ag10 Ag1 111.72(8)
Ag2 Ag10 Ag3 111.06(8)
Ag2 Ag10 Ag5 168.61(8)
Ag2 Ag10 Ag6 61.02(6)
Ag2 Ag10 Ag30 70.25(7)
Ag2 Ag10 Au1 113.37(7)
Ag2 Ag10 Br4 103.48(9)
Ag5 Ag10 Ag3 58.02(5)
Ag5 Ag10 Br4 87.81(8)
Ag6 Ag10 Ag3 60.43(6)
Ag6 Ag10 Ag5 108.19(7)
Ag6 Ag10 Ag30 59.12(5)
Ag6 Ag10 Br4 150.41(9)
Ag14 Ag10 Ag1 121.24(8)
Ag14 Ag10 Ag2 125.69(8)
Ag14 Ag10 Ag3 106.28(7)
Ag14 Ag10 Ag5 59.66(6)
Ag14 Ag10 Ag6 110.26(7)
Ag14 Ag10 Ag30 62.41(5)
Ag14 Ag10 Au1 60.61(5)
Ag14 Ag10 Br4 56.05(7)
Ag30 Ag10 Ag3 105.91(6)
Ag30 Ag10 Ag5 108.23(6)
Ag30 Ag10 Br4 92.61(8)
Au1 Ag10 Ag1 108.94(7)
Au1 Ag10 Ag3 55.76(4)
Au1 Ag10 Ag5 58.86(5)
Au1 Ag10 Ag6 57.82(5)
Au1 Ag10 Ag30 57.74(4)
Au1 Ag10 Br4 116.65(8)
Br4 Ag10 Ag3 144.59(9)
S2 Ag10 Ag1 54.31(17)
S2 Ag10 Ag2 59.02(17)
S2 Ag10 Ag3 89.97(16)
S2 Ag10 Ag5 120.75(17)
S2 Ag10 Ag6 91.62(17)
S2 Ag10 Ag14 157.13(17)
S2 Ag10 Ag30 129.17(18)
S2 Ag10 Au1 141.44(17)
S2 Ag10 Br4 101.50(17)
Ag1 Ag5 Ag13 139.39(6)
Ag3 Ag5 Ag1 56.58(5)
Ag3 Ag5 Ag10 63.65(6)
Ag3 Ag5 Ag13 159.71(7)
Ag10 Ag5 Ag1 55.83(5)
Ag10 Ag5 Ag13 111.92(6)
Ag9 Ag5 Ag1 112.89(7)
Ag9 Ag5 Ag3 59.96(5)
Ag9 Ag5 Ag10 110.83(7)
Ag9 Ag5 Ag13 107.60(6)
Ag9 Ag5 Ag15 66.44(6)
Ag9 Ag5 Ag21 57.68(5)
Ag14 Ag5 Ag1 109.15(7)
Ag14 Ag5 Ag3 108.82(7)
Ag14 Ag5 Ag10 57.15(5)
Ag14 Ag5 Ag9 109.47(7)
Ag14 Ag5 Ag13 57.94(5)
Ag14 Ag5 Ag15 116.45(7)
Ag14 Ag5 Ag21 62.65(5)
Ag14 Ag5 Au1 59.89(5)
Ag15 Ag5 Ag1 131.60(7)
Ag15 Ag5 Ag3 118.14(7)
Ag15 Ag5 Ag10 172.47(8)
Ag15 Ag5 Ag13 63.66(5)
Ag21 Ag5 Ag1 158.92(7)
Ag21 Ag5 Ag3 105.94(6)
Ag21 Ag5 Ag10 107.54(6)
Ag21 Ag5 Ag13 55.18(4)
Ag21 Ag5 Ag15 64.98(6)
Au1 Ag5 Ag1 101.18(6)
Au1 Ag5 Ag3 57.77(5)
Au1 Ag5 Ag10 59.24(5)
Au1 Ag5 Ag9 58.36(5)
Au1 Ag5 Ag13 102.40(5)
Au1 Ag5 Ag15 114.80(6)
Au1 Ag5 Ag21 57.75(4)
S5 Ag5 Ag1 50.78(15)
S5 Ag5 Ag3 105.57(15)
S5 Ag5 Ag10 87.34(15)
S5 Ag5 Ag9 143.07(15)
S5 Ag5 Ag13 93.67(15)
S5 Ag5 Ag14 107.38(14)
S5 Ag5 Ag15 98.86(15)
S5 Ag5 Ag21 148.47(16)
S5 Ag5 Au1 146.30(16)
Ag2 Ag6 Ag3 111.51(8)
Ag2 Ag6 Ag7 166.26(8)
Ag2 Ag6 Ag18 123.90(8)
Ag3 Ag6 Ag7 57.01(5)
Ag3 Ag6 Ag18 107.28(7)
Ag10 Ag6 Ag2 58.70(6)
Ag10 Ag6 Ag3 63.27(6)
Ag10 Ag6 Ag7 107.60(7)
Ag10 Ag6 Ag18 109.94(7)
Ag16 Ag6 Ag2 100.77(8)
Ag16 Ag6 Ag3 142.23(8)
Ag16 Ag6 Ag10 154.48(8)
Ag16 Ag6 Ag7 92.70(7)
Ag16 Ag6 Ag18 67.04(7)
Ag16 Ag6 Ag30 99.15(7)
Ag16 Ag6 Au1 125.64(8)
Ag18 Ag6 Ag7 59.28(5)
Ag30 Ag6 Ag2 70.18(6)
Ag30 Ag6 Ag3 109.67(7)
Ag30 Ag6 Ag10 61.22(5)
Ag30 Ag6 Ag7 105.21(6)
Ag30 Ag6 Ag18 59.34(5)
Au1 Ag6 Ag2 113.92(7)
Au1 Ag6 Ag3 57.51(5)
Au1 Ag6 Ag10 60.75(5)
Au1 Ag6 Ag7 54.60(4)
Au1 Ag6 Ag18 59.05(5)
Au1 Ag6 Ag30 59.38(5)
Br5 Ag6 Ag2 124.81(11)
Br5 Ag6 Ag3 57.01(10)
Br5 Ag6 Ag10 114.98(11)
Br5 Ag6 Ag7 57.59(9)
Br5 Ag6 Ag16 88.76(11)
Br5 Ag6 Ag18 109.97(10)
Br5 Ag6 Ag30 161.64(11)
Br5 Ag6 Au1 102.59(10)
S12 Ag6 Ag2 53.59(15)
S12 Ag6 Ag3 140.82(19)
S12 Ag6 Ag10 112.10(16)
S12 Ag6 Ag7 139.87(16)
S12 Ag6 Ag16 51.49(17)
S12 Ag6 Ag18 110.31(19)
S12 Ag6 Ag30 98.76(18)
S12 Ag6 Au1 158.09(18)
S12 Ag6 Br5 99.11(19)
Ag3 Ag7 Ag6 58.62(5)
Ag3 Ag7 Ag8 94.86(6)
Ag3 Ag7 Ag9 58.85(5)
Ag3 Ag7 Ag17 165.38(8)
Ag3 Ag7 Ag18 107.30(6)
Ag8 Ag7 Ag6 153.12(7)
Ag9 Ag7 Ag6 104.68(6)
Ag9 Ag7 Ag8 58.91(5)
Ag9 Ag7 Ag17 123.14(7)
Ag9 Ag7 Ag18 110.11(7)
Ag17 Ag7 Ag6 108.90(7)
Ag17 Ag7 Ag8 97.96(6)
Ag17 Ag7 Ag18 58.09(5)
Ag18 Ag7 Ag6 57.69(5)
Ag18 Ag7 Ag8 144.87(7)
Ag19 Ag7 Ag3 111.95(7)
Ag19 Ag7 Ag6 105.19(6)
Ag19 Ag7 Ag8 87.95(6)
Ag19 Ag7 Ag9 65.96(5)
Ag19 Ag7 Ag17 61.75(5)
Ag19 Ag7 Ag18 58.79(5)
Au1 Ag7 Ag3 58.36(5)
Au1 Ag7 Ag6 55.20(4)
Au1 Ag7 Ag8 116.95(7)
Au1 Ag7 Ag9 58.52(5)
Au1 Ag7 Ag17 109.04(6)
Au1 Ag7 Ag18 58.58(5)
Au1 Ag7 Ag19 60.38(5)
Au1 Ag7 Br5 99.04(9)
Br5 Ag7 Ag3 56.12(9)
Br5 Ag7 Ag6 52.79(8)
Br5 Ag7 Ag8 110.67(10)
Br5 Ag7 Ag9 112.45(10)
Br5 Ag7 Ag17 124.41(10)
Br5 Ag7 Ag18 104.33(10)
Br5 Ag7 Ag19 157.68(10)
S23 Ag7 Ag3 141.38(14)
S23 Ag7 Ag6 138.51(14)
S23 Ag7 Ag8 59.82(13)
S23 Ag7 Ag9 116.40(14)
S23 Ag7 Ag17 52.76(13)
S23 Ag7 Ag18 109.58(14)
S23 Ag7 Ag19 96.80(14)
S23 Ag7 Au1 157.10(14)
S23 Ag7 Br5 103.13(16)
Ag7 Ag8 Ag37 81.19(6)
Ag9 Ag8 Ag7 58.40(5)
Ag9 Ag8 Ag37 58.95(5)
S19 Ag8 Ag7 84.32(15)
S19 Ag8 Ag9 70.93(15)
S19 Ag8 Ag37 128.01(16)
S19 Ag8 S23 87.07(19)
S21 Ag8 Ag7 111.16(16)
S21 Ag8 Ag9 108.10(14)
S21 Ag8 Ag37 49.37(13)
S21 Ag8 S19 161.7(2)
S21 Ag8 S23 110.3(2)
S23 Ag8 Ag7 49.62(11)
S23 Ag8 Ag9 106.12(12)
S23 Ag8 Ag37 118.03(13)
Ag3 Ag9 Ag7 60.39(5)
Ag3 Ag9 Ag8 98.29(7)
Ag3 Ag9 Ag15 110.46(6)
Ag3 Ag9 Ag19 105.84(6)
Ag3 Ag9 Ag20 160.26(7)
Ag3 Ag9 Ag37 58.38(5)
Ag5 Ag9 Ag3 60.47(5)
Ag5 Ag9 Ag7 108.61(7)
Ag5 Ag9 Ag8 156.77(8)
Ag5 Ag9 Ag15 57.02(5)
Ag5 Ag9 Ag19 108.66(6)
Ag5 Ag9 Ag20 114.49(7)
Ag5 Ag9 Ag37 94.62(6)
Ag7 Ag9 Ag8 62.69(6)
Ag7 Ag9 Ag15 164.76(7)
Ag7 Ag9 Ag19 56.75(5)
Ag7 Ag9 Ag20 107.95(7)
Ag7 Ag9 Ag37 85.94(6)
Ag8 Ag9 Ag15 132.48(7)
Ag8 Ag9 Ag19 85.09(6)
Ag8 Ag9 Ag20 88.67(6)
Ag8 Ag9 Ag37 64.26(5)
Ag15 Ag9 Ag19 119.94(7)
Ag15 Ag9 Ag20 76.88(6)
Ag20 Ag9 Ag19 56.14(5)
Ag21 Ag9 Ag3 109.23(6)
Ag21 Ag9 Ag5 61.32(5)
Ag21 Ag9 Ag7 107.32(6)
Ag21 Ag9 Ag8 140.64(7)
Ag21 Ag9 Ag15 62.61(5)
Ag21 Ag9 Ag19 60.99(5)
Ag21 Ag9 Ag20 56.78(5)
Ag21 Ag9 Ag37 154.96(7)
Ag21 Ag9 Au1 59.49(5)
Ag37 Ag9 Ag15 99.55(6)
Ag37 Ag9 Ag19 140.40(7)
Ag37 Ag9 Ag20 140.15(7)
Au1 Ag9 Ag3 58.43(5)
Au1 Ag9 Ag5 59.92(5)
Au1 Ag9 Ag7 56.92(5)
Au1 Ag9 Ag8 119.10(7)
Au1 Ag9 Ag15 108.20(6)
Au1 Ag9 Ag19 56.46(4)
Au1 Ag9 Ag20 102.07(6)
Au1 Ag9 Ag37 116.34(6)
S20 Ag9 Ag3 99.52(14)
S20 Ag9 Ag5 85.29(13)
S20 Ag9 Ag7 140.00(15)
S20 Ag9 Ag8 89.58(14)
S20 Ag9 Ag15 49.83(14)
S20 Ag9 Ag19 154.57(14)
S20 Ag9 Ag20 98.97(14)
S20 Ag9 Ag21 112.13(15)
S20 Ag9 Ag37 55.03(14)
S20 Ag9 Au1 144.42(13)
Ag13 Ag4 Ag11 63.96(11)
Br4 Ag4 Ag11 100.13(15)
Br4 Ag4 Ag13 93.05(15)
S5 Ag4 Ag11 155.8(2)
S5 Ag4 Ag13 95.84(19)
S5 Ag4 Br4 93.9(2)
S7 Ag4 Ag11 48.97(19)
S7 Ag4 Ag13 109.8(2)
S7 Ag4 Br4 114.5(3)
S7 Ag4 S5 139.7(3)
Ag4A Ag4 Ag11 93(2)
Ag4A Ag4 Ag13 97(2)
Ag4A Ag4 Br4 166(2)
Ag4A Ag4 S5 76(2)
Ag4A Ag4 S7 71(2)
Ag4 Ag11 Ag13 56.29(10)
Ag4 Ag11 Ag4A 12.0(3)
Ag12 Ag11 Ag4 70.54(10)
Ag12 Ag11 Ag13 55.56(5)
Ag12 Ag11 Ag25 58.56(6)
Ag12 Ag11 Ag4A 81.6(3)
Ag25 Ag11 Ag4 107.48(11)
Ag25 Ag11 Ag13 53.08(5)
Ag25 Ag11 Ag4A 111.3(4)
S6 Ag11 Ag4 101.83(17)
S6 Ag11 Ag12 53.73(14)
S6 Ag11 Ag13 109.21(14)
S6 Ag11 Ag25 87.05(14)
S6 Ag11 Ag4A 113.0(3)
S7 Ag11 Ag4 49.24(19)
S7 Ag11 Ag12 109.8(2)
S7 Ag11 Ag13 102.77(17)
S7 Ag11 Ag25 155.85(18)
S7 Ag11 S6 102.9(3)
S7 Ag11 S9 130.3(3)
S7 Ag11 Ag4A 44.5(4)
S9 Ag11 Ag4 134.46(19)
S9 Ag11 Ag12 116.35(16)
S9 Ag11 Ag13 89.17(15)
S9 Ag11 Ag25 57.97(15)
S9 Ag11 S6 118.5(2)
S9 Ag11 Ag4A 126.0(3)
Ag4A Ag11 Ag13 58.3(4)
Ag11 Ag12 Ag13 70.42(6)
Ag11 Ag12 Ag32 167.84(8)
Ag11 Ag12 Ag34 112.38(8)
Ag11 Ag12 Ag35 109.97(8)
Ag11 Ag12 Au2 113.87(7)
Ag11 Ag12 Br4 103.76(9)
Ag13 Ag12 Ag32 106.66(6)
Ag13 Ag12 Ag34 104.15(6)
Ag13 Ag12 Br4 92.61(8)
Ag14 Ag12 Ag11 125.28(8)
Ag14 Ag12 Ag13 62.05(5)
Ag14 Ag12 Ag25 109.44(7)
Ag14 Ag12 Ag32 59.36(6)
Ag14 Ag12 Ag34 104.33(7)
Ag14 Ag12 Ag35 124.07(8)
Ag14 Ag12 Au2 59.72(5)
Ag14 Ag12 Br4 55.55(7)
Ag25 Ag12 Ag11 61.84(6)
Ag25 Ag12 Ag13 58.73(5)
Ag25 Ag12 Ag32 106.33(7)
Ag25 Ag12 Ag34 59.98(6)
Ag25 Ag12 Ag35 102.97(8)
Ag25 Ag12 Au2 57.76(5)
Ag25 Ag12 Br4 150.35(9)
Ag32 Ag12 Ag34 56.24(5)
Ag32 Ag12 Br4 88.05(8)
Ag35 Ag12 Ag13 159.90(8)
Ag35 Ag12 Ag32 68.51(6)
Ag35 Ag12 Ag34 56.46(6)
Ag35 Ag12 Br4 106.44(9)
Au2 Ag12 Ag13 57.21(4)
Au2 Ag12 Ag32 57.09(5)
Au2 Ag12 Ag34 54.33(4)
Au2 Ag12 Ag35 107.29(7)
Au2 Ag12 Br4 115.25(8)
Br4 Ag12 Ag34 143.45(9)
S6 Ag12 Ag11 58.78(16)
S6 Ag12 Ag13 129.07(17)
S6 Ag12 Ag14 157.34(17)
S6 Ag12 Ag25 92.13(16)
S6 Ag12 Ag32 122.14(17)
S6 Ag12 Ag34 92.26(16)
S6 Ag12 Ag35 53.89(16)
S6 Ag12 Au2 142.26(16)
S6 Ag12 Br4 102.09(17)
Ag5 Ag13 Ag11 129.08(6)
Ag5 Ag13 Ag15 53.92(5)
Ag5 Ag13 Ag4A 71.4(4)
Ag4 Ag13 Ag5 69.66(10)
Ag4 Ag13 Ag11 59.74(10)
Ag4 Ag13 Ag15 98.75(9)
Ag4 Ag13 Ag4A 12.2(2)
Ag12 Ag13 Ag5 105.90(6)
Ag12 Ag13 Ag4 71.59(9)
Ag12 Ag13 Ag11 54.01(5)
Ag12 Ag13 Ag14 56.37(5)
Ag12 Ag13 Ag15 159.80(6)
Ag12 Ag13 Ag22 111.66(6)
Ag12 Ag13 Ag4A 82.1(3)
Ag14 Ag13 Ag5 54.91(5)
Ag14 Ag13 Ag4 77.08(9)
Ag14 Ag13 Ag11 105.63(6)
Ag14 Ag13 Ag15 104.74(6)
Ag14 Ag13 Ag22 111.66(6)
Ag14 Ag13 Ag4A 88.0(3)
Ag15 Ag13 Ag11 136.78(6)
Ag15 Ag13 Ag4A 90.8(3)
Ag21 Ag13 Ag5 57.24(4)
Ag21 Ag13 Ag4 125.06(10)
Ag21 Ag13 Ag11 161.60(6)
Ag21 Ag13 Ag12 108.74(6)
Ag21 Ag13 Ag14 62.25(5)
Ag21 Ag13 Ag15 61.62(5)
Ag21 Ag13 Ag22 62.45(5)
Ag21 Ag13 Ag4A 128.6(4)
Ag22 Ag13 Ag5 116.03(6)
Ag22 Ag13 Ag4 171.16(10)
Ag22 Ag13 Ag11 114.89(6)
Ag22 Ag13 Ag15 80.62(5)
Ag22 Ag13 Ag4A 159.9(3)
Ag25 Ag13 Ag5 159.45(6)
Ag25 Ag13 Ag4 113.66(10)
Ag25 Ag13 Ag11 56.04(5)
Ag25 Ag13 Ag12 59.11(5)
Ag25 Ag13 Ag14 105.13(6)
Ag25 Ag13 Ag15 139.83(6)
Ag25 Ag13 Ag21 111.58(6)
Ag25 Ag13 Ag22 63.67(5)
Ag25 Ag13 Ag4A 116.4(4)
Au2 Ag13 Ag5 102.10(5)
Au2 Ag13 Ag4 127.30(9)
Au2 Ag13 Ag11 103.58(5)
Au2 Ag13 Ag12 60.71(4)
Au2 Ag13 Ag14 58.95(4)
Au2 Ag13 Ag15 118.32(5)
Au2 Ag13 Ag21 58.71(4)
Au2 Ag13 Ag22 59.54(4)
Au2 Ag13 Ag25 59.07(5)
Au2 Ag13 Ag4A 139.4(3)
S17 Ag13 Ag5 80.83(14)
S17 Ag13 Ag4 71.14(15)
S17 Ag13 Ag11 88.00(14)
S17 Ag13 Ag12 136.67(14)
S17 Ag13 Ag14 132.38(15)
S17 Ag13 Ag15 48.78(14)
S17 Ag13 Ag21 110.40(14)
S17 Ag13 Ag22 102.44(14)
S17 Ag13 Ag25 119.67(15)
S17 Ag13 Au2 161.36(14)
S17 Ag13 Ag4A 59.1(3)
Ag4A Ag13 Ag11 60.5(4)
Ag10 Ag14 Ag5 63.19(6)
Ag10 Ag14 Ag12 134.42(8)
Ag10 Ag14 Ag13 126.05(7)
Ag10 Ag14 Ag30 61.46(5)
Ag10 Ag14 Ag32 123.59(8)
Ag10 Ag14 Au1 61.38(5)
Ag10 Ag14 Au2 163.35(7)
Ag5 Ag14 Ag13 67.14(5)
Ag5 Ag14 Ag30 110.19(7)
Ag5 Ag14 Ag32 166.77(7)
Ag12 Ag14 Ag5 121.30(8)
Ag12 Ag14 Ag13 61.58(5)
Ag12 Ag14 Ag30 127.34(7)
Ag12 Ag14 Ag32 63.64(6)
Ag12 Ag14 Au1 164.09(7)
Ag12 Ag14 Au2 62.22(5)
Ag13 Ag14 Ag30 162.05(7)
Ag32 Ag14 Ag13 109.49(7)
Ag32 Ag14 Ag30 68.79(6)
Au1 Ag14 Ag5 60.23(5)
Au1 Ag14 Ag13 109.39(6)
Au1 Ag14 Ag30 57.66(4)
Au1 Ag14 Ag32 111.36(6)
Au2 Ag14 Ag5 110.83(6)
Au2 Ag14 Ag13 57.78(4)
Au2 Ag14 Ag30 110.10(6)
Au2 Ag14 Ag32 59.18(5)
Au2 Ag14 Au1 102.00(5)
Br4 Ag14 Ag10 66.83(8)
Br4 Ag14 Ag5 95.86(9)
Br4 Ag14 Ag12 67.60(8)
Br4 Ag14 Ag13 99.52(9)
Br4 Ag14 Ag30 98.41(9)
Br4 Ag14 Ag32 97.34(9)
Br4 Ag14 Au1 128.20(9)
Br4 Ag14 Au2 129.79(9)
Ag5 Ag15 Ag9 56.54(5)
Ag5 Ag15 Ag13 62.42(5)
Ag5 Ag15 Ag21 57.40(5)
Ag9 Ag15 Ag13 100.16(6)
Ag21 Ag15 Ag9 52.67(5)
Ag21 Ag15 Ag13 52.99(4)
Br3 Ag15 Ag5 129.48(12)
Br3 Ag15 Ag9 91.30(11)
Br3 Ag15 Ag13 91.13(11)
Br3 Ag15 Ag21 72.20(11)
S17 Ag15 Ag5 86.81(15)
S17 Ag15 Ag9 142.13(16)
S17 Ag15 Ag13 48.65(14)
S17 Ag15 Ag21 101.64(15)
S17 Ag15 Br3 107.76(18)
S17 Ag15 S20 144.19(19)
S20 Ag15 Ag5 85.87(14)
S20 Ag15 Ag9 51.24(13)
S20 Ag15 Ag13 147.10(15)
S20 Ag15 Ag21 103.65(14)
S20 Ag15 Br3 103.87(16)
Ag6 Ag16 Ag18 60.08(6)
S12 Ag16 Ag6 62.58(19)
S12 Ag16 Ag18 113.59(18)
S13 Ag16 Ag6 106.45(18)
S13 Ag16 Ag18 55.30(17)
S13 Ag16 S12 168.5(3)
Ag7 Ag17 Ag19 58.76(5)
Ag18 Ag17 Ag7 62.56(6)
Ag18 Ag17 Ag19 59.27(5)
S13 Ag17 Ag7 87.30(16)
S13 Ag17 Ag18 57.52(16)
S13 Ag17 Ag19 116.51(17)
S23 Ag17 Ag7 53.77(13)
S23 Ag17 Ag18 114.92(14)
S23 Ag17 Ag19 95.26(14)
S23 Ag17 S13 105.3(2)
S24 Ag17 Ag7 118.42(15)
S24 Ag17 Ag18 88.52(14)
S24 Ag17 Ag19 59.72(14)
S24 Ag17 S13 122.7(2)
S24 Ag17 S23 131.5(2)
Ag6 Ag18 Ag7 63.03(5)
Ag6 Ag18 Ag16 52.88(6)
Ag7 Ag18 Ag16 86.99(6)
Ag17 Ag18 Ag6 114.65(7)
Ag17 Ag18 Ag7 59.35(5)
Ag17 Ag18 Ag16 95.63(7)
Ag17 Ag18 Ag19 62.16(6)
Ag17 Ag18 Ag29 116.79(7)
Ag19 Ag18 Ag6 109.36(7)
Ag19 Ag18 Ag7 58.64(5)
Ag19 Ag18 Ag16 144.88(8)
Ag19 Ag18 Ag29 58.03(5)
Ag29 Ag18 Ag6 102.68(6)
Ag29 Ag18 Ag7 102.16(6)
Ag29 Ag18 Ag16 146.60(7)
Ag30 Ag18 Ag6 57.74(5)
Ag30 Ag18 Ag7 106.91(6)
Ag30 Ag18 Ag16 89.01(6)
Ag30 Ag18 Ag17 165.07(8)
Ag30 Ag18 Ag19 106.66(6)
Ag30 Ag18 Ag29 57.59(5)
Au1 Ag18 Ag6 56.29(5)
Au1 Ag18 Ag7 55.24(4)
Au1 Ag18 Ag16 108.84(7)
Au1 Ag18 Ag17 107.25(6)
Au1 Ag18 Ag19 59.19(5)
Au1 Ag18 Ag29 55.91(4)
Au1 Ag18 Ag30 57.86(4)
Br2 Ag18 Ag6 146.19(11)
Br2 Ag18 Ag7 150.64(10)
Br2 Ag18 Ag16 113.12(11)
Br2 Ag18 Ag17 96.10(10)
Br2 Ag18 Ag19 96.92(11)
Br2 Ag18 Ag29 73.22(10)
Br2 Ag18 Ag30 95.09(10)
Br2 Ag18 Au1 129.10(11)
S13 Ag18 Ag6 91.83(15)
S13 Ag18 Ag7 84.14(14)
S13 Ag18 Ag16 45.64(15)
S13 Ag18 Ag17 55.17(14)
S13 Ag18 Ag19 117.05(15)
S13 Ag18 Ag29 165.48(15)
S13 Ag18 Ag30 133.46(15)
S13 Ag18 Au1 135.67(15)
S13 Ag18 Br2 94.82(17)
Ag7 Ag19 Ag9 57.29(5)
Ag7 Ag19 Ag17 59.49(5)
Ag7 Ag19 Ag18 62.57(6)
Ag7 Ag19 Ag20 113.40(7)
Ag7 Ag19 Ag21 100.90(6)
Ag7 Ag19 Ag38 139.87(7)
Ag7 Ag19 Ag39 153.96(7)
Ag9 Ag19 Ag39 101.55(6)
Ag17 Ag19 Ag9 113.08(6)
Ag17 Ag19 Ag21 159.05(7)
Ag17 Ag19 Ag39 145.01(7)
Ag18 Ag19 Ag9 106.36(6)
Ag18 Ag19 Ag17 58.57(5)
Ag18 Ag19 Ag20 163.23(7)
Ag18 Ag19 Ag21 107.48(6)
Ag18 Ag19 Ag38 79.22(6)
Ag18 Ag19 Ag39 116.97(6)
Ag20 Ag19 Ag9 61.62(5)
Ag20 Ag19 Ag17 135.34(7)
Ag20 Ag19 Ag21 56.26(5)
Ag20 Ag19 Ag39 58.67(5)
Ag21 Ag19 Ag9 52.76(4)
Ag21 Ag19 Ag39 53.38(4)
Ag29 Ag19 Ag7 107.92(6)
Ag29 Ag19 Ag9 101.12(6)
Ag29 Ag19 Ag17 116.98(7)
Ag29 Ag19 Ag18 61.82(5)
Ag29 Ag19 Ag20 107.19(7)
Ag29 Ag19 Ag21 59.06(5)
Ag29 Ag19 Ag38 59.04(5)
Ag29 Ag19 Ag39 57.93(5)
Ag38 Ag19 Ag9 154.68(7)
Ag38 Ag19 Ag17 91.10(6)
Ag38 Ag19 Ag20 106.72(7)
Ag38 Ag19 Ag21 101.93(6)
Ag38 Ag19 Ag39 55.55(5)
Au1 Ag19 Ag7 56.43(4)
Au1 Ag19 Ag9 54.40(4)
Au1 Ag19 Ag17 104.15(6)
Au1 Ag19 Ag18 58.77(5)
Au1 Ag19 Ag20 104.93(6)
Au1 Ag19 Ag21 55.58(4)
Au1 Ag19 Ag29 57.04(4)
Au1 Ag19 Ag38 114.21(6)
Au1 Ag19 Ag39 99.79(5)
S19 Ag19 Ag7 80.39(13)
S19 Ag19 Ag9 62.68(12)
S19 Ag19 Ag17 87.87(13)
S19 Ag19 Ag18 138.69(14)
S19 Ag19 Ag20 48.92(13)
S19 Ag19 Ag21 96.38(13)
S19 Ag19 Ag29 154.84(14)
S19 Ag19 Ag38 128.72(13)
S19 Ag19 Ag39 104.34(13)
S19 Ag19 Au1 115.68(13)
S24 Ag19 Ag7 108.42(13)
S24 Ag19 Ag9 153.14(14)
S24 Ag19 Ag17 48.97(12)
S24 Ag19 Ag18 81.88(12)
S24 Ag19 Ag20 114.21(13)
S24 Ag19 Ag21 150.14(13)
S24 Ag19 Ag29 105.20(13)
S24 Ag19 Ag38 50.94(13)
S24 Ag19 Ag39 96.90(13)
S24 Ag19 Au1 140.63(13)
S24 Ag19 S19 93.99(17)
Ag19 Ag20 Ag9 62.24(5)
Ag19 Ag20 Ag39 64.74(6)
Ag21 Ag20 Ag9 54.56(5)
Ag21 Ag20 Ag19 62.84(5)
Ag21 Ag20 Ag39 57.09(5)
Ag39 Ag20 Ag9 106.12(6)
Br3 Ag20 Ag9 93.76(12)
Br3 Ag20 Ag19 141.40(12)
Br3 Ag20 Ag21 78.68(11)
Br3 Ag20 Ag39 97.68(12)
Br3 Ag20 S18 93.71(17)
S18 Ag20 Ag9 158.77(15)
S18 Ag20 Ag19 100.44(15)
S18 Ag20 Ag21 107.78(14)
S18 Ag20 Ag39 53.13(13)
S19 Ag20 Ag9 66.76(14)
S19 Ag20 Ag19 61.42(14)
S19 Ag20 Ag21 112.03(15)
S19 Ag20 Ag39 121.52(16)
S19 Ag20 Br3 139.28(19)
S19 Ag20 S18 117.6(2)
Ag5 Ag21 Ag14 57.54(5)
Ag5 Ag21 Ag19 112.42(6)
Ag5 Ag21 Ag22 123.74(6)
Ag5 Ag21 Ag29 107.15(6)
Ag9 Ag21 Ag5 61.00(5)
Ag9 Ag21 Ag13 121.54(6)
Ag9 Ag21 Ag14 108.00(6)
Ag9 Ag21 Ag19 66.25(5)
Ag9 Ag21 Ag20 68.66(6)
Ag9 Ag21 Ag22 135.47(7)
Ag9 Ag21 Ag29 110.54(6)
Ag9 Ag21 Ag39 125.51(6)
Ag13 Ag21 Ag5 67.58(5)
Ag13 Ag21 Ag14 60.54(5)
Ag13 Ag21 Ag19 166.59(6)
Ag13 Ag21 Ag20 130.91(7)
Ag13 Ag21 Ag22 60.47(5)
Ag13 Ag21 Ag29 109.46(6)
Ag13 Ag21 Ag39 110.28(6)
Ag14 Ag21 Ag19 107.52(6)
Ag14 Ag21 Ag22 108.78(6)
Ag20 Ag21 Ag5 125.14(7)
Ag20 Ag21 Ag14 168.42(7)
Ag20 Ag21 Ag19 60.90(5)
Ag20 Ag21 Ag22 79.48(6)
Ag20 Ag21 Ag29 109.65(6)
Ag22 Ag21 Ag19 123.18(6)
Ag29 Ag21 Ag14 60.44(5)
Ag29 Ag21 Ag19 57.29(5)
Ag29 Ag21 Ag22 109.00(6)
Ag39 Ag21 Ag5 168.49(7)
Ag39 Ag21 Ag14 111.23(6)
Ag39 Ag21 Ag19 66.84(5)
Ag39 Ag21 Ag20 65.27(6)
Ag39 Ag21 Ag22 59.93(5)
Ag39 Ag21 Ag29 62.32(5)
Au1 Ag21 Ag5 60.05(4)
Au1 Ag21 Ag9 60.28(5)
Au1 Ag21 Ag13 114.13(5)
Au1 Ag21 Ag14 58.83(4)
Au1 Ag21 Ag19 58.48(4)
Au1 Ag21 Ag20 111.49(6)
Au1 Ag21 Ag22 164.25(6)
Au1 Ag21 Ag29 57.35(4)
Au1 Ag21 Ag39 113.25(6)
Au2 Ag21 Ag5 110.61(6)
Au2 Ag21 Ag9 165.18(7)
Au2 Ag21 Ag13 59.67(4)
Au2 Ag21 Ag14 58.63(4)
Au2 Ag21 Ag19 109.79(5)
Au2 Ag21 Ag20 123.00(6)
Au2 Ag21 Ag22 59.12(4)
Au2 Ag21 Ag29 58.52(4)
Au2 Ag21 Ag39 60.68(4)
Au2 Ag21 Au1 105.16(5)
Ag13 Ag22 Ag21 57.08(5)
Ag13 Ag22 Ag23 163.61(7)
Ag13 Ag22 Ag24 88.22(6)
Ag13 Ag22 Ag25 56.36(5)
Ag13 Ag22 Ag26 107.13(6)
Ag21 Ag22 Ag24 145.26(7)
Ag21 Ag22 Ag25 101.71(6)
Ag21 Ag22 Ag26 102.90(6)
Ag23 Ag22 Ag21 116.95(7)
Ag23 Ag22 Ag24 96.89(7)
Ag23 Ag22 Ag25 115.11(7)
Ag23 Ag22 Ag26 57.74(5)
Ag25 Ag22 Ag24 53.32(5)
Ag26 Ag22 Ag24 88.05(6)
Ag26 Ag22 Ag25 64.43(6)
Ag39 Ag22 Ag13 105.58(6)
Ag39 Ag22 Ag21 57.67(5)
Ag39 Ag22 Ag23 62.36(5)
Ag39 Ag22 Ag24 146.71(8)
Ag39 Ag22 Ag25 109.61(7)
Ag39 Ag22 Ag26 59.11(5)
Au2 Ag22 Ag13 57.48(4)
Au2 Ag22 Ag21 56.22(4)
Au2 Ag22 Ag23 106.19(6)
Au2 Ag22 Ag24 108.88(6)
Au2 Ag22 Ag25 55.91(5)
Au2 Ag22 Ag26 55.70(5)
Au2 Ag22 Ag39 58.85(5)
Br3 Ag22 Ag13 95.70(10)
Br3 Ag22 Ag21 73.08(11)
Br3 Ag22 Ag23 96.68(11)
Br3 Ag22 Ag24 112.52(11)
Br3 Ag22 Ag25 145.53(11)
Br3 Ag22 Ag26 149.89(11)
Br3 Ag22 Ag39 96.39(11)
Br3 Ag22 Au2 129.29(11)
S16 Ag22 Ag13 134.85(14)
S16 Ag22 Ag21 165.59(14)
S16 Ag22 Ag23 54.18(13)
S16 Ag22 Ag24 47.23(13)
S16 Ag22 Ag25 92.66(14)
S16 Ag22 Ag26 82.09(13)
S16 Ag22 Ag39 116.29(14)
S16 Ag22 Au2 134.34(14)
S16 Ag22 Br3 95.74(16)
Ag22 Ag23 Ag39 58.33(5)
Ag26 Ag23 Ag22 62.49(6)
Ag26 Ag23 Ag39 59.32(5)
S15 Ag23 Ag22 116.70(14)
S15 Ag23 Ag26 55.08(13)
S15 Ag23 Ag39 95.51(14)
S15 Ag23 S16 107.52(19)
S16 Ag23 Ag22 57.62(14)
S16 Ag23 Ag26 86.77(14)
S16 Ag23 Ag39 115.71(14)
S18 Ag23 Ag22 87.79(14)
S18 Ag23 Ag26 113.70(15)
S18 Ag23 Ag39 54.72(14)
S18 Ag23 S15 124.9(2)
S18 Ag23 S16 126.6(2)
Ag25 Ag24 Ag22 61.87(6)
S9 Ag24 Ag22 114.49(16)
S9 Ag24 Ag25 61.51(16)
S16 Ag24 Ag22 56.69(15)
S16 Ag24 Ag25 107.87(16)
S16 Ag24 S9 169.4(2)
Ag11 Ag25 Ag22 124.89(8)
Ag11 Ag25 Ag26 167.67(8)
Ag11 Ag25 Ag34 115.06(8)
Ag12 Ag25 Ag11 59.60(6)
Ag12 Ag25 Ag22 111.13(7)
Ag12 Ag25 Ag26 108.07(7)
Ag12 Ag25 Ag34 65.43(6)
Ag13 Ag25 Ag11 70.89(6)
Ag13 Ag25 Ag12 62.16(6)
Ag13 Ag25 Ag22 59.97(5)
Ag13 Ag25 Ag26 104.59(6)
Ag13 Ag25 Ag34 110.72(7)
Ag22 Ag25 Ag26 57.65(5)
Ag24 Ag25 Ag11 101.41(8)
Ag24 Ag25 Ag12 155.27(9)
Ag24 Ag25 Ag13 97.99(7)
Ag24 Ag25 Ag22 64.81(6)
Ag24 Ag25 Ag26 90.51(7)
Ag24 Ag25 Ag34 139.03(8)
Ag34 Ag25 Ag22 104.78(7)
Ag34 Ag25 Ag26 54.99(5)
Au2 Ag25 Ag11 115.64(7)
Au2 Ag25 Ag12 62.00(5)
Au2 Ag25 Ag13 59.66(5)
Au2 Ag25 Ag22 58.41(5)
Au2 Ag25 Ag24 122.77(7)
Au2 Ag25 Ag26 53.84(4)
Au2 Ag25 Ag34 57.19(5)
Br1 Ag25 Ag11 128.64(11)
Br1 Ag25 Ag12 119.01(11)
Br1 Ag25 Ag13 159.51(11)
Br1 Ag25 Ag22 104.11(10)
Br1 Ag25 Ag24 84.87(11)
Br1 Ag25 Ag26 54.98(9)
Br1 Ag25 Ag34 58.25(10)
Br1 Ag25 Au2 101.72(10)
S9 Ag25 Ag11 53.10(15)
S9 Ag25 Ag12 112.55(15)
S9 Ag25 Ag13 98.20(16)
S9 Ag25 Ag22 109.54(15)
S9 Ag25 Ag24 52.58(15)
S9 Ag25 Ag26 139.12(16)
S9 Ag25 Ag34 143.05(16)
S9 Ag25 Au2 157.64(17)
S9 Ag25 Br1 99.57(18)
Ag22 Ag26 Ag25 57.92(5)
Ag23 Ag26 Ag22 59.77(5)
Ag23 Ag26 Ag25 111.16(7)
Ag23 Ag26 Ag27 100.73(7)
Ag23 Ag26 Ag28 120.99(7)
Ag23 Ag26 Ag34 167.81(8)
Ag23 Ag26 Ag39 62.92(6)
Ag27 Ag26 Ag22 153.45(8)
Ag27 Ag26 Ag25 147.06(7)
Ag28 Ag26 Ag22 110.75(7)
Ag28 Ag26 Ag25 105.94(6)
Ag28 Ag26 Ag27 61.63(6)
Ag34 Ag26 Ag22 108.06(7)
Ag34 Ag26 Ag25 58.55(5)
Ag34 Ag26 Ag27 90.55(7)
Ag34 Ag26 Ag28 60.68(6)
Ag34 Ag26 Ag39 111.37(7)
Ag39 Ag26 Ag22 58.60(5)
Ag39 Ag26 Ag25 104.11(6)
Ag39 Ag26 Ag27 97.42(7)
Ag39 Ag26 Ag28 64.61(6)
Au2 Ag26 Ag22 58.65(5)
Au2 Ag26 Ag23 110.51(7)
Au2 Ag26 Ag25 54.24(5)
Au2 Ag26 Ag27 121.78(7)
Au2 Ag26 Ag28 60.21(5)
Au2 Ag26 Ag34 58.81(5)
Au2 Ag26 Ag39 59.64(5)
Au2 Ag26 Br1 99.70(10)
Br1 Ag26 Ag22 102.04(10)
Br1 Ag26 Ag23 121.68(11)
Br1 Ag26 Ag25 52.29(9)
Br1 Ag26 Ag27 103.81(10)
Br1 Ag26 Ag28 117.26(10)
Br1 Ag26 Ag34 58.84(9)
Br1 Ag26 Ag39 156.40(11)
S15 Ag26 Ag22 113.68(14)
S15 Ag26 Ag23 54.74(14)
S15 Ag26 Ag25 143.24(15)
S15 Ag26 Ag27 54.28(14)
S15 Ag26 Ag28 110.04(14)
S15 Ag26 Ag34 137.30(15)
S15 Ag26 Ag39 97.89(14)
S15 Ag26 Au2 157.40(15)
S15 Ag26 Br1 102.80(16)
Ag26 Ag27 Ag28 58.35(5)
Ag26 Ag27 Ag33 88.37(7)
Ag28 Ag27 Ag33 62.51(6)
S10 Ag27 Ag26 130.47(17)
S10 Ag27 Ag28 108.37(17)
S10 Ag27 Ag33 49.92(16)
S10 Ag27 S14 134.6(2)
S10 Ag27 S15 135.3(2)
S14 Ag27 Ag26 82.39(14)
S14 Ag27 Ag28 58.09(13)
S14 Ag27 Ag33 114.89(14)
S15 Ag27 Ag26 53.29(13)
S15 Ag27 Ag28 106.19(14)
S15 Ag27 Ag33 133.37(15)
S15 Ag27 S14 88.00(18)
Ag26 Ag28 Ag27 60.01(6)
Ag26 Ag28 Ag31 161.05(7)
Ag26 Ag28 Ag33 87.69(6)
Ag26 Ag28 Ag34 58.78(6)
Ag26 Ag28 Ag38 107.50(7)
Ag26 Ag28 Ag39 57.61(5)
Ag27 Ag28 Ag31 137.71(7)
Ag27 Ag28 Ag33 59.73(6)
Ag27 Ag28 Ag38 99.78(7)
Ag27 Ag28 Ag39 92.21(6)
Ag29 Ag28 Ag26 106.65(7)
Ag29 Ag28 Ag27 150.26(7)
Ag29 Ag28 Ag31 61.21(5)
Ag29 Ag28 Ag32 60.75(5)
Ag29 Ag28 Ag33 149.92(7)
Ag29 Ag28 Ag34 107.49(7)
Ag29 Ag28 Ag38 56.68(5)
Ag29 Ag28 Ag39 60.01(5)
Ag29 Ag28 Au2 58.67(5)
Ag31 Ag28 Ag38 78.80(6)
Ag32 Ag28 Ag26 105.72(7)
Ag32 Ag28 Ag27 145.40(8)
Ag32 Ag28 Ag31 56.18(5)
Ag32 Ag28 Ag33 90.21(6)
Ag32 Ag28 Ag34 58.96(6)
Ag32 Ag28 Ag38 114.81(7)
Ag32 Ag28 Ag39 106.36(6)
Ag33 Ag28 Ag31 97.24(6)
Ag33 Ag28 Ag38 144.54(7)
Ag34 Ag28 Ag27 88.56(7)
Ag34 Ag28 Ag31 108.92(7)
Ag34 Ag28 Ag33 57.17(6)
Ag34 Ag28 Ag38 157.43(7)
Ag34 Ag28 Ag39 104.42(6)
Ag39 Ag28 Ag31 118.41(7)
Ag39 Ag28 Ag33 144.21(7)
Ag39 Ag28 Ag38 54.69(5)
Au2 Ag28 Ag26 56.52(5)
Au2 Ag28 Ag27 116.47(7)
Au2 Ag28 Ag31 105.11(6)
Au2 Ag28 Ag32 57.68(5)
Au2 Ag28 Ag33 114.12(6)
Au2 Ag28 Ag34 56.99(5)
Au2 Ag28 Ag38 100.77(6)
Au2 Ag28 Ag39 56.07(4)
S11 Ag28 Ag26 140.52(15)
S11 Ag28 Ag27 92.64(14)
S11 Ag28 Ag29 109.91(14)
S11 Ag28 Ag31 48.70(14)
S11 Ag28 Ag32 80.21(13)
S11 Ag28 Ag33 52.94(14)
S11 Ag28 Ag34 95.73(14)
S11 Ag28 Ag38 104.71(14)
S11 Ag28 Ag39 159.38(15)
S11 Ag28 Au2 137.03(14)
S11 Ag28 S14 106.28(18)
S14 Ag28 Ag26 80.60(13)
S14 Ag28 Ag27 52.85(13)
S14 Ag28 Ag29 100.82(13)
S14 Ag28 Ag31 114.84(13)
S14 Ag28 Ag32 161.44(14)
S14 Ag28 Ag33 107.66(13)
S14 Ag28 Ag34 135.38(14)
S14 Ag28 Ag38 47.02(13)
S14 Ag28 Ag39 61.77(12)
S14 Ag28 Au2 116.40(13)
Ag14 Ag29 Ag18 108.81(6)
Ag14 Ag29 Ag39 107.32(6)
Ag18 Ag29 Ag39 124.37(6)
Ag19 Ag29 Ag14 112.72(6)
Ag19 Ag29 Ag18 60.15(5)
Ag19 Ag29 Ag21 63.65(5)
Ag19 Ag29 Ag32 169.71(7)
Ag19 Ag29 Ag38 62.14(5)
Ag19 Ag29 Ag39 67.47(5)
Ag21 Ag29 Ag14 60.49(5)
Ag21 Ag29 Ag18 109.72(6)
Ag21 Ag29 Ag39 57.42(5)
Ag28 Ag29 Ag14 109.02(6)
Ag28 Ag29 Ag18 134.32(7)
Ag28 Ag29 Ag19 123.74(6)
Ag28 Ag29 Ag21 110.70(6)
Ag28 Ag29 Ag30 122.72(6)
Ag28 Ag29 Ag32 61.26(5)
Ag28 Ag29 Ag38 68.49(6)
Ag28 Ag29 Ag39 65.23(5)
Ag30 Ag29 Ag14 60.65(5)
Ag30 Ag29 Ag18 59.61(5)
Ag30 Ag29 Ag19 110.13(6)
Ag30 Ag29 Ag21 109.29(6)
Ag30 Ag29 Ag32 69.17(5)
Ag30 Ag29 Ag38 132.19(7)
Ag30 Ag29 Ag39 166.52(7)
Ag32 Ag29 Ag14 57.58(5)
Ag32 Ag29 Ag18 124.22(6)
Ag32 Ag29 Ag21 106.53(6)
Ag32 Ag29 Ag39 110.65(6)
Ag38 Ag29 Ag14 166.67(7)
Ag38 Ag29 Ag18 79.87(6)
Ag38 Ag29 Ag21 107.46(6)
Ag38 Ag29 Ag32 126.41(7)
Ag38 Ag29 Ag39 59.49(5)
Au1 Ag29 Ag14 59.13(4)
Au1 Ag29 Ag18 59.42(4)
Au1 Ag29 Ag19 61.17(4)
Au1 Ag29 Ag21 58.30(4)
Au1 Ag29 Ag28 166.19(7)
Au1 Ag29 Ag30 59.78(4)
Au1 Ag29 Ag32 111.78(6)
Au1 Ag29 Ag38 121.16(6)
Au1 Ag29 Ag39 109.73(6)
Au1 Ag29 Au2 105.00(5)
Au2 Ag29 Ag14 58.30(4)
Au2 Ag29 Ag18 164.41(6)
Au2 Ag29 Ag19 114.43(6)
Au2 Ag29 Ag21 57.37(4)
Au2 Ag29 Ag28 61.24(5)
Au2 Ag29 Ag30 113.90(5)
Au2 Ag29 Ag32 58.63(5)
Au2 Ag29 Ag38 111.31(6)
Au2 Ag29 Ag39 58.50(4)
Ag10 Ag30 Ag2 53.58(5)
Ag10 Ag30 Ag14 56.13(5)
Ag10 Ag30 Ag31 159.06(7)
Ag10 Ag30 Ag32 105.60(6)
Ag10 Ag30 Ag36 78.57(6)
Ag6 Ag30 Ag2 55.43(5)
Ag6 Ag30 Ag10 59.66(5)
Ag6 Ag30 Ag14 105.59(6)
Ag6 Ag30 Ag18 62.92(5)
Ag6 Ag30 Ag31 139.52(6)
Ag6 Ag30 Ag32 158.59(6)
Ag6 Ag30 Ag36 118.27(6)
Ag14 Ag30 Ag2 105.18(6)
Ag14 Ag30 Ag31 103.90(6)
Ag14 Ag30 Ag32 54.07(5)
Ag14 Ag30 Ag36 81.32(6)
Ag18 Ag30 Ag2 113.80(6)
Ag18 Ag30 Ag10 111.58(6)
Ag18 Ag30 Ag14 112.39(6)
Ag18 Ag30 Ag31 80.50(5)
Ag18 Ag30 Ag32 115.36(6)
Ag18 Ag30 Ag36 165.84(7)
Ag29 Ag30 Ag2 159.76(7)
Ag29 Ag30 Ag10 107.66(6)
Ag29 Ag30 Ag6 110.66(6)
Ag29 Ag30 Ag14 61.97(5)
Ag29 Ag30 Ag18 62.80(5)
Ag29 Ag30 Ag31 61.52(5)
Ag29 Ag30 Ag32 56.35(4)
Ag29 Ag30 Ag36 124.92(6)
Ag31 Ag30 Ag2 138.71(6)
Ag31 Ag30 Ag32 53.50(5)
Ag31 Ag30 Ag36 93.04(6)
Ag32 Ag30 Ag2 130.83(6)
Ag36 Ag30 Ag2 63.48(6)
Ag36 Ag30 Ag32 69.10(5)
Au1 Ag30 Ag2 102.02(6)
Au1 Ag30 Ag10 59.99(4)
Au1 Ag30 Ag6 58.73(5)
Au1 Ag30 Ag14 59.18(4)
Au1 Ag30 Ag18 60.14(4)
Au1 Ag30 Ag29 58.35(4)
Au1 Ag30 Ag31 117.96(5)
Au1 Ag30 Ag32 101.05(5)
Au1 Ag30 Ag36 133.54(6)
S3 Ag30 Ag2 89.07(14)
S3 Ag30 Ag10 136.99(14)
S3 Ag30 Ag6 119.60(14)
S3 Ag30 Ag14 132.08(14)
S3 Ag30 Ag18 102.20(14)
S3 Ag30 Ag29 111.17(14)
S3 Ag30 Ag31 49.65(14)
S3 Ag30 Ag32 81.81(14)
S3 Ag30 Ag36 64.45(14)
S3 Ag30 Au1 161.75(14)
Ag29 Ag31 Ag28 53.17(5)
Ag29 Ag31 Ag30 53.86(4)
Ag30 Ag31 Ag28 102.13(6)
Ag32 Ag31 Ag28 56.79(5)
Ag32 Ag31 Ag29 57.91(5)
Ag32 Ag31 Ag30 64.74(5)
Br2 Ag31 Ag28 91.14(11)
Br2 Ag31 Ag29 73.60(11)
Br2 Ag31 Ag30 91.97(11)
Br2 Ag31 Ag32 131.22(12)
S3 Ag31 Ag28 145.42(16)
S3 Ag31 Ag29 103.55(15)
S3 Ag31 Ag30 49.69(14)
S3 Ag31 Ag32 89.84(15)
S3 Ag31 Br2 107.32(17)
S11 Ag31 Ag28 50.99(14)
S11 Ag31 Ag29 104.16(15)
S11 Ag31 Ag30 146.23(15)
S11 Ag31 Ag32 82.00(15)
S11 Ag31 Br2 106.76(17)
S11 Ag31 S3 140.79(19)
Ag12 Ag32 Ag30 110.59(6)
Ag12 Ag32 Ag35 55.02(5)
Ag14 Ag32 Ag12 57.01(5)
Ag14 Ag32 Ag28 110.38(7)
Ag14 Ag32 Ag29 62.48(5)
Ag14 Ag32 Ag30 57.14(5)
Ag14 Ag32 Ag31 114.42(7)
Ag14 Ag32 Ag34 109.92(7)
Ag14 Ag32 Ag35 109.20(7)
Ag28 Ag32 Ag12 113.84(7)
Ag28 Ag32 Ag30 106.93(6)
Ag28 Ag32 Ag35 112.39(7)
Ag29 Ag32 Ag12 108.36(7)
Ag29 Ag32 Ag28 57.99(5)
Ag29 Ag32 Ag30 54.48(4)
Ag29 Ag32 Ag35 158.05(7)
Ag30 Ag32 Ag35 140.59(7)
Ag31 Ag32 Ag12 171.38(8)
Ag31 Ag32 Ag28 67.03(6)
Ag31 Ag32 Ag29 64.37(6)
Ag31 Ag32 Ag30 61.76(5)
Ag31 Ag32 Ag35 133.25(7)
Ag34 Ag32 Ag12 65.52(6)
Ag34 Ag32 Ag28 60.93(6)
Ag34 Ag32 Ag29 106.87(6)
Ag34 Ag32 Ag30 159.96(7)
Ag34 Ag32 Ag31 120.08(7)
Ag34 Ag32 Ag35 54.98(5)
Au2 Ag32 Ag12 60.17(5)
Au2 Ag32 Ag14 60.01(5)
Au2 Ag32 Ag28 60.01(5)
Au2 Ag32 Ag29 58.49(4)
Au2 Ag32 Ag30 102.10(5)
Au2 Ag32 Ag31 116.03(7)
Au2 Ag32 Ag34 58.39(5)
Au2 Ag32 Ag35 99.57(6)
S4 Ag32 Ag12 84.27(15)
S4 Ag32 Ag14 106.32(16)
S4 Ag32 Ag28 143.22(16)
S4 Ag32 Ag29 148.99(16)
S4 Ag32 Ag30 94.73(15)
S4 Ag32 Ag31 99.90(15)
S4 Ag32 Ag34 104.15(15)
S4 Ag32 Ag35 50.83(15)
S4 Ag32 Au2 144.07(16)
Ag27 Ag33 Ag28 57.76(5)
Ag34 Ag33 Ag27 87.40(7)
Ag34 Ag33 Ag28 57.25(5)
S8 Ag33 Ag27 136.76(17)
S8 Ag33 Ag28 106.81(16)
S8 Ag33 Ag34 55.09(15)
S8 Ag33 S11 111.5(2)
S10 Ag33 Ag27 50.02(15)
S10 Ag33 Ag28 104.00(15)
S10 Ag33 Ag34 130.88(17)
S10 Ag33 S8 140.6(2)
S10 Ag33 S11 106.9(2)
S11 Ag33 Ag27 89.61(13)
S11 Ag33 Ag28 50.61(13)
S11 Ag33 Ag34 94.02(14)
Ag25 Ag34 Ag12 54.60(5)
Ag26 Ag34 Ag12 108.62(7)
Ag26 Ag34 Ag25 66.47(6)
Ag26 Ag34 Ag28 60.54(6)
Ag26 Ag34 Ag33 93.57(7)
Ag28 Ag34 Ag12 107.39(7)
Ag28 Ag34 Ag25 111.88(7)
Ag32 Ag34 Ag12 58.23(5)
Ag32 Ag34 Ag25 103.49(7)
Ag32 Ag34 Ag26 108.02(7)
Ag32 Ag34 Ag28 60.11(6)
Ag32 Ag34 Ag33 96.00(7)
Ag33 Ag34 Ag12 149.78(8)
Ag33 Ag34 Ag25 155.48(8)
Ag33 Ag34 Ag28 65.58(6)
Ag35 Ag34 Ag12 57.22(6)
Ag35 Ag34 Ag25 99.32(7)
Ag35 Ag34 Ag26 165.09(9)
Ag35 Ag34 Ag28 125.25(8)
Ag35 Ag34 Ag32 69.74(6)
Ag35 Ag34 Ag33 101.31(7)
Au2 Ag34 Ag12 57.69(5)
Au2 Ag34 Ag25 56.88(5)
Au2 Ag34 Ag26 58.03(5)
Au2 Ag34 Ag28 59.91(5)
Au2 Ag34 Ag32 59.02(5)
Au2 Ag34 Ag33 125.44(7)
Au2 Ag34 Ag35 111.13(7)
Au2 Ag34 Br1 98.89(10)
Br1 Ag34 Ag12 105.92(10)
Br1 Ag34 Ag25 54.93(9)
Br1 Ag34 Ag26 58.51(9)
Br1 Ag34 Ag28 116.81(10)
Br1 Ag34 Ag32 156.96(11)
Br1 Ag34 Ag33 103.09(11)
Br1 Ag34 Ag35 117.93(11)
S8 Ag34 Ag12 111.98(16)
S8 Ag34 Ag25 136.09(16)
S8 Ag34 Ag26 138.77(17)
S8 Ag34 Ag28 112.01(16)
S8 Ag34 Ag32 99.17(16)
S8 Ag34 Ag33 52.46(15)
S8 Ag34 Ag35 54.80(15)
S8 Ag34 Au2 158.18(17)
S8 Ag34 Br1 102.64(18)
Ag12 Ag35 Ag32 56.48(5)
Ag34 Ag35 Ag12 66.31(6)
Ag34 Ag35 Ag32 55.28(5)
S4 Ag35 Ag12 83.18(15)
S4 Ag35 Ag32 47.55(13)
S4 Ag35 Ag34 101.27(14)
S6 Ag35 Ag12 54.72(14)
S6 Ag35 Ag32 110.99(15)
S6 Ag35 Ag34 99.97(15)
S6 Ag35 S4 118.1(2)
S6 Ag35 S8 131.0(2)
S8 Ag35 Ag12 121.83(16)
S8 Ag35 Ag32 89.73(15)
S8 Ag35 Ag34 55.57(14)
S8 Ag35 S4 108.8(2)
S1 Ag36 Ag30 103.59(17)
S1 Ag36 S4 155.4(2)
S4 Ag36 Ag30 96.86(14)
Ag3 Ag37 Ag8 93.30(6)
Ag3 Ag37 Ag9 58.32(5)
Ag9 Ag37 Ag8 56.79(5)
S20 Ag37 Ag3 97.35(13)
S20 Ag37 Ag8 83.19(13)
S20 Ag37 Ag9 52.26(12)
S21 Ag37 Ag3 125.98(16)
S21 Ag37 Ag8 47.75(14)
S21 Ag37 Ag9 104.32(14)
S21 Ag37 S20 110.0(2)
S21 Ag37 S22 143.9(2)
S22 Ag37 Ag3 55.71(14)
S22 Ag37 Ag8 148.40(15)
S22 Ag37 Ag9 103.83(14)
S22 Ag37 S20 104.95(19)
Ag19 Ag38 Ag28 108.65(7)
Ag29 Ag38 Ag19 58.82(5)
Ag29 Ag38 Ag28 54.83(5)
Ag29 Ag38 Ag39 62.09(5)
Ag39 Ag38 Ag19 67.23(6)
Ag39 Ag38 Ag28 61.35(5)
Br2 Ag38 Ag19 97.61(11)
Br2 Ag38 Ag28 89.62(11)
Br2 Ag38 Ag29 75.86(10)
Br2 Ag38 Ag39 137.38(11)
S14 Ag38 Ag19 134.75(15)
S14 Ag38 Ag28 56.62(14)
S14 Ag38 Ag29 108.11(15)
S14 Ag38 Ag39 68.85(14)
S14 Ag38 Br2 122.38(17)
S14 Ag38 S24 133.61(19)
S24 Ag38 Ag19 60.04(14)
S24 Ag38 Ag28 167.99(14)
S24 Ag38 Ag29 113.22(14)
S24 Ag38 Ag39 113.66(15)
S24 Ag38 Br2 88.12(16)
Ag20 Ag39 Ag19 56.59(5)
Ag20 Ag39 Ag28 157.37(7)
Ag21 Ag39 Ag19 59.77(5)
Ag21 Ag39 Ag20 57.64(5)
Ag21 Ag39 Ag22 62.40(5)
Ag21 Ag39 Ag23 118.52(7)
Ag21 Ag39 Ag26 108.85(6)
Ag21 Ag39 Ag28 104.50(6)
Ag21 Ag39 Ag29 60.26(5)
Ag21 Ag39 Ag38 108.94(7)
Ag22 Ag39 Ag19 118.88(6)
Ag22 Ag39 Ag20 77.15(6)
Ag22 Ag39 Ag23 59.31(5)
Ag22 Ag39 Ag26 62.29(6)
Ag22 Ag39 Ag28 108.25(6)
Ag22 Ag39 Ag29 109.31(6)
Ag22 Ag39 Ag38 167.57(8)
Ag23 Ag39 Ag19 144.67(7)
Ag23 Ag39 Ag20 91.47(6)
Ag23 Ag39 Ag28 110.33(7)
Ag26 Ag39 Ag19 156.91(7)
Ag26 Ag39 Ag20 137.43(7)
Ag26 Ag39 Ag23 57.76(5)
Ag26 Ag39 Ag28 57.78(5)
Ag26 Ag39 Ag29 102.48(6)
Ag28 Ag39 Ag19 103.53(6)
Ag29 Ag39 Ag19 54.60(5)
Ag29 Ag39 Ag20 102.61(6)
Ag29 Ag39 Ag23 159.70(7)
Ag29 Ag39 Ag28 54.77(5)
Ag38 Ag39 Ag19 57.22(5)
Ag38 Ag39 Ag20 106.35(7)
Ag38 Ag39 Ag23 131.51(7)
Ag38 Ag39 Ag26 116.05(7)
Ag38 Ag39 Ag28 63.96(6)
Ag38 Ag39 Ag29 58.42(5)
Au2 Ag39 Ag19 102.56(5)
Au2 Ag39 Ag20 113.12(6)
Au2 Ag39 Ag21 57.90(4)
Au2 Ag39 Ag22 59.15(5)
Au2 Ag39 Ag23 104.09(6)
Au2 Ag39 Ag26 56.85(5)
Au2 Ag39 Ag28 56.90(4)
Au2 Ag39 Ag29 57.02(4)
Au2 Ag39 Ag38 109.06(6)
S18 Ag39 Ag19 94.55(14)
S18 Ag39 Ag20 53.61(13)
S18 Ag39 Ag21 108.76(14)
S18 Ag39 Ag22 86.16(14)
S18 Ag39 Ag23 50.97(14)
S18 Ag39 Ag26 108.43(14)
S18 Ag39 Ag28 146.70(14)
S18 Ag39 Ag29 149.08(15)
S18 Ag39 Ag38 105.59(14)
S18 Ag39 Au2 145.30(14)
Ag3 Au1 Ag10 66.31(5)
Ag3 Au1 Ag5 62.50(5)
Ag3 Au1 Ag9 62.72(5)
Ag3 Au1 Ag14 112.78(5)
Ag3 Au1 Ag18 118.31(6)
Ag3 Au1 Ag30 118.63(5)
Ag10 Au1 Ag18 115.06(5)
Ag5 Au1 Ag10 61.89(5)
Ag5 Au1 Ag18 176.56(5)
Ag6 Au1 Ag3 65.49(5)
Ag6 Au1 Ag10 61.43(5)
Ag6 Au1 Ag5 113.77(5)
Ag6 Au1 Ag9 121.57(6)
Ag6 Au1 Ag14 111.13(5)
Ag6 Au1 Ag18 64.66(5)
Ag6 Au1 Ag21 174.80(5)
Ag6 Au1 Ag30 61.89(5)
Ag7 Au1 Ag3 64.46(5)
Ag7 Au1 Ag10 121.22(6)
Ag7 Au1 Ag5 116.51(5)
Ag7 Au1 Ag6 70.20(5)
Ag7 Au1 Ag9 64.55(5)
Ag7 Au1 Ag14 176.38(6)
Ag7 Au1 Ag18 66.17(5)
Ag7 Au1 Ag21 114.26(5)
Ag7 Au1 Ag30 120.00(5)
Ag9 Au1 Ag10 116.06(5)
Ag9 Au1 Ag5 61.72(5)
Ag9 Au1 Ag14 112.29(5)
Ag9 Au1 Ag18 121.71(5)
Ag14 Au1 Ag10 58.01(5)
Ag14 Au1 Ag5 59.88(5)
Ag14 Au1 Ag18 117.44(5)
Ag21 Au1 Ag3 113.45(5)
Ag21 Au1 Ag10 113.38(5)
Ag21 Au1 Ag5 62.20(5)
Ag21 Au1 Ag9 60.23(5)
Ag21 Au1 Ag14 64.25(4)
Ag21 Au1 Ag18 119.16(5)
Ag21 Au1 Ag30 116.04(5)
Ag29 Au1 Ag3 176.99(6)
Ag29 Au1 Ag10 112.33(5)
Ag29 Au1 Ag5 114.51(5)
Ag29 Au1 Ag6 116.50(5)
Ag29 Au1 Ag7 118.12(5)
Ag29 Au1 Ag9 116.53(5)
Ag29 Au1 Ag14 64.57(5)
Ag29 Au1 Ag18 64.67(5)
Ag29 Au1 Ag21 64.35(4)
Ag29 Au1 Ag30 61.87(4)
Ag30 Au1 Ag10 62.27(4)
Ag30 Au1 Ag5 114.59(5)
Ag30 Au1 Ag9 175.44(5)
Ag30 Au1 Ag14 63.16(4)
Ag30 Au1 Ag18 62.00(4)
Ag13 Au2 Ag14 63.27(5)
Ag13 Au2 Ag22 62.98(4)
Ag13 Au2 Ag28 175.74(5)
Ag13 Au2 Ag29 115.74(5)
Ag13 Au2 Ag32 115.59(5)
Ag13 Au2 Ag39 112.49(5)
Ag14 Au2 Ag22 118.36(5)
Ag14 Au2 Ag28 112.93(5)
Ag14 Au2 Ag39 117.04(5)
Ag21 Au2 Ag13 61.62(4)
Ag21 Au2 Ag14 64.78(5)
Ag21 Au2 Ag22 64.66(5)
Ag21 Au2 Ag25 116.07(5)
Ag21 Au2 Ag28 115.43(5)
Ag21 Au2 Ag29 64.11(4)
Ag21 Au2 Ag32 115.50(5)
Ag21 Au2 Ag34 177.89(6)
Ag21 Au2 Ag39 61.43(4)
Ag22 Au2 Ag28 119.17(5)
Ag25 Au2 Ag13 61.26(5)
Ag25 Au2 Ag14 110.14(6)
Ag25 Au2 Ag22 65.68(5)
Ag25 Au2 Ag28 122.80(6)
Ag25 Au2 Ag29 174.09(5)
Ag25 Au2 Ag32 113.13(6)
Ag25 Au2 Ag34 65.93(5)
Ag25 Au2 Ag39 121.13(6)
Ag26 Au2 Ag13 120.57(5)
Ag26 Au2 Ag14 175.91(6)
Ag26 Au2 Ag21 117.82(5)
Ag26 Au2 Ag22 65.64(5)
Ag26 Au2 Ag25 71.93(5)
Ag26 Au2 Ag28 63.28(5)
Ag26 Au2 Ag29 113.50(5)
Ag26 Au2 Ag32 115.21(6)
Ag26 Au2 Ag34 63.16(5)
Ag26 Au2 Ag39 63.51(5)
Ag29 Au2 Ag14 64.30(5)
Ag29 Au2 Ag22 118.20(5)
Ag29 Au2 Ag28 60.08(5)
Ag29 Au2 Ag32 62.88(5)
Ag29 Au2 Ag39 64.49(5)
Ag32 Au2 Ag14 60.81(5)
Ag32 Au2 Ag22 178.41(6)
Ag32 Au2 Ag28 62.31(5)
Ag32 Au2 Ag39 119.54(5)
Ag34 Au2 Ag13 119.76(5)
Ag34 Au2 Ag14 114.13(5)
Ag34 Au2 Ag22 117.28(6)
Ag34 Au2 Ag28 63.09(5)
Ag34 Au2 Ag29 113.83(5)
Ag34 Au2 Ag32 62.59(5)
Ag34 Au2 Ag39 118.43(5)
Ag39 Au2 Ag22 62.00(5)
Ag39 Au2 Ag28 67.03(5)
Ag25 Br1 Ag26 72.73(11)
Ag25 Br1 Ag34 66.82(10)
Ag26 Br1 Ag34 62.65(10)
Ag31 Br2 Ag18 92.17(14)
Ag31 Br2 Ag38 98.25(15)
Ag38 Br2 Ag18 85.83(13)
Ag15 Br3 Ag22 92.39(14)
Ag20 Br3 Ag15 96.93(16)
Ag20 Br3 Ag22 88.20(15)
Ag10 Br4 Ag12 113.96(10)
Ag4 Br4 Ag10 100.12(14)
Ag4 Br4 Ag12 72.92(13)
Ag14 Br4 Ag10 57.12(7)
Ag14 Br4 Ag4 84.47(13)
Ag14 Br4 Ag12 56.85(7)
Ag3 Br5 Ag7 63.68(9)
Ag6 Br5 Ag3 67.18(10)
Ag6 Br5 Ag7 69.62(10)
H1A C1 H1B 108.3
C2 C1 H1A 109.8
C2 C1 H1B 109.8
C2 C1 S22 109(2)
S22 C1 H1A 109.8
S22 C1 H1B 109.8
C1 C2 C7 120(3)
C3 C2 C1 125(3)
C3 C2 C7 114(3)
C2 C3 H3 117.5
C4 C3 C2 125(4)
C4 C3 H3 117.5
C3 C4 H4 121.0
C3 C4 C5 118(4)
C5 C4 H4 121.0
C4 C5 H5 117.3
C6 C5 C4 125(3)
C6 C5 H5 117.3
C5 C6 H6 120.5
C5 C6 C7 119(3)
C7 C6 H6 120.5
C2 C7 H7 122.0
C6 C7 C2 116(3)
C6 C7 H7 122.0
H8A C8 H8B 108.0
C9 C8 H8A 109.5
C9 C8 H8B 109.5
C9 C8 S21 111(2)
S21 C8 H8A 109.5
S21 C8 H8B 109.5
C8 C9 C14 118(3)
C10 C9 C8 125(3)
C10 C9 C14 117(3)
C9 C10 H10 123.9
C9 C10 C11 112(4)
C11 C10 H10 123.9
C10 C11 H11 115.5
C12 C11 C10 129(4)
C12 C11 H11 115.5
C11 C12 H12 119.0
C11 C12 C13 122(4)
C13 C12 H12 119.0
C12 C13 H13 124.6
C12 C13 C14 111(4)
C14 C13 H13 124.6
C9 C14 C13 128(4)
C9 C14 H14 116.0
C13 C14 H14 116.0
H15A C15 H15B 108.0
C16 C15 H15A 109.4
C16 C15 H15B 109.4
C16 C15 S23 111.0(15)
S23 C15 H15A 109.4
S23 C15 H15B 109.4
C17 C16 C15 119(2)
C21 C16 C15 123(2)
C21 C16 C17 117(2)
C16 C17 H17 119.4
C18 C17 C16 121(3)
C18 C17 H17 119.4
C17 C18 H18 120.5
C17 C18 C19 119(3)
C19 C18 H18 120.5
C18 C19 H19 120.6
C20 C19 C18 119(2)
C20 C19 H19 120.6
C19 C20 H20 119.6
C19 C20 C21 121(3)
C21 C20 H20 119.6
C16 C21 C20 123(3)
C16 C21 H21 118.5
C20 C21 H21 118.5
H22A C22 H22B 108.0
C23 C22 H22A 109.5
C23 C22 H22B 109.5
C23 C22 S13 110.9(17)
S13 C22 H22A 109.5
S13 C22 H22B 109.5
C24 C23 C22 118(2)
C28 C23 C22 122(3)
C28 C23 C24 120(3)
C23 C24 H24 119.8
C25 C24 C23 120(3)
C25 C24 H24 119.8
C24 C25 H25 119.2
C24 C25 C26 122(3)
C26 C25 H25 119.2
C25 C26 H26 119.5
C27 C26 C25 121(3)
C27 C26 H26 119.5
C26 C27 H27 121.2
C26 C27 C28 118(3)
C28 C27 H27 121.2
C23 C28 C27 119(3)
C23 C28 H28 120.5
C27 C28 H28 120.5
H29A C29 H29B 107.7
C30 C29 H29A 108.8
C30 C29 H29B 108.8
C30 C29 S3 113.6(17)
S3 C29 H29A 108.8
S3 C29 H29B 108.8
C31 C30 C29 122(2)
C31 C30 C35 119(3)
C35 C30 C29 119(2)
C30 C31 H31 120.7
C30 C31 C32 119(3)
C32 C31 H31 120.7
C31 C32 H32 120.2
C33 C32 C31 120(3)
C33 C32 H32 120.2
C32 C33 H33 121.6
C34 C33 C32 117(3)
C34 C33 H33 121.6
C33 C34 H34 119.3
C35 C34 C33 121(3)
C35 C34 H34 119.3
C30 C35 H35 118.0
C34 C35 C30 124(3)
C34 C35 H35 118.0
H36A C36 H36B 107.4
C37 C36 H36A 108.3
C37 C36 H36B 108.3
C37 C36 S1 116(3)
S1 C36 H36A 108.3
S1 C36 H36B 108.3
C36 C37 C42 122(4)
C38 C37 C36 123(5)
C38 C37 C42 114(4)
C37 C38 H38 113.4
C37 C38 C39 133(5)
C39 C38 H38 113.4
C38 C39 H39 122.8
C38 C39 C40 114(5)
C40 C39 H39 122.8
C39 C40 H40 121.5
C39 C40 C41 117(4)
C41 C40 H40 121.5
C40 C41 H41 121.1
C42 C41 C40 118(4)
C42 C41 H41 121.1
C37 C42 H42 119.5
C41 C42 C37 121(5)
C41 C42 H42 119.5
H43A C43 H43B 110.4
C44 C43 H43A 113.0
C44 C43 H43B 113.0
C44 C43 S12 93(2)
S12 C43 H43A 113.0
S12 C43 H43B 113.0
C44 C45 H45 120.0
C44 C45 C46 120.0
C46 C45 H45 120.0
C45 C44 C43 122.6(5)
C49 C44 C43 117.4(5)
C49 C44 C45 120.0
C44 C49 H49 120.0
C44 C49 C48 120.0
C48 C49 H49 120.0
C49 C48 H48 120.0
C47 C48 C49 120.0
C47 C48 H48 120.0
C48 C47 H47 120.0
C46 C47 C48 120.0
C46 C47 H47 120.0
C45 C46 H46 120.0
C47 C46 C45 120.0
C47 C46 H46 120.0
H50A C50 H50B 107.6
C51 C50 H50A 108.7
C51 C50 H50B 108.7
C51 C50 S2 114(2)
S2 C50 H50A 108.7
S2 C50 H50B 108.7
C56 C55 H55 120.0
C56 C55 C54 120.0
C54 C55 H55 120.0
C55 C56 H56 120.0
C51 C56 C55 120.0
C51 C56 H56 120.0
C56 C51 C50 117(3)
C52 C51 C50 122(3)
C52 C51 C56 120.0
C51 C52 H52 120.0
C51 C52 C53 120.0
C53 C52 H52 120.0
C52 C53 H53 120.0
C54 C53 C52 120.0
C54 C53 H53 120.0
C55 C54 H54 120.0
C53 C54 C55 120.0
C53 C54 H54 120.0
H57A C57 H57B 107.7
C58 C57 H57A 108.9
C58 C57 H57B 108.9
C58 C57 S5 113.3(18)
S5 C57 H57A 108.9
S5 C57 H57B 108.9
C59 C58 C57 121(3)
C63 C58 C57 122(3)
C63 C58 C59 116(3)
C58 C59 H59 120.7
C60 C59 C58 119(3)
C60 C59 H59 120.7
C59 C60 H60 117.9
C61 C60 C59 124(3)
C61 C60 H60 117.9
C60 C61 H61 120.9
C62 C61 C60 118(3)
C62 C61 H61 120.9
C61 C62 H62 121.4
C61 C62 C63 117(3)
C63 C62 H62 121.4
C58 C63 C62 126(3)
C58 C63 H63 117.1
C62 C63 H63 117.1
H64A C64 H64B 108.0
C65 C64 H64A 109.3
C65 C64 H64B 109.3
C65 C64 S20 111.6(16)
S20 C64 H64A 109.3
S20 C64 H64B 109.3
C66 C65 C64 118(2)
C70 C65 C64 118(3)
C70 C65 C66 123(3)
C65 C66 H66 123.0
C65 C66 C67 114(2)
C67 C66 H66 123.0
C66 C67 H67 117.3
C68 C67 C66 125(3)
C68 C67 H67 117.3
C67 C68 H68 120.7
C67 C68 C69 119(4)
C69 C68 H68 120.7
C68 C69 H69 118.3
C68 C69 C70 123(4)
C70 C69 H69 118.3
C65 C70 C69 115(4)
C65 C70 H70 122.3
C69 C70 H70 122.3
H71A C71 H71B 107.8
C72 C71 H71A 109.0
C72 C71 H71B 109.0
C72 C71 S19 113.1(16)
S19 C71 H71A 109.0
S19 C71 H71B 109.0
C73 C72 C71 122(2)
C73 C72 C77 114(2)
C77 C72 C71 124(2)
C72 C73 H73 117.8
C74 C73 C72 124(3)
C74 C73 H73 117.8
C73 C74 H74 118.7
C73 C74 C75 123(2)
C75 C74 H74 118.7
C74 C75 H75 123.3
C76 C75 C74 113(2)
C76 C75 H75 123.3
C75 C76 H76 118.3
C77 C76 C75 123(3)
C77 C76 H76 118.3
C72 C77 H77 119.2
C76 C77 C72 122(2)
C76 C77 H77 119.2
H78A C78 H78B 108.0
C79 C78 H78A 109.3
C79 C78 H78B 109.3
C79 C78 S24 111.6(18)
S24 C78 H78A 109.3
S24 C78 H78B 109.3
C80 C79 C78 121(2)
C80 C79 C84 115(3)
C84 C79 C78 124(3)
C79 C80 H80 116.7
C81 C80 C79 127(3)
C81 C80 H80 116.7
C80 C81 H81 122.3
C80 C81 C82 115(3)
C82 C81 H81 122.3
C81 C82 H82 119.2
C83 C82 C81 122(3)
C83 C82 H82 119.2
C82 C83 H83 119.9
C82 C83 C84 120(3)
C84 C83 H83 119.9
C79 C84 H84 119.4
C83 C84 C79 121(3)
C83 C84 H84 119.4
H85A C85 H85B 108.1
C86 C85 H85A 109.5
C86 C85 H85B 109.5
C86 C85 S18 110.7(16)
S18 C85 H85A 109.5
S18 C85 H85B 109.5
C91 C86 C85 120.4(17)
C91 C86 C87 120.0
C87 C86 C85 119.6(17)
C86 C91 H91 120.0
C90 C91 C86 120.0
C90 C91 H91 120.0
C91 C90 H90 120.0
C91 C90 C89 120.0
C89 C90 H90 120.0
C90 C89 H89 120.0
C88 C89 C90 120.0
C88 C89 H89 120.0
C89 C88 H88 120.0
C87 C88 C89 120.0
C87 C88 H88 120.0
C86 C87 H87 120.0
C88 C87 C86 120.0
C88 C87 H87 120.0
H92A C92 H92B 108.6
C93 C92 H92A 110.4
C93 C92 H92B 110.4
C93 C92 S15 106.5(16)
S15 C92 H92A 110.4
S15 C92 H92B 110.4
C94 C93 C92 118(2)
C94 C93 C98 122(3)
C98 C93 C92 120(3)
C93 C94 H94 120.0
C93 C94 C95 120(3)
C95 C94 H94 120.0
C94 C95 H95 120.4
C96 C95 C94 119(3)
C96 C95 H95 120.4
C95 C96 H96 120.2
C97 C96 C95 120(3)
C97 C96 H96 120.2
C96 C97 H97 120.2
C96 C97 C98 120(3)
C98 C97 H97 120.2
C93 C98 C97 119(3)
C93 C98 H98 120.5
C97 C98 H98 120.5
H99A C99 H99B 108.7
C100 C99 H99A 110.6
C100 C99 H99B 110.6
C100 C99 S16 105.7(16)
S16 C99 H99A 110.6
S16 C99 H99B 110.6
C101 C100 C99 125(2)
C105 C100 C99 121(2)
C105 C100 C101 114(2)
C100 C101 H101 116.7
C102 C101 C100 127(3)
C102 C101 H101 116.7
C101 C102 H102 120.9
C101 C102 C103 118(3)
C103 C102 H102 120.9
C102 C103 H103 120.6
C104 C103 C102 119(3)
C104 C103 H103 120.6
C103 C104 H104 119.4
C103 C104 C105 121(2)
C105 C104 H104 119.4
C100 C105 C104 120(2)
C100 C105 H105 119.9
C104 C105 H105 119.9
H10A C106 H10B 108.2
C107 C106 H10A 109.7
C107 C106 H10B 109.7
C107 C106 S14 110(2)
S14 C106 H10A 109.7
S14 C106 H10B 109.7
C108 C107 C106 118(3)
C112 C107 C106 123(3)
C112 C107 C108 118(3)
C107 C108 H108 121.8
C109 C108 C107 116(3)
C109 C108 H108 121.8
C108 C109 H109 119.1
C110 C109 C108 122(3)
C110 C109 H109 119.1
C109 C110 H110 119.4
C111 C110 C109 121(3)
C111 C110 H110 119.4
C110 C111 H111 120.8
C110 C111 C112 118(3)
C112 C111 H111 120.8
C107 C112 C111 122(3)
C107 C112 H112 118.8
C111 C112 H112 118.8
H11A C113 H11B 107.6
C114 C113 H11A 108.7
C114 C113 H11B 108.7
C114 C113 S10 114.0(18)
S10 C113 H11A 108.7
S10 C113 H11B 108.7
C115 C114 C113 124(3)
C119 C114 C113 121(3)
C119 C114 C115 115(3)
C114 C115 H115 119.6
C116 C115 C114 121(3)
C116 C115 H115 119.6
C115 C116 H116 119.9
C117 C116 C115 120(4)
C117 C116 H116 119.9
C116 C117 H117 117.8
C116 C117 C118 124(3)
C118 C117 H117 117.8
C117 C118 H118 122.4
C117 C118 C119 115(3)
C119 C118 H118 122.4
C114 C119 C118 124(3)
C114 C119 H119 118.2
C118 C119 H119 118.2
H12A C120 H12B 107.7
C121 C120 H12A 108.9
C121 C120 H12B 108.9
C121 C120 S8 113(3)
S8 C120 H12A 108.9
S8 C120 H12B 108.9
C125 C124 H124 120.0
C125 C124 C123 120.0
C123 C124 H124 120.0
C124 C125 H125 120.0
C124 C125 C126 120.0
C126 C125 H125 120.0
C125 C126 H126 120.0
C125 C126 C121 120.0
C121 C126 H126 120.0
C126 C121 C120 114(2)
C122 C121 C120 126(2)
C122 C121 C126 120.0
C121 C122 H122 120.0
C121 C122 C123 120.0
C123 C122 H122 120.0
C124 C123 H123 120.0
C122 C123 C124 120.0
C122 C123 H123 120.0
H12C C127 H12D 108.9
C128 C127 H12C 110.9
C128 C127 H12D 110.9
C128 C127 S4 104.2(15)
S4 C127 H12C 110.9
S4 C127 H12D 110.9
C129 C128 C127 123(3)
C129 C128 C133 119(3)
C133 C128 C127 118(2)
C128 C129 H129 118.2
C130 C129 C128 124(3)
C130 C129 H129 118.2
C129 C130 H130 118.8
C131 C130 C129 122(3)
C131 C130 H130 118.8
C130 C131 H131 120.7
C130 C131 C132 119(3)
C132 C131 H131 120.7
C131 C132 H132 122.2
C133 C132 C131 116(3)
C133 C132 H132 122.2
C128 C133 C132 120(3)
C128 C133 H133 119.8
C132 C133 H133 119.8
H13A C134 H13B 108.1
C135 C134 H13A 109.6
C135 C134 H13B 109.6
C135 C134 S6 110(2)
S6 C134 H13A 109.6
S6 C134 H13B 109.6
C136 C135 C134 126(3)
C140 C135 C134 115(3)
C140 C135 C136 119(3)
C135 C136 H136 118.8
C137 C136 C135 122(3)
C137 C136 H136 118.8
C136 C137 H137 123.3
C138 C137 C136 113(3)
C138 C137 H137 123.3
C137 C138 H138 116.3
C139 C138 C137 127(3)
C139 C138 H138 116.3
C138 C139 H139 119.0
C138 C139 C140 122(3)
C140 C139 H139 119.0
C135 C140 C139 114(3)
C135 C140 H140 122.9
C139 C140 H140 122.9
H14A C148 H14B 107.6
C149 C148 H14A 108.7
C149 C148 H14B 108.7
C149 C148 S17 114.1(19)
S17 C148 H14A 108.7
S17 C148 H14B 108.7
C150 C149 C148 114(3)
C154 C149 C148 125(3)
C154 C149 C150 121(3)
C149 C150 H150 123.2
C149 C150 C151 114(3)
C151 C150 H150 123.2
C150 C151 H151 122.2
C152 C151 C150 116(3)
C152 C151 H151 122.2
C151 C152 H152 116.9
C153 C152 C151 126(3)
C153 C152 H152 116.9
C152 C153 H153 118.9
C152 C153 C154 122(4)
C154 C153 H153 118.9
C149 C154 H154 119.8
C153 C154 C149 120(3)
C153 C154 H154 119.8
H15C C155 H15D 107.3
C156 C155 H15C 108.1
C156 C155 H15D 108.1
C156 C155 S9 117(3)
S9 C155 H15C 108.1
S9 C155 H15D 108.1
C161 C160 H160 120.0
C161 C160 C159 120.0
C159 C160 H160 120.0
C160 C161 H161 120.0
C160 C161 C156 120.0
C156 C161 H161 120.0
C161 C156 C155 121(3)
C157 C156 C155 119(3)
C157 C156 C161 120.0
C156 C157 H157 120.0
C156 C157 C158 120.0
C158 C157 H157 120.0
C157 C158 H158 120.0
C159 C158 C157 120.0
C159 C158 H158 120.0
C160 C159 H159 120.0
C158 C159 C160 120.0
C158 C159 H159 120.0
H16A C162 H16B 107.8
C163 C162 H16A 109.0
C163 C162 H16B 109.0
C163 C162 S11 113.0(14)
S11 C162 H16A 109.0
S11 C162 H16B 109.0
C162 C163 C168 123(2)
C164 C163 C162 121(2)
C164 C163 C168 116(2)
C163 C164 H164 118.7
C163 C164 C165 123(3)
C165 C164 H164 118.7
C164 C165 H165 121.0
C166 C165 C164 118(3)
C166 C165 H165 121.0
C165 C166 H166 120.2
C165 C166 C167 120(3)
C167 C166 H166 120.2
C166 C167 H167 120.5
C168 C167 C166 119(3)
C168 C167 H167 120.5
C163 C168 H168 117.7
C167 C168 C163 125(3)
C167 C168 H168 117.7
Ag36 S1 Ag2 89.4(2)
C36 S1 Ag2 100.3(12)
C36 S1 Ag36 103.9(12)
Ag1 S2 Ag2 134.0(2)
Ag1 S2 Ag10 70.22(17)
Ag10 S2 Ag2 66.45(17)
C50 S2 Ag1 106.1(11)
C50 S2 Ag2 99.3(9)
C50 S2 Ag10 105.1(11)
Ag31 S3 Ag30 80.66(17)
C29 S3 Ag30 101.4(8)
C29 S3 Ag31 106.2(8)
Ag32 S4 Ag35 81.62(18)
Ag36 S4 Ag32 96.2(2)
Ag36 S4 Ag35 144.5(3)
C127 S4 Ag32 103.7(7)
C127 S4 Ag35 105.4(9)
C127 S4 Ag36 109.5(9)
Ag5 S5 Ag1 79.21(18)
Ag5 S5 Ag4 92.3(2)
Ag4 S5 Ag1 134.5(3)
C57 S5 Ag1 106.0(9)
C57 S5 Ag5 109.5(8)
C57 S5 Ag4 118.9(9)
C57 S5 Ag4A 102.9(10)
Ag4A S5 Ag1 149.6(4)
Ag4A S5 Ag5 100.2(5)
Ag4A S5 Ag4 16.1(3)
Ag12 S6 Ag11 67.48(16)
Ag35 S6 Ag11 134.2(2)
Ag35 S6 Ag12 71.39(17)
C134 S6 Ag11 103.6(10)
C134 S6 Ag12 107.1(10)
C134 S6 Ag35 106.9(10)
Ag11 S7 Ag4 81.8(2)
C141 S7 Ag4 105.2(14)
C141 S7 Ag11 111(2)
C141 S7 Ag4A 88.9(15)
Ag4A S7 Ag4 16.3(3)
Ag4A S7 Ag11 88.0(6)
Ag33 S8 Ag34 72.45(17)
Ag33 S8 Ag35 130.6(3)
Ag35 S8 Ag34 69.63(17)
C120 S8 Ag33 106.5(12)
C120 S8 Ag34 102.1(12)
C120 S8 Ag35 111.4(12)
Ag11 S9 Ag25 68.93(17)
Ag24 S9 Ag11 127.4(3)
Ag24 S9 Ag25 65.91(16)
C155 S9 Ag11 104.9(17)
C155 S9 Ag24 107.1(13)
C155 S9 Ag25 98.7(16)
Ag33 S10 Ag27 80.1(2)
C113 S10 Ag27 101.3(9)
C113 S10 Ag33 112.2(11)
Ag28 S11 Ag33 76.45(17)
Ag31 S11 Ag28 80.31(17)
Ag31 S11 Ag33 142.9(2)
C162 S11 Ag28 103.3(7)
C162 S11 Ag31 106.1(8)
C162 S11 Ag33 107.1(7)
Ag2 S12 Ag6 67.33(19)
Ag16 S12 Ag2 126.0(3)
Ag16 S12 Ag6 65.93(17)
C43 S12 Ag2 114(3)
C43 S12 Ag6 100(3)
C43 S12 Ag16 100(2)
Ag16 S13 Ag17 134.0(3)
Ag16 S13 Ag18 79.1(2)
Ag17 S13 Ag18 67.32(16)
C22 S13 Ag16 109.5(8)
C22 S13 Ag17 110.8(8)
C22 S13 Ag18 109.6(8)
Ag27 S14 Ag28 69.07(14)
Ag38 S14 Ag27 145.2(2)
Ag38 S14 Ag28 76.36(17)
C106 S14 Ag27 101.5(9)
C106 S14 Ag28 135.4(10)
C106 S14 Ag38 100.2(10)
Ag23 S15 Ag26 70.18(15)
Ag23 S15 Ag27 127.3(2)
Ag26 S15 Ag27 72.43(16)
C92 S15 Ag23 106.5(9)
C92 S15 Ag26 102.8(8)
C92 S15 Ag27 117.1(9)
Ag23 S16 Ag22 68.19(15)
Ag24 S16 Ag22 76.07(17)
Ag24 S16 Ag23 133.9(3)
C99 S16 Ag22 106.1(9)
C99 S16 Ag23 110.3(7)
C99 S16 Ag24 106.9(7)
Ag13 S17 Ag15 82.57(18)
Ag13 S17 Ag4A 74.4(4)
Ag15 S17 Ag4A 119.1(5)
C148 S17 Ag13 102.7(7)
C148 S17 Ag15 103.6(8)
C148 S17 Ag4A 135.9(9)
Ag23 S18 Ag20 120.7(2)
Ag23 S18 Ag39 74.32(16)
Ag39 S18 Ag20 73.25(15)
C85 S18 Ag20 128.6(8)
C85 S18 Ag23 107.7(8)
C85 S18 Ag39 107.0(7)
Ag8 S19 Ag19 106.1(2)
Ag8 S19 Ag20 126.6(2)
Ag20 S19 Ag19 69.65(15)
C71 S19 Ag8 107.8(8)
C71 S19 Ag19 142.4(8)
C71 S19 Ag20 101.6(8)
Ag9 S20 Ag37 72.70(16)
Ag15 S20 Ag9 78.93(17)
Ag15 S20 Ag37 138.1(2)
C64 S20 Ag9 105.2(8)
C64 S20 Ag15 106.2(8)
C64 S20 Ag37 110.6(8)
Ag8 S21 Ag37 82.88(19)
C8 S21 Ag8 101.1(9)
C8 S21 Ag37 107.1(7)
Ag3 S22 Ag1 69.25(15)
Ag37 S22 Ag1 132.5(2)
Ag37 S22 Ag3 70.40(15)
C1 S22 Ag1 102.5(7)
C1 S22 Ag3 103.7(7)
C1 S22 Ag37 110.5(7)
Ag7 S23 Ag8 70.56(14)
Ag17 S23 Ag7 73.47(16)
Ag17 S23 Ag8 119.1(2)
C15 S23 Ag7 106.5(6)
C15 S23 Ag8 133.2(8)
C15 S23 Ag17 103.2(8)
Ag17 S24 Ag19 71.31(15)
Ag17 S24 Ag38 122.6(2)
Ag38 S24 Ag19 69.02(14)
C78 S24 Ag17 107.5(9)
C78 S24 Ag19 102.6(8)
C78 S24 Ag38 120.2(9)
C204 C203 H203 120.6
C208 C203 H203 120.6
C208 C203 C204 119(2)
C203 C204 H204 120.7
C205 C204 C203 119(2)
C205 C204 H204 120.7
C204 C205 H205 120.1
C204 C205 C206 120(2)
C206 C205 H205 120.1
C205 C206 H206 119.6
C207 C206 C205 121(2)
C207 C206 H206 119.6
C206 C207 H207 120.9
C208 C207 C206 118(2)
C208 C207 H207 120.9
C203 C208 P2 115.3(18)
C207 C208 C203 124(2)
C207 C208 P2 120.9(18)
C210 C209 C214 120(2)
C210 C209 P2 115.3(19)
C214 C209 P2 124(2)
C209 C210 H210 118.9
C209 C210 C211 122(3)
C211 C210 H210 118.9
C210 C211 H211 121.4
C212 C211 C210 117(3)
C212 C211 H211 121.4
C211 C212 H212 121.3
C211 C212 C213 117(3)
C213 C212 H212 121.3
C212 C213 H213 120.6
C214 C213 C212 119(2)
C214 C213 H213 120.6
C209 C214 C213 123(3)
C209 C214 H214 118.3
C213 C214 H214 118.3
C220 C215 C216 120.0
C220 C215 P2 121.0(13)
C216 C215 P2 119.0(13)
C215 C220 H220 120.0
C219 C220 C215 120.0
C219 C220 H220 120.0
C220 C219 H219 120.0
C220 C219 C218 120.0
C218 C219 H219 120.0
C219 C218 H218 120.0
C217 C218 C219 120.0
C217 C218 H218 120.0
C218 C217 H217 120.0
C218 C217 C216 120.0
C216 C217 H217 120.0
C215 C216 H216 120.0
C217 C216 C215 120.0
C217 C216 H216 120.0
C222 C221 C226 116(2)
C222 C221 P2 123(2)
C226 C221 P2 121(2)
C221 C222 H222 119.0
C221 C222 C223 122(3)
C223 C222 H222 119.0
C222 C223 H223 120.8
C222 C223 C224 118(3)
C224 C223 H223 120.8
C223 C224 H224 119.2
C225 C224 C223 122(3)
C225 C224 H224 119.2
C224 C225 H225 120.6
C224 C225 C226 119(3)
C226 C225 H225 120.6
C221 C226 H226 118.6
C225 C226 C221 123(3)
C225 C226 H226 118.6
C208 P2 C209 109.1(11)
C208 P2 C215 109.4(11)
C209 P2 C215 109.7(11)
C221 P2 C208 109.7(13)
C221 P2 C209 113.0(12)
C221 P2 C215 106.0(12)
C180 C179 C184 122(2)
C180 C179 P1 119.3(19)
C184 C179 P1 118.2(18)
C179 C180 H180 120.6
C179 C180 C181 119(3)
C181 C180 H180 120.6
C180 C181 H181 121.6
C182 C181 C180 117(3)
C182 C181 H181 121.6
C181 C182 H182 117.8
C183 C182 C181 124(3)
C183 C182 H182 117.8
C182 C183 H183 117.7
C182 C183 C184 125(3)
C184 C183 H183 117.7
C179 C184 H184 123.5
C183 C184 C179 113(2)
C183 C184 H184 123.5
C186 C185 P1 115.7(19)
C190 C185 C186 124(2)
C190 C185 P1 120(2)
C185 C186 H186 124.0
C187 C186 C185 112(2)
C187 C186 H186 124.0
C186 C187 H187 117.8
C188 C187 C186 124(2)
C188 C187 H187 117.8
C187 C188 H188 121.0
C187 C188 C189 118(2)
C189 C188 H188 121.0
C188 C189 H189 119.3
C190 C189 C188 121(2)
C190 C189 H189 119.3
C185 C190 C189 120(2)
C185 C190 H190 119.8
C189 C190 H190 119.8
C192 C191 C196 124(2)
C192 C191 P1 118.9(17)
C196 C191 P1 116.7(18)
C191 C192 H192 121.0
C191 C192 C193 118(2)
C193 C192 H192 121.0
C192 C193 H193 120.3
C194 C193 C192 119(2)
C194 C193 H193 120.3
C193 C194 H194 120.8
C195 C194 C193 118(2)
C195 C194 H194 120.8
C194 C195 H195 118.0
C194 C195 C196 124(2)
C196 C195 H195 118.0
C191 C196 C195 116(2)
C191 C196 H196 122.2
C195 C196 H196 122.2
C198 C197 C202 121(2)
C198 C197 P1 125(2)
C202 C197 P1 114.3(18)
C197 C198 H198 120.2
C197 C198 C199 120(3)
C199 C198 H198 120.2
C198 C199 H199 121.7
C200 C199 C198 117(3)
C200 C199 H199 121.7
C199 C200 H200 117.1
C201 C200 C199 126(3)
C201 C200 H200 117.1
C200 C201 H201 119.5
C200 C201 C202 121(3)
C202 C201 H201 119.5
C197 C202 H202 122.1
C201 C202 C197 116(2)
C201 C202 H202 122.1
C179 P1 C191 112.9(11)
C179 P1 C197 109.0(12)
C185 P1 C179 104.7(12)
C185 P1 C191 109.8(11)
C185 P1 C197 112.6(12)
C191 P1 C197 107.9(12)
C178 C177 H177 116.7
C178 C177 Cl20 100(3)
C178 C177 Cl22 100(3)
Cl20 C177 H177 116.7
Cl20 C177 Cl22 104(2)
Cl22 C177 H177 116.7
C177 C178 H178 103.0
C177 C178 Cl19 113(3)
C177 C178 Cl21 129(3)
Cl19 C178 H178 103.0
Cl19 C178 Cl21 104(2)
Cl21 C178 H178 103.0
C172 C171 H171 111.0
C172 C171 Cl7 111(3)
C172 C171 Cl8 104(2)
Cl7 C171 H171 111.0
Cl8 C171 H171 111.0
Cl8 C171 Cl7 109(3)
C171 C172 H172 110.3
C171 C172 Cl9 97(2)
Cl9 C172 H172 110.3
Cl10 C172 C171 118(4)
Cl10 C172 H172 110.3
Cl10 C172 Cl9 110(3)
C176 C175 H175 108.4
C176 C175 Cl15 113(2)
C176 C175 Cl16 110(2)
Cl15 C175 H175 108.4
Cl15 C175 Cl16 108(2)
Cl16 C175 H175 108.4
C175 C176 H176 106.7
C175 C176 Cl17 111(3)
C175 C176 Cl18 109(2)
Cl17 C176 H176 106.7
Cl18 C176 H176 106.7
Cl18 C176 Cl17 117(2)
C174 C173 H173 105.5
C174 C173 Cl11 110(3)
C174 C173 Cl12 120(3)
Cl11 C173 H173 105.5
Cl12 C173 H173 105.5
Cl12 C173 Cl11 109(3)
C173 C174 H174 109.0
C173 C174 Cl13 108(4)
C173 C174 Cl14 111(3)
Cl13 C174 H174 109.0
Cl14 C174 H174 109.0
Cl14 C174 Cl13 111(2)
Cl4 C169 H169 120.6
Cl4 C169 Cl5 95(3)
Cl5 C169 H169 120.6
Cl6 C169 H169 120.6
Cl6 C169 Cl4 98(3)
Cl6 C169 Cl5 96(3)
Cl1 C170 H170 113.9
Cl2 C170 H170 113.9
Cl2 C170 Cl1 111.6(9)
Cl2 C170 Cl3 98.7(15)
Cl3 C170 H170 113.9
Cl3 C170 Cl1 103.2(19)
S7 C141 H14C 110.5
S7 C141 H14D 110.5
H14C C141 H14D 108.7
C142 C141 S7 106(4)
C142 C141 H14C 110.5
C142 C141 H14D 110.5
C143 C142 C141 124(7)
C143 C142 C147 120.0
C147 C142 C141 116(7)
C142 C143 H143 120.0
C144 C143 C142 120.0
C144 C143 H143 120.0
C143 C144 H144 120.0
C143 C144 C145 120.0
C145 C144 H144 120.0
C144 C145 H145 120.0
C144 C145 C146 120.0
C146 C145 H145 120.0
C145 C146 H146 120.0
C147 C146 C145 120.0
C147 C146 H146 120.0
C142 C147 H147 120.0
C146 C147 C142 120.0
C146 C147 H147 120.0
Ag4 Ag4A Ag11 75(2)
Ag4 Ag4A Ag13 71(2)
Ag4 Ag4A S5 88(2)
Ag4 Ag4A S7 93(2)
Ag4 Ag4A S17 117(2)
Ag13 Ag4A Ag11 61.2(4)
S5 Ag4A Ag11 153.1(8)
S5 Ag4A Ag13 93.6(6)
S5 Ag4A S17 87.4(6)
S7 Ag4A Ag11 47.5(4)
S7 Ag4A Ag13 108.5(7)
S7 Ag4A S5 156.9(10)
S7 Ag4A S17 112.4(8)
S17 Ag4A Ag11 81.6(5)
S17 Ag4A Ag13 46.5(3)

loop_
_geom_bond_atom_site_label_1
_geom_bond_atom_site_label_2
_geom_bond_distance
Ag1 Ag3 2.894(2)
Ag1 Ag10 2.863(2)
Ag1 Ag5 3.173(2)
Ag1 S2 2.471(7)
Ag1 S5 2.502(6)
Ag1 S22 2.549(6)
Ag2 Ag10 2.821(3)
Ag2 Ag6 2.888(2)
Ag2 Ag30 3.300(2)
Ag2 S1 2.451(7)
Ag2 S2 2.639(7)
Ag2 S12 2.519(7)
Ag3 Ag10 3.078(2)
Ag3 Ag5 2.914(2)
Ag3 Ag6 2.998(2)
Ag3 Ag7 2.945(2)
Ag3 Ag9 2.899(2)
Ag3 Ag37 2.901(2)
Ag3 Au1 2.7792(18)
Ag3 Br5 2.728(4)
Ag3 S22 2.544(6)
Ag10 Ag5 2.924(2)
Ag10 Ag6 2.868(2)
Ag10 Ag14 2.753(2)
Ag10 Ag30 2.912(2)
Ag10 Au1 2.8489(17)
Ag10 Br4 3.013(3)
Ag10 S2 2.507(6)
Ag5 Ag9 2.888(2)
Ag5 Ag13 3.184(2)
Ag5 Ag14 2.828(2)
Ag5 Ag15 2.904(2)
Ag5 Ag21 2.897(2)
Ag5 Au1 2.8376(18)
Ag5 S5 2.474(5)
Ag6 Ag7 3.166(2)
Ag6 Ag16 2.762(3)
Ag6 Ag18 3.003(2)
Ag6 Ag30 2.852(2)
Ag6 Au1 2.7634(19)
Ag6 Br5 2.690(4)
Ag6 S12 2.685(7)
Ag7 Ag8 3.084(2)
Ag7 Ag9 2.956(2)
Ag7 Ag17 2.961(2)
Ag7 Ag18 3.054(2)
Ag7 Ag19 2.938(2)
Ag7 Au1 2.7430(17)
Ag7 Br5 2.852(4)
Ag7 S23 2.491(5)
Ag8 Ag9 2.972(2)
Ag8 Ag37 3.200(2)
Ag8 S19 2.403(6)
Ag8 S21 2.387(6)
Ag8 S23 2.827(6)
Ag9 Ag15 3.173(2)
Ag9 Ag19 3.208(2)
Ag9 Ag20 3.190(2)
Ag9 Ag21 2.790(2)
Ag9 Ag37 3.044(2)
Ag9 Au1 2.7919(17)
Ag9 S20 2.521(5)
Ag4 Ag11 3.202(5)
Ag4 Ag13 3.084(5)
Ag4 Br4 2.856(5)
Ag4 S5 2.489(7)
Ag4 S7 2.451(8)
Ag4 Ag4A 0.689(14)
Ag11 Ag12 2.861(3)
Ag11 Ag13 3.331(2)
Ag11 Ag25 2.924(2)
Ag11 S6 2.648(7)
Ag11 S7 2.441(7)
Ag11 S9 2.506(7)
Ag11 Ag4A 3.31(2)
Ag12 Ag13 2.916(2)
Ag12 Ag14 2.761(2)
Ag12 Ag25 2.830(2)
Ag12 Ag32 2.949(2)
Ag12 Ag34 3.157(2)
Ag12 Ag35 2.899(2)
Ag12 Au2 2.8782(18)
Ag12 Br4 3.049(4)
Ag12 S6 2.497(6)
Ag13 Ag14 2.929(2)
Ag13 Ag15 3.220(2)
Ag13 Ag21 2.8279(18)
Ag13 Ag22 2.9309(19)
Ag13 Ag25 2.818(2)
Ag13 Au2 2.7741(14)
Ag13 S17 2.438(6)
Ag13 Ag4A 3.24(2)
Ag14 Ag30 2.938(2)
Ag14 Ag32 2.832(2)
Ag14 Au1 2.8277(17)
Ag14 Au2 2.8094(17)
Ag14 Br4 2.719(3)
Ag15 Ag21 3.116(2)
Ag15 Br3 2.716(5)
Ag15 S17 2.442(6)
Ag15 S20 2.471(6)
Ag16 Ag18 3.190(3)
Ag16 S12 2.367(7)
Ag16 S13 2.323(7)
Ag17 Ag18 2.921(2)
Ag17 Ag19 3.027(2)
Ag17 S13 2.599(6)
Ag17 S23 2.459(6)
Ag17 S24 2.411(6)
Ag18 Ag19 2.943(2)
Ag18 Ag29 2.991(2)
Ag18 Ag30 2.901(2)
Ag18 Au1 2.8492(18)
Ag18 Br2 2.802(5)
Ag18 S13 2.671(7)
Ag19 Ag20 3.011(2)
Ag19 Ag21 3.066(2)
Ag19 Ag29 2.879(2)
Ag19 Ag38 2.974(2)
Ag19 Ag39 3.262(2)
Ag19 Au1 2.8618(17)
Ag19 S19 2.820(6)
Ag19 S24 2.760(5)
Ag20 Ag21 2.865(2)
Ag20 Ag39 3.081(2)
Ag20 Br3 2.567(5)
Ag20 S18 2.590(6)
Ag20 S19 2.421(6)
Ag21 Ag22 2.987(2)
Ag21 Ag29 2.9343(19)
Ag21 Ag39 2.848(2)
Ag21 Au1 2.7695(16)
Ag21 Au2 2.7468(16)
Ag22 Ag23 2.947(2)
Ag22 Ag24 3.113(3)
Ag22 Ag25 3.034(2)
Ag22 Ag26 3.025(2)
Ag22 Ag39 2.917(2)
Ag22 Au2 2.8360(18)
Ag22 Br3 2.805(5)
Ag22 S16 2.681(6)
Ag23 Ag26 2.884(2)
Ag23 Ag39 3.036(2)
Ag23 S15 2.503(6)
Ag23 S16 2.574(6)
Ag23 S18 2.449(6)
Ag24 Ag25 2.759(2)
Ag24 S9 2.400(6)
Ag24 S16 2.355(6)
Ag25 Ag26 3.230(2)
Ag25 Ag34 3.006(2)
Ag25 Au2 2.7572(19)
Ag25 Br1 2.676(4)
Ag25 S9 2.656(6)
Ag26 Ag27 2.989(2)
Ag26 Ag28 2.938(2)
Ag26 Ag34 2.886(2)
Ag26 Ag39 2.933(2)
Ag26 Au2 2.7435(18)
Ag26 Br1 2.770(4)
Ag26 S15 2.514(6)
Ag27 Ag28 3.037(2)
Ag27 Ag33 3.101(3)
Ag27 S10 2.412(6)
Ag27 S14 2.591(6)
Ag27 S15 2.546(6)
Ag28 Ag29 2.822(2)
Ag28 Ag31 3.212(2)
Ag28 Ag32 2.918(2)
Ag28 Ag33 3.185(2)
Ag28 Ag34 2.942(2)
Ag28 Ag38 3.212(2)
Ag28 Ag39 3.137(2)
Ag28 Au2 2.8546(18)
Ag28 S11 2.532(6)
Ag28 S14 2.760(6)
Ag29 Ag30 2.8393(18)
Ag29 Ag32 2.904(2)
Ag29 Ag38 2.885(2)
Ag29 Ag39 2.993(2)
Ag29 Au1 2.7407(15)
Ag29 Au2 2.7815(17)
Ag30 Ag31 3.176(2)
Ag30 Ag32 3.261(2)
Ag30 Ag36 3.179(2)
Ag30 Au1 2.7821(14)
Ag30 S3 2.455(6)
Ag31 Ag32 2.898(2)
Ag31 Br2 2.654(4)
Ag31 S3 2.453(6)
Ag31 S11 2.448(6)
Ag32 Ag34 2.884(2)
Ag32 Ag35 3.292(2)
Ag32 Au2 2.7855(18)
Ag32 S4 2.455(6)
Ag33 Ag34 2.939(3)
Ag33 S8 2.444(6)
Ag33 S10 2.409(7)
Ag33 S11 2.615(6)
Ag34 Ag35 2.874(2)
Ag34 Au2 2.7667(18)
Ag34 Br1 2.780(4)
Ag34 S8 2.528(6)
Ag35 S4 2.579(6)
Ag35 S6 2.471(7)
Ag35 S8 2.505(7)
Ag36 S1 2.395(7)
Ag36 S4 2.452(7)
Ag37 S20 2.612(6)
Ag37 S21 2.448(6)
Ag37 S22 2.488(6)
Ag38 Ag39 2.917(2)
Ag38 Br2 2.738(5)
Ag38 S14 2.418(6)
Ag38 S24 2.473(6)
Ag39 Au2 2.8272(17)
Ag39 S18 2.574(6)
C1 H1A 0.9900
C1 H1B 0.9900
C1 C2 1.43(4)
C1 S22 1.93(3)
C2 C3 1.42(5)
C2 C7 1.48(5)
C3 H3 0.9500
C3 C4 1.28(4)
C4 H4 0.9500
C4 C5 1.37(5)
C5 H5 0.9500
C5 C6 1.27(5)
C6 H6 0.9500
C6 C7 1.45(4)
C7 H7 0.9500
C8 H8A 0.9900
C8 H8B 0.9900
C8 C9 1.40(4)
C8 S21 1.92(3)
C9 C10 1.40(5)
C9 C14 1.41(4)
C10 H10 0.9500
C10 C11 1.48(4)
C11 H11 0.9500
C11 C12 1.25(5)
C12 H12 0.9500
C12 C13 1.42(5)
C13 H13 0.9500
C13 C14 1.45(4)
C14 H14 0.9500
C15 H15A 0.9900
C15 H15B 0.9900
C15 C16 1.50(3)
C15 S23 1.83(2)
C16 C17 1.42(3)
C16 C21 1.32(3)
C17 H17 0.9500
C17 C18 1.39(3)
C18 H18 0.9500
C18 C19 1.39(4)
C19 H19 0.9500
C19 C20 1.37(3)
C20 H20 0.9500
C20 C21 1.38(3)
C21 H21 0.9500
C22 H22A 0.9900
C22 H22B 0.9900
C22 C23 1.48(4)
C22 S13 1.85(2)
C23 C24 1.45(4)
C23 C28 1.34(4)
C24 H24 0.9500
C24 C25 1.25(4)
C25 H25 0.9500
C25 C26 1.38(4)
C26 H26 0.9500
C26 C27 1.36(4)
C27 H27 0.9500
C27 C28 1.43(4)
C28 H28 0.9500
C29 H29A 0.9900
C29 H29B 0.9900
C29 C30 1.49(3)
C29 S3 1.85(3)
C30 C31 1.31(4)
C30 C35 1.41(3)
C31 H31 0.9500
C31 C32 1.46(4)
C32 H32 0.9500
C32 C33 1.40(4)
C33 H33 0.9500
C33 C34 1.37(4)
C34 H34 0.9500
C34 C35 1.29(4)
C35 H35 0.9500
C36 H36A 0.9900
C36 H36B 0.9900
C36 C37 1.40(5)
C36 S1 1.87(3)
C37 C38 1.25(6)
C37 C42 1.46(6)
C38 H38 0.9500
C38 C39 1.30(5)
C39 H39 0.9500
C39 C40 1.34(5)
C40 H40 0.9500
C40 C41 1.59(6)
C41 H41 0.9500
C41 C42 1.20(5)
C42 H42 0.9500
C43 H43A 0.9900
C43 H43B 0.9900
C43 C44 1.429(6)
C43 S12 1.854(10)
C45 H45 0.9500
C45 C44 1.3900
C45 C46 1.3900
C44 C49 1.3900
C49 H49 0.9500
C49 C48 1.3900
C48 H48 0.9500
C48 C47 1.3900
C47 H47 0.9500
C47 C46 1.3900
C46 H46 0.9500
C50 H50A 0.9900
C50 H50B 0.9900
C50 C51 1.50(3)
C50 S2 1.81(3)
C55 H55 0.9500
C55 C56 1.3900
C55 C54 1.3900
C56 H56 0.9500
C56 C51 1.3900
C51 C52 1.3900
C52 H52 0.9500
C52 C53 1.3900
C53 H53 0.9500
C53 C54 1.3900
C54 H54 0.9500
C57 H57A 0.9900
C57 H57B 0.9900
C57 C58 1.51(3)
C57 S5 1.81(2)
C58 C59 1.39(4)
C58 C63 1.33(4)
C59 H59 0.9500
C59 C60 1.38(4)
C60 H60 0.9500
C60 C61 1.35(4)
C61 H61 0.9500
C61 C62 1.35(4)
C62 H62 0.9500
C62 C63 1.41(4)
C63 H63 0.9500
C64 H64A 0.9900
C64 H64B 0.9900
C64 C65 1.47(3)
C64 S20 1.87(2)
C65 C66 1.42(3)
C65 C70 1.38(4)
C66 H66 0.9500
C66 C67 1.46(4)
C67 H67 0.9500
C67 C68 1.28(4)
C68 H68 0.9500
C68 C69 1.36(5)
C69 H69 0.9500
C69 C70 1.45(4)
C70 H70 0.9500
C71 H71A 0.9900
C71 H71B 0.9900
C71 C72 1.45(3)
C71 S19 1.91(2)
C72 C73 1.43(3)
C72 C77 1.44(4)
C73 H73 0.9500
C73 C74 1.34(3)
C74 H74 0.9500
C74 C75 1.47(4)
C75 H75 0.9500
C75 C76 1.42(3)
C76 H76 0.9500
C76 C77 1.41(4)
C77 H77 0.9500
C78 H78A 0.9900
C78 H78B 0.9900
C78 C79 1.49(3)
C78 S24 1.84(2)
C79 C80 1.37(4)
C79 C84 1.38(4)
C80 H80 0.9500
C80 C81 1.34(4)
C81 H81 0.9500
C81 C82 1.39(4)
C82 H82 0.9500
C82 C83 1.34(4)
C83 H83 0.9500
C83 C84 1.37(4)
C84 H84 0.9500
C85 H85A 0.9900
C85 H85B 0.9900
C85 C86 1.48(2)
C85 S18 1.85(2)
C86 C91 1.3900
C86 C87 1.3900
C91 H91 0.9500
C91 C90 1.3900
C90 H90 0.9500
C90 C89 1.3900
C89 H89 0.9500
C89 C88 1.3900
C88 H88 0.9500
C88 C87 1.3900
C87 H87 0.9500
C92 H92A 0.9900
C92 H92B 0.9900
C92 C93 1.59(3)
C92 S15 1.86(2)
C93 C94 1.32(4)
C93 C98 1.34(4)
C94 H94 0.9500
C94 C95 1.43(3)
C95 H95 0.9500
C95 C96 1.39(4)
C96 H96 0.9500
C96 C97 1.35(4)
C97 H97 0.9500
C97 C98 1.46(3)
C98 H98 0.9500
C99 H99A 0.9900
C99 H99B 0.9900
C99 C100 1.50(3)
C99 S16 1.85(2)
C100 C101 1.47(4)
C100 C105 1.40(3)
C101 H101 0.9500
C101 C102 1.28(3)
C102 H102 0.9500
C102 C103 1.45(3)
C103 H103 0.9500
C103 C104 1.38(3)
C104 H104 0.9500
C104 C105 1.42(3)
C105 H105 0.9500
C106 H10A 0.9900
C106 H10B 0.9900
C106 C107 1.46(4)
C106 S14 1.85(3)
C107 C108 1.44(4)
C107 C112 1.37(4)
C108 H108 0.9500
C108 C109 1.44(4)
C109 H109 0.9500
C109 C110 1.35(4)
C110 H110 0.9500
C110 C111 1.34(4)
C111 H111 0.9500
C111 C112 1.44(4)
C112 H112 0.9500
C113 H11A 0.9900
C113 H11B 0.9900
C113 C114 1.43(4)
C113 S10 1.83(3)
C114 C115 1.42(4)
C114 C119 1.38(4)
C115 H115 0.9500
C115 C116 1.40(4)
C116 H116 0.9500
C116 C117 1.25(4)
C117 H117 0.9500
C117 C118 1.38(4)
C118 H118 0.9500
C118 C119 1.41(4)
C119 H119 0.9500
C120 H12A 0.9900
C120 H12B 0.9900
C120 C121 1.51(4)
C120 S8 1.79(4)
C124 H124 0.9500
C124 C125 1.3900
C124 C123 1.3900
C125 H125 0.9500
C125 C126 1.3900
C126 H126 0.9500
C126 C121 1.3900
C121 C122 1.3900
C122 H122 0.9500
C122 C123 1.3900
C123 H123 0.9500
C127 H12C 0.9900
C127 H12D 0.9900
C127 C128 1.61(3)
C127 S4 1.79(2)
C128 C129 1.32(4)
C128 C133 1.36(4)
C129 H129 0.9500
C129 C130 1.31(3)
C130 H130 0.9500
C130 C131 1.29(4)
C131 H131 0.9500
C131 C132 1.48(4)
C132 H132 0.9500
C132 C133 1.40(3)
C133 H133 0.9500
C134 H13A 0.9900
C134 H13B 0.9900
C134 C135 1.54(4)
C134 S6 1.86(3)
C135 C136 1.41(4)
C135 C140 1.32(4)
C136 H136 0.9500
C136 C137 1.38(4)
C137 H137 0.9500
C137 C138 1.33(4)
C138 H138 0.9500
C138 C139 1.18(4)
C139 H139 0.9500
C139 C140 1.50(4)
C140 H140 0.9500
C148 H14A 0.9900
C148 H14B 0.9900
C148 C149 1.46(4)
C148 S17 1.81(3)
C149 C150 1.44(4)
C149 C154 1.39(4)
C150 H150 0.9500
C150 C151 1.56(4)
C151 H151 0.9500
C151 C152 1.38(4)
C152 H152 0.9500
C152 C153 1.24(4)
C153 H153 0.9500
C153 C154 1.37(4)
C154 H154 0.9500
C155 H15C 0.9900
C155 H15D 0.9900
C155 C156 1.51(4)
C155 S9 1.74(5)
C160 H160 0.9500
C160 C161 1.3900
C160 C159 1.3900
C161 H161 0.9500
C161 C156 1.3900
C156 C157 1.3900
C157 H157 0.9500
C157 C158 1.3900
C158 H158 0.9500
C158 C159 1.3900
C159 H159 0.9500
C162 H16A 0.9900
C162 H16B 0.9900
C162 C163 1.39(3)
C162 S11 1.80(2)
C163 C164 1.38(3)
C163 C168 1.45(3)
C164 H164 0.9500
C164 C165 1.48(4)
C165 H165 0.9500
C165 C166 1.34(4)
C166 H166 0.9500
C166 C167 1.52(4)
C167 H167 0.9500
C167 C168 1.29(3)
C168 H168 0.9500
S5 Ag4A 2.41(2)
S7 C141 1.87(7)
S7 Ag4A 2.32(2)
S17 Ag4A 2.884(19)
C203 H203 0.9500
C203 C204 1.39(3)
C203 C208 1.37(3)
C204 H204 0.9500
C204 C205 1.36(3)
C205 H205 0.9500
C205 C206 1.42(3)
C206 H206 0.9500
C206 C207 1.35(3)
C207 H207 0.9500
C207 C208 1.34(3)
C208 P2 1.80(2)
C209 C210 1.26(4)
C209 C214 1.30(3)
C209 P2 1.81(2)
C210 H210 0.9500
C210 C211 1.45(4)
C211 H211 0.9500
C211 C212 1.37(4)
C212 H212 0.9500
C212 C213 1.40(4)
C213 H213 0.9500
C213 C214 1.36(3)
C214 H214 0.9500
C215 C220 1.3900
C215 C216 1.3900
C215 P2 1.832(16)
C220 H220 0.9500
C220 C219 1.3900
C219 H219 0.9500
C219 C218 1.3900
C218 H218 0.9500
C218 C217 1.3900
C217 H217 0.9500
C217 C216 1.3900
C216 H216 0.9500
C221 C222 1.36(4)
C221 C226 1.42(3)
C221 P2 1.76(3)
C222 H222 0.9500
C222 C223 1.40(3)
C223 H223 0.9500
C223 C224 1.42(3)
C224 H224 0.9500
C224 C225 1.30(4)
C225 H225 0.9500
C225 C226 1.40(3)
C226 H226 0.9500
C179 C180 1.36(3)
C179 C184 1.44(3)
C179 P1 1.80(2)
C180 H180 0.9500
C180 C181 1.44(3)
C181 H181 0.9500
C181 C182 1.33(3)
C182 H182 0.9500
C182 C183 1.28(4)
C183 H183 0.9500
C183 C184 1.39(3)
C184 H184 0.9500
C185 C186 1.50(3)
C185 C190 1.32(3)
C185 P1 1.79(3)
C186 H186 0.9500
C186 C187 1.42(3)
C187 H187 0.9500
C187 C188 1.38(4)
C188 H188 0.9500
C188 C189 1.41(3)
C189 H189 0.9500
C189 C190 1.37(3)
C190 H190 0.9500
C191 C192 1.37(3)
C191 C196 1.38(3)
C191 P1 1.81(2)
C192 H192 0.9500
C192 C193 1.44(3)
C193 H193 0.9500
C193 C194 1.41(4)
C194 H194 0.9500
C194 C195 1.34(3)
C195 H195 0.9500
C195 C196 1.43(3)
C196 H196 0.9500
C197 C198 1.33(4)
C197 C202 1.46(4)
C197 P1 1.82(2)
C198 H198 0.9500
C198 C199 1.42(4)
C199 H199 0.9500
C199 C200 1.32(4)
C200 H200 0.9500
C200 C201 1.31(4)
C201 H201 0.9500
C201 C202 1.35(3)
C202 H202 0.9500
C177 H177 1.0000
C177 C178 1.44(5)
C177 Cl20 1.83(4)
C177 Cl22 1.92(4)
C178 H178 1.0000
C178 Cl19 1.75(4)
C178 Cl21 1.85(4)
C171 H171 1.0000
C171 C172 1.60(6)
C171 Cl7 1.78(5)
C171 Cl8 1.71(4)
C172 H172 1.0000
C172 Cl9 1.97(4)
C172 Cl10 1.58(4)
C175 H175 1.0000
C175 C176 1.52(5)
C175 Cl15 1.75(4)
C175 Cl16 1.79(3)
C176 H176 1.0000
C176 Cl17 1.76(4)
C176 Cl18 1.67(4)
C173 H173 1.0000
C173 C174 1.41(5)
C173 Cl11 1.78(4)
C173 Cl12 1.73(4)
C174 H174 1.0000
C174 Cl13 1.79(4)
C174 Cl14 1.76(4)
C169 H169 1.0000
C169 Cl4 1.93(6)
C169 Cl5 2.00(6)
C169 Cl6 1.89(6)
C170 H170 1.0000
C170 Cl1 1.755(10)
C170 Cl2 1.743(10)
C170 Cl3 1.753(10)
C141 H14C 0.9900
C141 H14D 0.9900
C141 C142 1.551(10)
C142 C143 1.3900
C142 C147 1.3900
C143 H143 0.9500
C143 C144 1.3900
C144 H144 0.9500
C144 C145 1.3900
C145 H145 0.9500
C145 C146 1.3900
C146 H146 0.9500
C146 C147 1.3900
C147 H147 0.9500

loop_
_platon_squeeze_void_nr
_platon_squeeze_void_average_x
_platon_squeeze_void_average_y
_platon_squeeze_void_average_z
_platon_squeeze_void_volume
_platon_squeeze_void_count_electrons
_platon_squeeze_void_content
1 0.000 -0.005 0.035 3114 1415 ' '
2 0.407 0.106 0.107 424 177 ' '
3 0.593 -0.106 -0.107 424 179 ' '
4 0.407 0.394 0.607 424 178 ' '
5 0.593 0.606 0.393 423 178 ' '
